data_4311564
loop_
_publ_author_name
'Jian-Zhong Wu'
'Eric Sellitto'
'Glenn P. A. Yap'
'John Sheats'
'G. Charles Dismukes'

_publ_section_title
;
 Trapping an Elusive Intermediate in Manganese-Oxo Cubane Chemistry
;
_journal_name_full 'Inorganic Chemistry'
_journal_page_first 5795
_journal_page_last 5797
_journal_paper_doi 10.1021/ic048988b
_journal_volume 43
_journal_year 2004
_chemical_formula_sum 'C85.75 H87.5 Cl0.25 Mn4 O28.5 P6'
_chemical_formula_weight 1988.50
_chemical_name_systematic
; 
 ? 
;
_space_group_IT_number 14
_symmetry_cell_setting monoclinic
_symmetry_space_group_name_Hall '-P 2ybc'
_symmetry_space_group_name_H-M 'P 1 21/c 1'
_atom_sites_solution_hydrogens geom
_atom_sites_solution_primary direct
_atom_sites_solution_secondary difmap
_audit_creation_method SHELXL-97
_cell_angle_alpha 90.00
_cell_angle_beta 112.139(4)
_cell_angle_gamma 90.00
_cell_formula_units_Z 8
_cell_length_a 26.304(5)
_cell_length_b 25.700(5)
_cell_length_c 28.724(5)
_cell_measurement_reflns_used 950
_cell_measurement_temperature 120(2)
_cell_measurement_theta_max 22.42
_cell_measurement_theta_min 2.52
_cell_volume 17986(6)
_computing_cell_refinement 'SMART, Bruker (2000)'
_computing_data_collection 'SMART, Bruker (2000)'
_computing_data_reduction 'XPREP, Bruker (2000)'
_computing_molecular_graphics 'SHELXTL, Bruker (2000)'
_computing_publication_material 'SHELXTL, Bruker (2000)'
_computing_structure_refinement 'SHELXL-97 (Sheldrick, 1997)'
_computing_structure_solution 'SHELXS-97 (Sheldrick, 1990)'
_diffrn_ambient_temperature 120(2)
_diffrn_measured_fraction_theta_full 0.854
_diffrn_measured_fraction_theta_max 0.854
_diffrn_measurement_device_type 'CCD area detector'
_diffrn_measurement_method 'phi and omega scans'
_diffrn_radiation_monochromator graphite
_diffrn_radiation_source 'fine-focus sealed tube'
_diffrn_radiation_type MoK\a
_diffrn_radiation_wavelength 0.71073
_diffrn_reflns_av_R_equivalents 0.0000
_diffrn_reflns_av_sigmaI/netI 0.1003
_diffrn_reflns_limit_h_max 26
_diffrn_reflns_limit_h_min -29
_diffrn_reflns_limit_k_max 28
_diffrn_reflns_limit_k_min 0
_diffrn_reflns_limit_l_max 31
_diffrn_reflns_limit_l_min 0
_diffrn_reflns_number 22074
_diffrn_reflns_theta_full 23.26
_diffrn_reflns_theta_max 23.26
_diffrn_reflns_theta_min 1.72
_diffrn_standards_decay_% <1
_exptl_absorpt_coefficient_mu 0.742
_exptl_absorpt_correction_T_max 0.8539
_exptl_absorpt_correction_T_min 0.7104
_exptl_absorpt_correction_type multi-scan
_exptl_absorpt_process_details 'SADABS, Bruker (2000)'
_exptl_crystal_colour red
_exptl_crystal_density_diffrn 1.469
_exptl_crystal_density_method 'not measured'
_exptl_crystal_description block
_exptl_crystal_F_000 8194
_exptl_crystal_size_max 0.18
_exptl_crystal_size_mid 0.15
_exptl_crystal_size_min 0.08
_refine_diff_density_max 0.918
_refine_diff_density_min -0.494
_refine_diff_density_rms 0.088
_refine_ls_extinction_method none
_refine_ls_goodness_of_fit_ref 1.025
_refine_ls_hydrogen_treatment constr
_refine_ls_matrix_type full
_refine_ls_number_parameters 1917
_refine_ls_number_reflns 22074
_refine_ls_number_restraints 165
_refine_ls_restrained_S_all 1.023
_refine_ls_R_factor_all 0.1266
_refine_ls_R_factor_gt 0.0730
_refine_ls_shift/su_max 0.001
_refine_ls_shift/su_mean 0.000
_refine_ls_structure_factor_coef Fsqd
_refine_ls_weighting_details 'calc w=1/[\s^2^(Fo^2^)+(0.1000P)^2^] where P=(Fo^2^+2Fc^2^)/3'
_refine_ls_weighting_scheme calc
_refine_ls_wR_factor_gt 0.1802
_refine_ls_wR_factor_ref 0.2015
_reflns_number_gt 12956
_reflns_number_total 22074
_reflns_threshold_expression >2sigma(I)
_cod_data_source_file ic048988bsi20040727_094324.cif
_cod_data_source_block chad001a
_cod_depositor_comments
;
The following automatic conversions were performed:
'_symmetry_cell_setting' value 'Monoclinic' changed to 'monoclinic'
according to '/home/saulius/struct/CIF-dictionaries/cif_core.dic'
dictionary named 'cif_core.dic' version 2.4.1 from 2010-06-29.

Automatic conversion script
Id: cif_fix_enum 1527 2010-12-29 10:47:43Z saulius 
;
_cod_original_cell_volume 17987(6)
_cod_original_formula_sum 'C85.75 H87.50 Cl0.25 Mn4 O28.50 P6'
_cod_database_code 4311564

loop_
_symmetry_equiv_pos_as_xyz
'x, y, z'
'-x, y+1/2, -z+1/2'
'-x, -y, -z'
'x, -y-1/2, z-1/2'

loop_
_atom_site_label
_atom_site_type_symbol
_atom_site_fract_x
_atom_site_fract_y
_atom_site_fract_z
_atom_site_U_iso_or_equiv
_atom_site_adp_type
_atom_site_occupancy
_atom_site_symmetry_multiplicity
_atom_site_calc_flag
_atom_site_refinement_flags
_atom_site_disorder_assembly
_atom_site_disorder_group
Mn1 Mn 0.31616(5) -0.20123(4) 0.72282(4) 0.0331(3) Uani 1 1 d . . .
Mn2 Mn 0.24624(4) -0.28239(4) 0.65204(4) 0.0308(3) Uani 1 1 d . . .
Mn3 Mn 0.36358(5) -0.28099(4) 0.67796(4) 0.0303(3) Uani 1 1 d . . .
Mn4 Mn 0.29889(5) -0.19654(4) 0.61877(5) 0.0360(3) Uani 1 1 d . . .
Mn5 Mn 0.20853(4) 0.18365(4) 0.87436(5) 0.0341(3) Uani 1 1 d . . .
Mn6 Mn 0.25277(5) 0.26707(4) 0.83339(5) 0.0359(3) Uani 1 1 d . . .
Mn7 Mn 0.13676(5) 0.26609(4) 0.81331(5) 0.0383(3) Uani 1 1 d . . .
Mn8 Mn 0.18428(5) 0.18570(4) 0.76726(5) 0.0393(3) Uani 1 1 d . . .
P1 P 0.21464(9) -0.24392(7) 0.74158(8) 0.0355(6) Uani 1 1 d . . .
P2 P 0.43143(8) -0.24381(7) 0.78736(8) 0.0328(5) Uani 1 1 d . . .
P3 P 0.31227(8) -0.09097(7) 0.67409(8) 0.0374(6) Uani 1 1 d . . .
P4 P 0.30718(8) -0.38841(7) 0.65837(8) 0.0330(5) Uani 1 1 d . . .
P5 P 0.18141(10) -0.23175(8) 0.54834(9) 0.0455(6) Uani 1 1 d . . .
P6 P 0.39891(9) -0.23540(7) 0.59502(8) 0.0368(6) Uani 1 1 d . . .
P7 P 0.32492(9) 0.22748(8) 0.93916(9) 0.0392(6) Uani 1 1 d . . .
P8 P 0.10815(8) 0.21948(7) 0.90063(8) 0.0339(5) Uani 1 1 d . . .
P9 P 0.19428(8) 0.37366(7) 0.82554(8) 0.0329(5) Uani 1 1 d . . .
P10 P 0.19974(11) 0.07756(8) 0.82181(10) 0.0598(8) Uani 1 1 d . . .
P11 P 0.28203(8) 0.23063(7) 0.74321(8) 0.0323(5) Uani 1 1 d . . .
P12 P 0.06606(10) 0.22616(9) 0.70557(10) 0.0564(7) Uani 1 1 d . . .
O1 O 0.25858(18) -0.20041(17) 0.66045(19) 0.0361(13) Uani 1 1 d . . .
O2 O 0.29754(19) -0.26975(16) 0.61817(19) 0.0380(14) Uani 1 1 d . . .
O3 O 0.35985(18) -0.20752(15) 0.68255(18) 0.0304(12) Uani 1 1 d . . .
O4 O 0.31258(19) -0.28287(16) 0.70878(18) 0.0314(12) Uani 1 1 d . . .
O5 O 0.26387(19) -0.20738(16) 0.75440(18) 0.0348(13) Uani 1 1 d . . .
O6 O 0.20494(19) -0.28007(16) 0.69703(18) 0.0362(13) Uani 1 1 d . . .
O7 O 0.37935(18) -0.21521(16) 0.78310(17) 0.0304(12) Uani 1 1 d . . .
O8 O 0.4250(2) -0.28185(16) 0.74416(18) 0.0377(14) Uani 1 1 d . . .
O9 O 0.3239(2) -0.12212(18) 0.72184(19) 0.0436(14) Uani 1 1 d . . .
O10 O 0.3060(2) -0.12225(17) 0.62675(19) 0.0423(14) Uani 1 1 d . . .
O11 O 0.25223(19) -0.36058(17) 0.64028(19) 0.0417(14) Uani 1 1 d . . .
O12 O 0.35824(18) -0.35512(15) 0.66621(17) 0.0309(12) Uani 1 1 d . . .
O13 O 0.1846(2) -0.26996(18) 0.59001(19) 0.0426(14) Uani 1 1 d . . .
O14 O 0.2311(2) -0.19565(18) 0.5593(2) 0.0494(15) Uani 1 1 d . . .
O15 O 0.41044(19) -0.27250(17) 0.63918(18) 0.0341(13) Uani 1 1 d . . .
O16 O 0.34992(19) -0.19888(17) 0.58371(18) 0.0382(13) Uani 1 1 d . . .
O17 O 0.0188(2) -0.1077(2) 0.6860(3) 0.071(2) Uani 1 1 d . . .
O18 O 0.2822(2) -0.3652(2) 0.9301(2) 0.0603(17) Uani 1 1 d . . .
O19 O 0.4903(3) -0.3672(2) 0.9758(2) 0.0533(16) Uani 1 1 d . . .
O20 O 0.5875(2) -0.07276(19) 0.7982(2) 0.0518(15) Uani 1 1 d . . .
O21 O 0.4945(2) 0.0601(2) 0.7141(3) 0.101(3) Uani 1 1 d . . .
O22 O 0.1044(3) 0.0262(2) 0.6346(3) 0.092(3) Uani 1 1 d . . .
O23 O 0.3391(2) -0.49092(18) 0.8523(2) 0.0447(14) Uani 1 1 d . . .
O24 O 0.3059(4) -0.5427(3) 0.5018(3) 0.113(3) Uani 1 1 d . . .
O25 O -0.0145(3) -0.0980(3) 0.5161(3) 0.090(2) Uani 1 1 d . . .
O26 O 0.1569(3) -0.3558(3) 0.3656(3) 0.121(3) Uani 1 1 d . . .
O27 O 0.3410(3) -0.3596(2) 0.4089(2) 0.076(2) Uani 1 1 d . . .
O28 O 0.5930(2) -0.09728(17) 0.6431(2) 0.0488(15) Uani 1 1 d . . .
O29 O 0.2468(2) 0.19176(16) 0.82754(19) 0.0373(13) Uani 1 1 d . . .
O30 O 0.1457(2) 0.18885(17) 0.8118(2) 0.0448(15) Uani 1 1 d . . .
O31 O 0.1851(2) 0.26703(16) 0.77886(18) 0.0367(13) Uani 1 1 d . . .
O32 O 0.20755(18) 0.25746(15) 0.87238(18) 0.0313(13) Uani 1 1 d . . .
O33 O 0.2798(2) 0.18747(17) 0.93187(19) 0.0424(14) Uani 1 1 d . . .
O34 O 0.31963(19) 0.25968(17) 0.89310(18) 0.0386(14) Uani 1 1 d . . .
O35 O 0.15784(19) 0.18421(16) 0.91059(18) 0.0354(13) Uani 1 1 d . . .
O36 O 0.09597(19) 0.25758(16) 0.85658(19) 0.0374(13) Uani 1 1 d . . .
O37 O 0.14333(19) 0.34310(17) 0.82141(19) 0.0419(14) Uani 1 1 d . . .
O38 O 0.24775(19) 0.34306(17) 0.84188(18) 0.0355(13) Uani 1 1 d . . .
O39 O 0.2094(3) 0.10993(17) 0.8691(2) 0.0645(19) Uani 1 1 d . . .
O40 O 0.1892(3) 0.1068(2) 0.7733(2) 0.0665(18) Uani 1 1 d . . .
O41 O 0.2908(2) 0.27002(15) 0.78591(18) 0.0346(13) Uani 1 1 d . . .
O42 O 0.23049(19) 0.19684(16) 0.72772(18) 0.0366(13) Uani 1 1 d . . .
O43 O 0.0741(2) 0.2640(2) 0.7491(2) 0.0557(16) Uani 1 1 d . A .
O44 O 0.1160(2) 0.1925(2) 0.7108(2) 0.0513(15) Uani 1 1 d . A .
O45 O 0.3149(3) 0.3799(2) 1.0914(2) 0.0664(18) Uani 1 1 d . . .
O46 O 0.5269(4) 0.0971(4) 0.9950(5) 0.162(5) Uani 1 1 d . . .
O47 O 0.1595(2) 0.35486(19) 1.0806(2) 0.0568(16) Uani 1 1 d . . .
O48 O -0.0875(2) 0.0846(2) 0.8557(4) 0.123(4) Uani 1 1 d . . .
O49 O 0.2377(3) 0.5326(3) 0.9863(3) 0.107(3) Uani 1 1 d . . .
O50 O 0.1644(2) 0.46985(18) 0.6278(2) 0.0483(15) Uani 1 1 d . . .
O51 O 0.0033(4) -0.0578(5) 0.7881(5) 0.184(5) Uani 1 1 d . . .
O52 O 0.4039(5) -0.0487(5) 0.8544(5) 0.152(5) Uani 1 1 d . . .
O53 O 0.4732(2) 0.0875(2) 0.8174(3) 0.079(2) Uani 1 1 d . . .
O54 O 0.2672(2) 0.35825(19) 0.5650(2) 0.0437(14) Uani 1 1 d . . .
O55 O 0.0270(3) 0.3519(4) 0.5206(3) 0.107(3) Uani 1 1 d . . .
O56 O -0.0932(7) 0.0767(8) 0.7438(8) 0.155(6) Uani 0.482(5) 1 d PD A 1
O57 O -0.1147(7) 0.0747(7) 0.6717(7) 0.155(6) Uani 0.518(5) 1 d PD A 2
C1 C 0.1048(2) -0.22500(13) 0.7246(2) 0.045(2) Uani 1 1 d G . .
H1A H 0.1022 -0.2610 0.7307 0.054 Uiso 1 1 calc R . .
C2 C 0.05828(16) -0.19378(18) 0.7106(2) 0.053(2) Uani 1 1 d G . .
H2A H 0.0239 -0.2085 0.7071 0.064 Uiso 1 1 calc R . .
C3 C 0.06205(17) -0.14104(17) 0.7017(2) 0.052(2) Uani 1 1 d G . .
C4 C 0.1123(2) -0.11952(13) 0.7067(2) 0.062(3) Uani 1 1 d G . .
H4A H 0.1149 -0.0835 0.7006 0.074 Uiso 1 1 calc R . .
C5 C 0.15887(16) -0.15074(18) 0.7207(2) 0.059(3) Uani 1 1 d G . .
H5A H 0.1932 -0.1360 0.7242 0.071 Uiso 1 1 calc R . .
C6 C 0.15509(16) -0.20348(17) 0.7297(2) 0.035(2) Uani 1 1 d G . .
C7 C -0.0335(3) -0.1273(3) 0.6843(4) 0.079(3) Uani 1 1 d . . .
H7A H -0.0612 -0.0997 0.6728 0.119 Uiso 1 1 calc R . .
H7B H -0.0299 -0.1387 0.7180 0.119 Uiso 1 1 calc R . .
H7C H -0.0448 -0.1568 0.6611 0.119 Uiso 1 1 calc R . .
C8 C 0.2559(2) -0.32936(19) 0.80179(19) 0.047(2) Uani 1 1 d G . .
H8A H 0.2644 -0.3425 0.7747 0.056 Uiso 1 1 calc R . .
C9 C 0.2734(2) -0.35592(16) 0.8473(2) 0.055(3) Uani 1 1 d G . .
H9A H 0.2939 -0.3872 0.8513 0.066 Uiso 1 1 calc R . .
C10 C 0.2609(2) -0.33676(19) 0.88697(17) 0.044(2) Uani 1 1 d G . .
C11 C 0.2309(3) -0.29105(19) 0.88116(18) 0.063(3) Uani 1 1 d G . .
H11A H 0.2223 -0.2780 0.9083 0.076 Uiso 1 1 calc R . .
C12 C 0.2133(2) -0.26449(16) 0.8357(2) 0.064(3) Uani 1 1 d G . .
H12A H 0.1928 -0.2333 0.8317 0.077 Uiso 1 1 calc R . .
C13 C 0.2258(2) -0.28365(18) 0.79598(17) 0.040(2) Uani 1 1 d G . .
C14 C 0.2719(5) -0.3457(3) 0.9740(3) 0.079(3) Uani 1 1 d . . .
H14A H 0.2888 -0.3692 1.0025 0.119 Uiso 1 1 calc R . .
H14B H 0.2322 -0.3441 0.9659 0.119 Uiso 1 1 calc R . .
H14C H 0.2876 -0.3108 0.9828 0.119 Uiso 1 1 calc R . .
C15 C 0.50748(17) -0.28592(18) 0.8765(2) 0.047(2) Uani 1 1 d G . .
H15A H 0.5353 -0.2708 0.8673 0.056 Uiso 1 1 calc R . .
C16 C 0.52163(16) -0.31525(19) 0.92024(18) 0.052(2) Uani 1 1 d G . .
H16A H 0.5592 -0.3202 0.9410 0.063 Uiso 1 1 calc R . .
C17 C 0.4809(2) -0.33731(17) 0.93366(16) 0.041(2) Uani 1 1 d G . .
C18 C 0.4259(2) -0.33005(17) 0.9033(2) 0.040(2) Uani 1 1 d G . .
H18A H 0.3981 -0.3451 0.9125 0.048 Uiso 1 1 calc R . .
C19 C 0.41178(15) -0.30073(17) 0.85961(18) 0.035(2) Uani 1 1 d G . .
H19A H 0.3742 -0.2958 0.8389 0.042 Uiso 1 1 calc R . .
C20 C 0.4526(2) -0.27866(16) 0.84619(15) 0.0316(19) Uani 1 1 d G . .
C21 C 0.5460(4) -0.3741(4) 1.0075(4) 0.082(3) Uani 1 1 d . . .
H21A H 0.5482 -0.3958 1.0363 0.123 Uiso 1 1 calc R . .
H21B H 0.5627 -0.3401 1.0195 0.123 Uiso 1 1 calc R . .
H21C H 0.5656 -0.3911 0.9887 0.123 Uiso 1 1 calc R . .
C22 C 0.5008(2) -0.16240(18) 0.83210(16) 0.045(2) Uani 1 1 d G . .
H22A H 0.4886 -0.1667 0.8590 0.054 Uiso 1 1 calc R . .
C23 C 0.5358(2) -0.12160(17) 0.83293(17) 0.047(2) Uani 1 1 d G . .
H23A H 0.5475 -0.0980 0.8604 0.057 Uiso 1 1 calc R . .
C24 C 0.55380(18) -0.11531(16) 0.7935(2) 0.043(2) Uani 1 1 d G . .
C25 C 0.5367(2) -0.14982(19) 0.75332(17) 0.044(2) Uani 1 1 d G . .
H25A H 0.5490 -0.1455 0.7264 0.053 Uiso 1 1 calc R . .
C26 C 0.5017(2) -0.19063(17) 0.75249(16) 0.042(2) Uani 1 1 d G . .
H26A H 0.4901 -0.2142 0.7250 0.050 Uiso 1 1 calc R . .
C27 C 0.48377(18) -0.19692(15) 0.79188(19) 0.034(2) Uani 1 1 d G . .
C28 C 0.6023(4) -0.0628(3) 0.7551(3) 0.068(3) Uani 1 1 d . . .
H28A H 0.6262 -0.0322 0.7618 0.102 Uiso 1 1 calc R . .
H28B H 0.5690 -0.0563 0.7254 0.102 Uiso 1 1 calc R . .
H28C H 0.6216 -0.0930 0.7491 0.102 Uiso 1 1 calc R . .
C29 C 0.3624(2) -0.0065(2) 0.65019(19) 0.067(3) Uani 1 1 d G . .
H29A H 0.3302 -0.0044 0.6205 0.081 Uiso 1 1 calc R . .
C30 C 0.4045(3) 0.0293(2) 0.6586(2) 0.072(3) Uani 1 1 d G . .
H30A H 0.4012 0.0559 0.6347 0.086 Uiso 1 1 calc R . .
C31 C 0.4516(2) 0.0261(2) 0.7021(3) 0.066(3) Uani 1 1 d G . .
C32 C 0.4565(2) -0.0128(2) 0.7371(2) 0.086(4) Uani 1 1 d G . .
H32A H 0.4886 -0.0149 0.7668 0.103 Uiso 1 1 calc R . .
C33 C 0.4143(3) -0.04857(19) 0.7287(2) 0.065(3) Uani 1 1 d G . .
H33A H 0.4177 -0.0752 0.7526 0.078 Uiso 1 1 calc R . .
C34 C 0.3673(2) -0.04546(18) 0.6852(2) 0.042(2) Uani 1 1 d G . .
C35 C 0.4861(4) 0.1057(4) 0.6819(4) 0.103(4) Uani 1 1 d . . .
H35A H 0.5193 0.1273 0.6938 0.155 Uiso 1 1 calc R . .
H35B H 0.4550 0.1260 0.6832 0.155 Uiso 1 1 calc R . .
H35C H 0.4784 0.0946 0.6473 0.155 Uiso 1 1 calc R . .
C36 C 0.2007(2) -0.07581(16) 0.6281(2) 0.048(2) Uani 1 1 d G . .
H36A H 0.2007 -0.1085 0.6126 0.057 Uiso 1 1 calc R . .
C37 C 0.15157(17) -0.0496(2) 0.6186(2) 0.064(3) Uani 1 1 d G . .
H37A H 0.1180 -0.0644 0.5966 0.077 Uiso 1 1 calc R . .
C38 C 0.15161(18) -0.0018(2) 0.6412(2) 0.066(3) Uani 1 1 d G . .
C39 C 0.2008(2) 0.01984(16) 0.6733(2) 0.069(3) Uani 1 1 d G . .
H39A H 0.2008 0.0525 0.6887 0.082 Uiso 1 1 calc R . .
C40 C 0.24989(18) -0.00636(19) 0.68276(19) 0.059(3) Uani 1 1 d G . .
H40A H 0.2835 0.0084 0.7047 0.070 Uiso 1 1 calc R . .
C41 C 0.24985(17) -0.05419(18) 0.6601(2) 0.037(2) Uani 1 1 d G . .
C42 C 0.0538(5) 0.0071(5) 0.5988(7) 0.209(10) Uani 1 1 d . . .
H42A H 0.0235 0.0293 0.5988 0.313 Uiso 1 1 calc R . .
H42B H 0.0477 -0.0286 0.6076 0.313 Uiso 1 1 calc R . .
H42C H 0.0553 0.0074 0.5652 0.313 Uiso 1 1 calc R . .
C43 C 0.28048(16) -0.45581(17) 0.72113(18) 0.034(2) Uani 1 1 d G . .
H43A H 0.2484 -0.4636 0.6926 0.041 Uiso 1 1 calc R . .
C44 C 0.28870(19) -0.47890(15) 0.7672(2) 0.038(2) Uani 1 1 d G . .
H44A H 0.2623 -0.5025 0.7701 0.046 Uiso 1 1 calc R . .
C45 C 0.3356(2) -0.46747(18) 0.80893(17) 0.034(2) Uani 1 1 d G . .
C46 C 0.37431(18) -0.43296(19) 0.80465(18) 0.049(2) Uani 1 1 d G . .
H46A H 0.4064 -0.4252 0.8332 0.059 Uiso 1 1 calc R . .
C47 C 0.36609(18) -0.40987(17) 0.7586(2) 0.047(2) Uani 1 1 d G . .
H47A H 0.3925 -0.3863 0.7557 0.057 Uiso 1 1 calc R . .
C48 C 0.3192(2) -0.42129(17) 0.71685(17) 0.0311(19) Uani 1 1 d G . .
C49 C 0.3887(4) -0.4844(3) 0.8948(4) 0.065(3) Uani 1 1 d . . .
H49A H 0.3862 -0.5033 0.9235 0.097 Uiso 1 1 calc R . .
H49B H 0.3946 -0.4473 0.9030 0.097 Uiso 1 1 calc R . .
H49C H 0.4194 -0.4981 0.8871 0.097 Uiso 1 1 calc R . .
C50 C 0.2691(2) -0.4320(2) 0.5625(3) 0.064(3) Uani 1 1 d G . .
H50A H 0.2437 -0.4039 0.5532 0.077 Uiso 1 1 calc R . .
C51 C 0.2701(3) -0.4678(3) 0.52661(18) 0.080(3) Uani 1 1 d G . .
H51A H 0.2455 -0.4642 0.4927 0.096 Uiso 1 1 calc R . .
C52 C 0.3072(3) -0.5089(2) 0.5403(2) 0.077(3) Uani 1 1 d G . .
C53 C 0.3433(2) -0.51416(17) 0.5900(3) 0.064(3) Uani 1 1 d G . .
H53A H 0.3686 -0.5422 0.5994 0.076 Uiso 1 1 calc R . .
C54 C 0.3422(2) -0.4784(2) 0.62589(19) 0.047(2) Uani 1 1 d G . .
H54A H 0.3669 -0.4820 0.6598 0.057 Uiso 1 1 calc R . .
C55 C 0.3052(2) -0.43730(17) 0.6122(2) 0.039(2) Uani 1 1 d G . .
C56 C 0.3494(6) -0.5839(4) 0.5155(4) 0.132(6) Uani 1 1 d . . .
H56A H 0.3438 -0.6061 0.4863 0.198 Uiso 1 1 calc R . .
H56B H 0.3472 -0.6051 0.5431 0.198 Uiso 1 1 calc R . .
H56C H 0.3856 -0.5674 0.5262 0.198 Uiso 1 1 calc R . .
C57 C 0.0930(2) -0.1985(2) 0.5695(2) 0.062(3) Uani 1 1 d G . .
H57A H 0.1045 -0.2236 0.5958 0.074 Uiso 1 1 calc R . .
C58 C 0.0473(2) -0.1677(2) 0.5627(2) 0.063(3) Uani 1 1 d G . .
H58A H 0.0276 -0.1717 0.5842 0.076 Uiso 1 1 calc R . .
C59 C 0.0304(2) -0.1310(2) 0.5243(3) 0.066(3) Uani 1 1 d G . .
C60 C 0.0591(3) -0.1252(2) 0.4928(2) 0.094(4) Uani 1 1 d G . .
H60A H 0.0476 -0.1001 0.4665 0.113 Uiso 1 1 calc R . .
C61 C 0.1048(3) -0.1560(3) 0.4996(2) 0.090(4) Uani 1 1 d G . .
H61A H 0.1245 -0.1520 0.4781 0.108 Uiso 1 1 calc R . .
C62 C 0.1217(2) -0.1927(2) 0.5380(2) 0.047(2) Uani 1 1 d G . .
C63 C -0.0439(4) -0.1006(4) 0.5483(5) 0.109(4) Uani 1 1 d . . .
H63A H -0.0740 -0.0754 0.5373 0.163 Uiso 1 1 calc R . .
H63B H -0.0192 -0.0925 0.5828 0.163 Uiso 1 1 calc R . .
H63C H -0.0588 -0.1357 0.5472 0.163 Uiso 1 1 calc R . .
C64 C 0.1285(3) -0.2639(3) 0.4482(3) 0.104(4) Uani 1 1 d G . .
H64A H 0.0990 -0.2422 0.4475 0.124 Uiso 1 1 calc R . .
C65 C 0.1240(3) -0.2935(3) 0.4063(3) 0.131(5) Uani 1 1 d G . .
H65A H 0.0914 -0.2919 0.3769 0.157 Uiso 1 1 calc R . .
C66 C 0.1671(4) -0.3254(3) 0.4074(3) 0.088(4) Uani 1 1 d G . .
C67 C 0.2147(3) -0.3277(2) 0.4504(3) 0.085(3) Uani 1 1 d G . .
H67A H 0.2442 -0.3495 0.4511 0.102 Uiso 1 1 calc R . .
C68 C 0.2193(2) -0.2981(3) 0.4923(2) 0.075(3) Uani 1 1 d G . .
H68A H 0.2518 -0.2997 0.5216 0.090 Uiso 1 1 calc R . .
C69 C 0.1761(3) -0.2662(2) 0.4912(3) 0.058(3) Uani 1 1 d G . .
C70 C 0.1985(6) -0.3843(4) 0.3617(5) 0.135(6) Uani 1 1 d . . .
H70A H 0.1856 -0.4022 0.3291 0.203 Uiso 1 1 calc R . .
H70B H 0.2108 -0.4101 0.3888 0.203 Uiso 1 1 calc R . .
H70C H 0.2291 -0.3613 0.3643 0.203 Uiso 1 1 calc R . .
C71 C 0.3951(2) -0.25266(16) 0.4992(2) 0.057(3) Uani 1 1 d G . .
H71A H 0.4094 -0.2185 0.5011 0.068 Uiso 1 1 calc R . .
C72 C 0.3806(3) -0.2808(2) 0.45473(18) 0.064(3) Uani 1 1 d G . .
H72A H 0.3850 -0.2658 0.4262 0.076 Uiso 1 1 calc R . .
C73 C 0.3596(3) -0.3309(2) 0.45196(18) 0.055(3) Uani 1 1 d G . .
C74 C 0.3532(3) -0.35275(16) 0.4937(2) 0.076(3) Uani 1 1 d G . .
H74A H 0.3388 -0.3870 0.4918 0.091 Uiso 1 1 calc R . .
C75 C 0.3677(3) -0.3246(2) 0.53811(19) 0.069(3) Uani 1 1 d G . .
H75A H 0.3633 -0.3396 0.5666 0.083 Uiso 1 1 calc R . .
C76 C 0.3887(2) -0.27456(19) 0.54088(17) 0.040(2) Uani 1 1 d G . .
C77 C 0.3468(5) -0.3375(3) 0.3657(3) 0.087(4) Uani 1 1 d . . .
H77A H 0.3323 -0.3616 0.3374 0.130 Uiso 1 1 calc R . .
H77B H 0.3858 -0.3309 0.3729 0.130 Uiso 1 1 calc R . .
H77C H 0.3265 -0.3046 0.3572 0.130 Uiso 1 1 calc R . .
C78 C 0.45449(15) -0.14211(16) 0.6165(2) 0.044(2) Uani 1 1 d G . .
H78A H 0.4204 -0.1277 0.6144 0.053 Uiso 1 1 calc R . .
C79 C 0.50060(18) -0.11053(12) 0.6288(2) 0.046(2) Uani 1 1 d G . .
H79A H 0.4981 -0.0745 0.6350 0.056 Uiso 1 1 calc R . .
C80 C 0.55044(15) -0.13166(15) 0.63195(19) 0.035(2) Uani 1 1 d G . .
C81 C 0.55416(14) -0.18437(16) 0.6229(2) 0.042(2) Uani 1 1 d G . .
H81A H 0.5882 -0.1988 0.6250 0.051 Uiso 1 1 calc R . .
C82 C 0.50805(18) -0.21595(12) 0.61060(19) 0.038(2) Uani 1 1 d G . .
H82A H 0.5106 -0.2520 0.6044 0.045 Uiso 1 1 calc R . .
C83 C 0.45821(15) -0.19482(15) 0.60745(19) 0.0341(19) Uani 1 1 d G . .
C84 C 0.6461(3) -0.1184(3) 0.6495(3) 0.049(2) Uani 1 1 d . . .
H84A H 0.6732 -0.0902 0.6580 0.074 Uiso 1 1 calc R . .
H84B H 0.6441 -0.1351 0.6182 0.074 Uiso 1 1 calc R . .
H84C H 0.6570 -0.1441 0.6767 0.074 Uiso 1 1 calc R . .
C85 C 0.3302(2) 0.25480(14) 1.0354(2) 0.051(2) Uani 1 1 d G . .
H85A H 0.3351 0.2188 1.0431 0.061 Uiso 1 1 calc R . .
C86 C 0.3271(2) 0.2899(2) 1.07111(16) 0.049(2) Uani 1 1 d G . .
H86A H 0.3298 0.2778 1.1032 0.059 Uiso 1 1 calc R . .
C87 C 0.3200(2) 0.34260(19) 1.05983(19) 0.051(2) Uani 1 1 d G . .
C88 C 0.3160(2) 0.36030(14) 1.0129(2) 0.055(2) Uani 1 1 d G . .
H88A H 0.3112 0.3964 1.0051 0.066 Uiso 1 1 calc R . .
C89 C 0.3191(2) 0.3253(2) 0.97716(16) 0.047(2) Uani 1 1 d G . .
H89A H 0.3164 0.3374 0.9451 0.056 Uiso 1 1 calc R . .
C90 C 0.3262(2) 0.27251(18) 0.98844(19) 0.041(2) Uani 1 1 d G . .
C91 C 0.3124(4) 0.3636(3) 1.1394(3) 0.079(3) Uani 1 1 d . . .
H91A H 0.3083 0.3943 1.1579 0.119 Uiso 1 1 calc R . .
H91B H 0.3463 0.3452 1.1593 0.119 Uiso 1 1 calc R . .
H91C H 0.2810 0.3403 1.1331 0.119 Uiso 1 1 calc R . .
C92 C 0.3958(3) 0.1636(3) 0.9197(2) 0.119(5) Uani 1 1 d G . .
H92A H 0.3685 0.1642 0.8867 0.143 Uiso 1 1 calc R . .
C93 C 0.4418(4) 0.1321(3) 0.9305(4) 0.117(5) Uani 1 1 d G . .
H93A H 0.4460 0.1113 0.9048 0.141 Uiso 1 1 calc R . .
C94 C 0.4818(3) 0.1312(3) 0.9788(4) 0.097(4) Uani 1 1 d G . .
C95 C 0.4757(3) 0.1616(4) 1.0163(3) 0.167(7) Uani 1 1 d G . .
H95A H 0.5030 0.1609 1.0494 0.200 Uiso 1 1 calc R . .
C96 C 0.4297(4) 0.1931(3) 1.0056(3) 0.113(5) Uani 1 1 d G . .
H96A H 0.4255 0.2139 1.0313 0.136 Uiso 1 1 calc R . .
C97 C 0.3897(3) 0.1940(2) 0.9573(3) 0.057(3) Uani 1 1 d G . .
C98 C 0.5362(7) 0.0653(6) 0.9620(7) 0.223(11) Uani 1 1 d . . .
H98A H 0.5690 0.0444 0.9795 0.335 Uiso 1 1 calc R . .
H98B H 0.5418 0.0860 0.9358 0.335 Uiso 1 1 calc R . .
H98C H 0.5045 0.0423 0.9468 0.335 Uiso 1 1 calc R . .
C99 C 0.09043(17) 0.25379(17) 0.9867(2) 0.047(2) Uani 1 1 d G . .
H99A H 0.0614 0.2292 0.9785 0.056 Uiso 1 1 calc R . .
C100 C 0.1020(2) 0.28567(19) 1.02854(18) 0.049(2) Uani 1 1 d G . .
H10A H 0.0809 0.2829 1.0490 0.059 Uiso 1 1 calc R . .
C101 C 0.1445(2) 0.32168(18) 1.04049(16) 0.043(2) Uani 1 1 d G . .
C102 C 0.17534(18) 0.32579(17) 1.0106(2) 0.051(2) Uani 1 1 d G . .
H10B H 0.2044 0.3504 1.0188 0.061 Uiso 1 1 calc R . .
C103 C 0.16376(19) 0.29390(19) 0.96879(19) 0.052(2) Uani 1 1 d G . .
H10C H 0.1849 0.2967 0.9484 0.062 Uiso 1 1 calc R . .
C104 C 0.1213(2) 0.25790(17) 0.95683(16) 0.035(2) Uani 1 1 d G . .
C105 C 0.1278(4) 0.3530(3) 1.1123(3) 0.064(3) Uani 1 1 d . . .
H10D H 0.1428 0.3780 1.1398 0.096 Uiso 1 1 calc R . .
H10E H 0.1298 0.3179 1.1262 0.096 Uiso 1 1 calc R . .
H10F H 0.0895 0.3617 1.0923 0.096 Uiso 1 1 calc R . .
C106 C 0.05256(16) 0.12582(17) 0.8847(3) 0.064(3) Uani 1 1 d G . .
H10G H 0.0871 0.1104 0.8901 0.076 Uiso 1 1 calc R . .
C107 C 0.0062(2) 0.09478(13) 0.8732(3) 0.090(4) Uani 1 1 d G . .
H10H H 0.0090 0.0581 0.8708 0.108 Uiso 1 1 calc R . .
C108 C -0.04443(17) 0.11740(17) 0.8653(3) 0.076(3) Uani 1 1 d G . .
C109 C -0.04860(15) 0.17105(18) 0.8689(2) 0.057(3) Uani 1 1 d G . .
H10I H -0.0832 0.1865 0.8635 0.068 Uiso 1 1 calc R . .
C110 C -0.00219(19) 0.20209(13) 0.8804(2) 0.045(2) Uani 1 1 d G . .
H11B H -0.0050 0.2388 0.8828 0.054 Uiso 1 1 calc R . .
C111 C 0.04839(16) 0.17947(17) 0.8882(2) 0.035(2) Uani 1 1 d G . .
C112 C -0.1402(4) 0.1064(3) 0.8517(6) 0.172(8) Uani 1 1 d . . .
H11C H -0.1670 0.0783 0.8462 0.258 Uiso 1 1 calc R . .
H11D H -0.1532 0.1307 0.8233 0.258 Uiso 1 1 calc R . .
H11E H -0.1358 0.1249 0.8828 0.258 Uiso 1 1 calc R . .
C113 C 0.1807(2) 0.41611(19) 0.9087(2) 0.057(3) Uani 1 1 d G . .
H11F H 0.1582 0.3867 0.9073 0.069 Uiso 1 1 calc R . .
C114 C 0.1918(3) 0.4520(3) 0.9475(2) 0.073(3) Uani 1 1 d G . .
H11G H 0.1769 0.4471 0.9726 0.088 Uiso 1 1 calc R . .
C115 C 0.2246(3) 0.4949(2) 0.9495(2) 0.073(3) Uani 1 1 d G . .
C116 C 0.2464(3) 0.50208(19) 0.9128(2) 0.089(4) Uani 1 1 d G . .
H11H H 0.2688 0.5315 0.9142 0.107 Uiso 1 1 calc R . .
C117 C 0.2353(2) 0.4662(2) 0.8740(2) 0.064(3) Uani 1 1 d G . .
H11I H 0.2501 0.4711 0.8488 0.077 Uiso 1 1 calc R . .
C118 C 0.2024(2) 0.42324(18) 0.87192(18) 0.040(2) Uani 1 1 d G . .
C119 C 0.2160(5) 0.5278(5) 1.0241(4) 0.141(6) Uani 1 1 d . . .
H11J H 0.2282 0.5572 1.0474 0.211 Uiso 1 1 calc R . .
H11K H 0.2289 0.4952 1.0426 0.211 Uiso 1 1 calc R . .
H11L H 0.1758 0.5275 1.0087 0.211 Uiso 1 1 calc R . .
C120 C 0.14624(18) 0.44188(17) 0.74453(18) 0.039(2) Uani 1 1 d G . .
H12B H 0.1240 0.4539 0.7618 0.047 Uiso 1 1 calc R . .
C121 C 0.14004(17) 0.46311(15) 0.69819(18) 0.040(2) Uani 1 1 d G . .
H12C H 0.1136 0.4896 0.6838 0.048 Uiso 1 1 calc R . .
C122 C 0.1726(2) 0.44557(17) 0.67290(14) 0.037(2) Uani 1 1 d G . .
C123 C 0.21131(18) 0.40680(17) 0.69394(18) 0.039(2) Uani 1 1 d G . .
H12D H 0.2335 0.3948 0.6767 0.047 Uiso 1 1 calc R . .
C124 C 0.21751(16) 0.38557(15) 0.74028(18) 0.038(2) Uani 1 1 d G . .
H12E H 0.2440 0.3591 0.7547 0.045 Uiso 1 1 calc R . .
C125 C 0.18497(19) 0.40311(16) 0.76557(14) 0.0285(18) Uani 1 1 d G . .
C126 C 0.1991(4) 0.4540(3) 0.6014(3) 0.062(3) Uani 1 1 d . . .
H12F H 0.1893 0.4739 0.5702 0.093 Uiso 1 1 calc R . .
H12G H 0.1938 0.4168 0.5936 0.093 Uiso 1 1 calc R . .
H12H H 0.2376 0.4605 0.6226 0.093 Uiso 1 1 calc R . .
C127 C 0.1032(4) 0.0266(4) 0.7655(3) 0.185(9) Uani 1 1 d G . .
H12I H 0.1069 0.0419 0.7369 0.222 Uiso 1 1 calc R . .
C128 C 0.0591(4) -0.0061(4) 0.7598(4) 0.240(12) Uani 1 1 d G . .
H12J H 0.0327 -0.0131 0.7272 0.288 Uiso 1 1 calc R . .
C129 C 0.0538(3) -0.0285(3) 0.8018(5) 0.131(6) Uani 1 1 d G . .
C130 C 0.0925(4) -0.0183(3) 0.8495(4) 0.154(7) Uani 1 1 d G . .
H13A H 0.0889 -0.0336 0.8781 0.184 Uiso 1 1 calc R . .
C131 C 0.1366(3) 0.0144(3) 0.8552(3) 0.132(6) Uani 1 1 d G . .
H13B H 0.1631 0.0213 0.8878 0.158 Uiso 1 1 calc R . .
C132 C 0.1420(3) 0.0368(2) 0.8132(4) 0.078(3) Uani 1 1 d G . .
C133 C 0.0052(6) -0.0921(5) 0.8281(7) 0.202(10) Uani 1 1 d . . .
H13C H -0.0291 -0.1119 0.8181 0.303 Uiso 1 1 calc R . .
H13D H 0.0100 -0.0717 0.8583 0.303 Uiso 1 1 calc R . .
H13E H 0.0361 -0.1163 0.8353 0.303 Uiso 1 1 calc R . .
C134 C 0.2622(3) -0.0008(3) 0.8026(2) 0.081(3) Uani 1 1 d G . .
H13F H 0.2307 -0.0081 0.7734 0.097 Uiso 1 1 calc R . .
C135 C 0.3103(4) -0.0288(2) 0.8124(3) 0.094(4) Uani 1 1 d G . .
H13G H 0.3117 -0.0553 0.7898 0.113 Uiso 1 1 calc R . .
C136 C 0.3564(3) -0.0180(3) 0.8551(4) 0.108(5) Uani 1 1 d G . .
C137 C 0.3544(3) 0.0208(4) 0.8881(3) 0.203(10) Uani 1 1 d G . .
H13H H 0.3860 0.0281 0.9173 0.244 Uiso 1 1 calc R . .
C138 C 0.3063(4) 0.0488(3) 0.8784(3) 0.158(7) Uani 1 1 d G . .
H13I H 0.3049 0.0753 0.9009 0.190 Uiso 1 1 calc R . .
C139 C 0.2602(3) 0.0380(2) 0.8356(3) 0.061(3) Uani 1 1 d G . .
C140 C 0.4418(9) -0.0345(9) 0.8883(8) 0.238(13) Uani 1 1 d . . .
H14D H 0.4744 -0.0540 0.8896 0.357 Uiso 1 1 calc R . .
H14E H 0.4356 -0.0401 0.9195 0.357 Uiso 1 1 calc R . .
H14F H 0.4476 0.0027 0.8844 0.357 Uiso 1 1 calc R . .
C141 C 0.33376(15) 0.13481(17) 0.7656(2) 0.047(2) Uani 1 1 d G . .
H14G H 0.2978 0.1209 0.7556 0.056 Uiso 1 1 calc R . .
C142 C 0.37900(19) 0.10198(12) 0.7837(2) 0.057(3) Uani 1 1 d G . .
H14H H 0.3739 0.0656 0.7861 0.068 Uiso 1 1 calc R . .
C143 C 0.43168(16) 0.12233(16) 0.7982(2) 0.050(2) Uani 1 1 d G . .
C144 C 0.43913(15) 0.17552(17) 0.7947(2) 0.052(2) Uani 1 1 d G . .
H14I H 0.4751 0.1894 0.8047 0.063 Uiso 1 1 calc R . .
C145 C 0.39389(19) 0.20836(12) 0.7766(2) 0.049(2) Uani 1 1 d G . .
H14J H 0.3990 0.2447 0.7742 0.059 Uiso 1 1 calc R . .
C146 C 0.34121(16) 0.18800(16) 0.7620(2) 0.0320(19) Uani 1 1 d G . .
C147 C 0.5283(3) 0.1061(3) 0.8281(4) 0.088(4) Uani 1 1 d . . .
H14K H 0.5544 0.0777 0.8422 0.132 Uiso 1 1 calc R . .
H14L H 0.5364 0.1347 0.8524 0.132 Uiso 1 1 calc R . .
H14M H 0.5313 0.1185 0.7970 0.132 Uiso 1 1 calc R . .
C148 C 0.31706(18) 0.30522(19) 0.69130(17) 0.045(2) Uani 1 1 d G . .
H14N H 0.3474 0.3102 0.7221 0.054 Uiso 1 1 calc R . .
C149 C 0.31251(19) 0.33474(17) 0.6494(2) 0.047(2) Uani 1 1 d G . .
H14O H 0.3397 0.3599 0.6515 0.056 Uiso 1 1 calc R . .
C150 C 0.2682(2) 0.32740(18) 0.60435(18) 0.040(2) Uani 1 1 d G . .
C151 C 0.22835(18) 0.29053(19) 0.60126(17) 0.041(2) Uani 1 1 d G . .
H15B H 0.1980 0.2855 0.5705 0.049 Uiso 1 1 calc R . .
C152 C 0.23289(19) 0.26101(16) 0.6432(2) 0.041(2) Uani 1 1 d G . .
H15C H 0.2057 0.2358 0.6411 0.050 Uiso 1 1 calc R . .
C153 C 0.2772(2) 0.26836(17) 0.68821(18) 0.035(2) Uani 1 1 d G . .
C154 C 0.2259(4) 0.3498(3) 0.5173(3) 0.049(2) Uani 1 1 d . . .
H15D H 0.2302 0.3746 0.4932 0.074 Uiso 1 1 calc R . .
H15E H 0.1898 0.3545 0.5193 0.074 Uiso 1 1 calc R . .
H15F H 0.2289 0.3142 0.5062 0.074 Uiso 1 1 calc R . .
C155 C 0.0854(3) 0.3064(3) 0.6520(3) 0.104(4) Uani 1 1 d G . .
H15G H 0.1135 0.3150 0.6833 0.125 Uiso 1 1 calc R A .
C156 C 0.0785(4) 0.3363(2) 0.6097(4) 0.097(4) Uani 1 1 d G A .
H15H H 0.1018 0.3652 0.6121 0.116 Uiso 1 1 calc R . .
C157 C 0.0374(4) 0.3238(3) 0.5638(3) 0.085(4) Uani 1 1 d G A .
C158 C 0.0033(3) 0.2815(4) 0.5603(3) 0.106(4) Uani 1 1 d G A .
H15I H -0.0248 0.2729 0.5289 0.127 Uiso 1 1 calc R . .
C159 C 0.0102(3) 0.2516(3) 0.6026(4) 0.095(4) Uani 1 1 d G A .
H15J H -0.0131 0.2227 0.6001 0.114 Uiso 1 1 calc R . .
C160 C 0.0513(3) 0.2641(3) 0.6484(3) 0.058(3) Uani 1 1 d G A .
C161 C 0.0640(7) 0.3913(6) 0.5202(5) 0.152(6) Uani 1 1 d . . .
H16B H 0.0510 0.4080 0.4871 0.228 Uiso 1 1 calc R . .
H16C H 0.1003 0.3760 0.5273 0.228 Uiso 1 1 calc R . .
H16D H 0.0664 0.4173 0.5460 0.228 Uiso 1 1 calc R . .
C162 C 0.0301(5) 0.1345(6) 0.7347(6) 0.105(4) Uani 0.482(5) 1 d PGU A 1
H16E H 0.0676 0.1248 0.7452 0.126 Uiso 0.482(5) 1 calc PR A 1
C163 C -0.0069(7) 0.1018(5) 0.7444(6) 0.125(4) Uani 0.482(5) 1 d PGU A 1
H16F H 0.0054 0.0698 0.7615 0.149 Uiso 0.482(5) 1 calc PR A 1
C164 C -0.0618(6) 0.1160(7) 0.7290(6) 0.129(5) Uani 0.482(5) 1 d PGDU A 1
C165 C -0.0797(5) 0.1628(7) 0.7039(6) 0.126(4) Uani 0.482(5) 1 d PGU A 1
H16G H -0.1173 0.1724 0.6934 0.151 Uiso 0.482(5) 1 calc PR A 1
C166 C -0.0428(7) 0.1954(6) 0.6942(6) 0.103(4) Uani 0.482(5) 1 d PGU A 1
H16H H -0.0550 0.2274 0.6771 0.124 Uiso 0.482(5) 1 calc PR A 1
C167 C 0.0121(6) 0.1813(6) 0.7096(6) 0.091(4) Uani 0.482(5) 1 d PGU A 1
C168 C -0.1544(10) 0.0803(12) 0.6874(11) 0.162(10) Uiso 0.482(5) 1 d PD A 1
H16I H -0.1829 0.0582 0.6911 0.242 Uiso 0.482(5) 1 calc PR A 1
H16J H -0.1460 0.0684 0.6587 0.242 Uiso 0.482(5) 1 calc PR A 1
H16K H -0.1673 0.1164 0.6818 0.242 Uiso 0.482(5) 1 calc PR A 1
C169 C -0.0005(6) 0.1435(6) 0.6572(6) 0.105(4) Uani 0.518(5) 1 d PGU A 2
H16L H 0.0215 0.1394 0.6378 0.126 Uiso 0.518(5) 1 calc PR A 2
C170 C -0.0437(6) 0.1094(5) 0.6507(6) 0.125(4) Uani 0.518(5) 1 d PGU A 2
H17A H -0.0512 0.0821 0.6267 0.149 Uiso 0.518(5) 1 calc PR A 2
C171 C -0.0759(6) 0.1153(6) 0.6791(7) 0.129(5) Uani 0.518(5) 1 d PGDU A 2
C172 C -0.0649(6) 0.1552(7) 0.7142(6) 0.126(4) Uani 0.518(5) 1 d PGU A 2
H17B H -0.0869 0.1592 0.7337 0.151 Uiso 0.518(5) 1 calc PR A 2
C173 C -0.0217(6) 0.1893(5) 0.7208(6) 0.103(4) Uani 0.518(5) 1 d PGU A 2
H17C H -0.0142 0.2166 0.7447 0.124 Uiso 0.518(5) 1 calc PR A 2
C174 C 0.0105(5) 0.1834(5) 0.6923(6) 0.091(4) Uani 0.518(5) 1 d PGU A 2
C175 C -0.1368(13) 0.0889(11) 0.7245(12) 0.162(10) Uiso 0.518(5) 1 d PD A 2
H17D H -0.1648 0.0637 0.7244 0.242 Uiso 0.518(5) 1 calc PR A 2
H17E H -0.1521 0.1241 0.7207 0.242 Uiso 0.518(5) 1 calc PR A 2
H17F H -0.1051 0.0864 0.7563 0.242 Uiso 0.518(5) 1 calc PR A 2

loop_
_atom_site_aniso_label
_atom_site_aniso_U_11
_atom_site_aniso_U_22
_atom_site_aniso_U_33
_atom_site_aniso_U_23
_atom_site_aniso_U_13
_atom_site_aniso_U_12
Mn1 0.0322(7) 0.0359(6) 0.0314(9) 0.0063(5) 0.0121(7) -0.0055(5)
Mn2 0.0274(7) 0.0366(6) 0.0316(9) -0.0003(5) 0.0146(7) -0.0025(5)
Mn3 0.0366(7) 0.0289(6) 0.0296(9) -0.0020(5) 0.0173(7) -0.0066(5)
Mn4 0.0305(7) 0.0370(6) 0.0452(10) 0.0046(6) 0.0197(7) -0.0038(5)
Mn5 0.0314(7) 0.0263(6) 0.0529(10) -0.0047(5) 0.0252(7) -0.0025(5)
Mn6 0.0445(8) 0.0344(6) 0.0345(9) 0.0023(5) 0.0215(8) 0.0010(5)
Mn7 0.0426(8) 0.0369(6) 0.0441(10) -0.0093(6) 0.0263(8) -0.0080(6)
Mn8 0.0394(8) 0.0438(7) 0.0417(10) 0.0004(6) 0.0232(8) -0.0034(6)
P1 0.0416(14) 0.0347(11) 0.0385(16) -0.0021(10) 0.0245(13) -0.0038(10)
P2 0.0374(13) 0.0330(10) 0.0305(16) 0.0006(9) 0.0158(13) 0.0030(9)
P3 0.0368(13) 0.0381(11) 0.0393(17) 0.0053(10) 0.0167(13) 0.0030(10)
P4 0.0318(12) 0.0323(10) 0.0398(16) -0.0020(9) 0.0191(12) -0.0049(9)
P5 0.0448(15) 0.0505(13) 0.0336(17) 0.0023(11) 0.0063(14) -0.0042(11)
P6 0.0355(13) 0.0419(11) 0.0400(16) 0.0056(10) 0.0222(13) -0.0028(10)
P7 0.0338(13) 0.0471(12) 0.0387(17) 0.0049(10) 0.0160(13) -0.0042(10)
P8 0.0281(12) 0.0367(11) 0.0420(16) -0.0043(10) 0.0191(12) -0.0036(9)
P9 0.0284(12) 0.0332(10) 0.0435(16) 0.0052(9) 0.0206(12) 0.0009(9)
P10 0.100(2) 0.0300(11) 0.073(2) -0.0112(12) 0.0595(19) -0.0084(12)
P11 0.0331(13) 0.0364(11) 0.0301(15) -0.0016(9) 0.0147(12) 0.0008(9)
P12 0.0361(15) 0.0711(16) 0.060(2) -0.0208(14) 0.0160(15) -0.0025(12)
O1 0.029(3) 0.040(3) 0.045(4) 0.004(2) 0.020(3) -0.002(2)
O2 0.042(3) 0.028(3) 0.052(4) -0.003(2) 0.027(3) -0.003(2)
O3 0.031(3) 0.028(2) 0.036(4) 0.000(2) 0.016(3) -0.003(2)
O4 0.034(3) 0.032(3) 0.035(4) 0.002(2) 0.022(3) 0.003(2)
O5 0.042(3) 0.031(3) 0.040(4) -0.008(2) 0.025(3) -0.006(2)
O6 0.040(3) 0.038(3) 0.040(4) -0.011(2) 0.026(3) -0.015(2)
O7 0.025(3) 0.034(3) 0.027(3) -0.008(2) 0.003(3) 0.002(2)
O8 0.055(4) 0.033(3) 0.035(4) -0.001(2) 0.028(3) 0.006(2)
O9 0.048(4) 0.048(3) 0.039(4) 0.008(3) 0.022(3) 0.009(3)
O10 0.045(3) 0.037(3) 0.048(4) 0.013(3) 0.022(3) -0.002(2)
O11 0.032(3) 0.045(3) 0.050(4) 0.002(3) 0.018(3) -0.009(2)
O12 0.033(3) 0.028(2) 0.037(4) -0.007(2) 0.020(3) -0.003(2)
O13 0.030(3) 0.048(3) 0.036(4) 0.005(3) -0.003(3) -0.011(2)
O14 0.067(4) 0.042(3) 0.049(4) 0.001(3) 0.032(4) -0.010(3)
O15 0.029(3) 0.042(3) 0.033(4) 0.006(2) 0.014(3) 0.001(2)
O16 0.036(3) 0.048(3) 0.037(4) 0.014(2) 0.021(3) 0.001(2)
O17 0.035(4) 0.054(4) 0.118(6) 0.019(4) 0.023(4) -0.002(3)
O18 0.070(5) 0.063(4) 0.042(5) 0.001(3) 0.014(4) -0.007(3)
O19 0.066(5) 0.057(3) 0.036(4) 0.010(3) 0.018(4) 0.003(3)
O20 0.050(4) 0.053(3) 0.061(4) 0.004(3) 0.030(4) -0.012(3)
O21 0.042(4) 0.068(4) 0.169(8) 0.022(5) 0.014(5) -0.018(4)
O22 0.036(4) 0.053(4) 0.168(8) 0.009(4) 0.017(5) 0.013(3)
O23 0.043(4) 0.046(3) 0.041(4) 0.007(3) 0.012(4) 0.003(3)
O24 0.204(10) 0.076(5) 0.079(6) -0.027(4) 0.077(6) -0.028(6)
O25 0.063(5) 0.106(5) 0.095(6) 0.004(4) 0.022(5) 0.025(4)
O26 0.105(7) 0.127(7) 0.128(8) -0.069(6) 0.042(6) -0.011(5)
O27 0.133(6) 0.053(4) 0.053(5) -0.005(3) 0.048(5) -0.013(4)
O28 0.038(3) 0.035(3) 0.073(5) -0.006(3) 0.021(3) -0.001(3)
O29 0.045(3) 0.029(3) 0.046(4) 0.001(2) 0.027(3) 0.005(2)
O30 0.044(3) 0.042(3) 0.058(4) -0.018(3) 0.030(3) -0.015(3)
O31 0.045(3) 0.037(3) 0.035(4) -0.002(2) 0.023(3) -0.004(2)
O32 0.034(3) 0.022(2) 0.042(4) 0.000(2) 0.021(3) -0.002(2)
O33 0.049(4) 0.039(3) 0.044(4) 0.003(2) 0.023(3) -0.005(3)
O34 0.035(3) 0.047(3) 0.036(4) 0.003(2) 0.017(3) -0.012(2)
O35 0.034(3) 0.034(3) 0.041(4) 0.000(2) 0.018(3) 0.003(2)
O36 0.037(3) 0.035(3) 0.049(4) -0.003(2) 0.027(3) 0.003(2)
O37 0.036(3) 0.045(3) 0.052(4) -0.003(3) 0.025(3) -0.009(2)
O38 0.033(3) 0.040(3) 0.040(4) 0.006(2) 0.021(3) -0.005(2)
O39 0.122(6) 0.027(3) 0.062(5) 0.000(3) 0.055(4) -0.002(3)
O40 0.090(5) 0.059(4) 0.067(5) -0.023(3) 0.049(4) -0.020(3)
O41 0.050(3) 0.027(2) 0.034(4) -0.005(2) 0.025(3) -0.005(2)
O42 0.038(3) 0.036(3) 0.042(4) -0.010(2) 0.023(3) -0.008(2)
O43 0.050(4) 0.077(4) 0.045(4) -0.015(3) 0.023(4) 0.005(3)
O44 0.038(3) 0.074(4) 0.036(4) -0.020(3) 0.008(3) 0.002(3)
O45 0.082(5) 0.066(4) 0.063(5) -0.012(3) 0.040(4) -0.018(3)
O46 0.099(7) 0.169(9) 0.253(13) 0.092(9) 0.105(8) 0.061(7)
O47 0.070(4) 0.050(3) 0.054(5) -0.017(3) 0.027(4) -0.002(3)
O48 0.034(4) 0.036(3) 0.280(11) -0.012(5) 0.036(6) -0.009(3)
O49 0.150(8) 0.112(6) 0.083(6) -0.041(5) 0.071(6) -0.038(5)
O50 0.062(4) 0.047(3) 0.038(4) 0.005(3) 0.021(3) 0.009(3)
O51 0.148(9) 0.192(11) 0.251(14) -0.049(10) 0.119(10) -0.081(9)
O52 0.147(12) 0.127(8) 0.173(13) 0.009(8) 0.049(10) -0.031(8)
O53 0.034(4) 0.040(3) 0.155(7) 0.009(4) 0.025(4) 0.007(3)
O54 0.045(4) 0.057(3) 0.025(4) 0.006(3) 0.009(3) 0.000(3)
O55 0.086(6) 0.149(8) 0.092(7) 0.015(6) 0.040(6) 0.038(6)
O56 0.072(9) 0.170(12) 0.210(15) 0.017(13) 0.039(11) -0.014(9)
O57 0.072(9) 0.170(12) 0.210(15) 0.017(13) 0.039(11) -0.014(9)
C1 0.049(6) 0.033(4) 0.061(7) -0.001(4) 0.031(5) -0.004(4)
C2 0.037(5) 0.047(5) 0.081(8) -0.007(5) 0.029(6) -0.018(4)
C3 0.042(6) 0.052(5) 0.068(7) 0.002(5) 0.026(6) -0.004(5)
C4 0.047(6) 0.044(5) 0.098(9) 0.016(5) 0.032(6) -0.002(5)
C5 0.044(6) 0.045(5) 0.097(8) 0.013(5) 0.037(6) -0.007(4)
C6 0.030(5) 0.048(5) 0.029(6) 0.001(4) 0.014(4) -0.002(4)
C7 0.030(6) 0.071(6) 0.127(10) -0.001(6) 0.019(6) 0.003(5)
C8 0.063(6) 0.050(5) 0.040(7) 0.002(4) 0.033(5) 0.011(4)
C9 0.048(6) 0.048(5) 0.078(8) 0.003(5) 0.035(6) 0.014(4)
C10 0.057(6) 0.042(5) 0.033(7) 0.004(4) 0.017(5) -0.007(4)
C11 0.103(8) 0.041(5) 0.055(8) 0.001(5) 0.040(7) 0.007(5)
C12 0.120(9) 0.038(5) 0.056(7) -0.003(4) 0.057(7) 0.009(5)
C13 0.047(5) 0.033(4) 0.049(6) -0.001(4) 0.029(5) -0.011(4)
C14 0.141(11) 0.061(6) 0.043(7) -0.009(5) 0.043(7) -0.031(6)
C15 0.034(5) 0.060(5) 0.049(7) 0.021(4) 0.018(5) 0.006(4)
C16 0.033(5) 0.078(6) 0.036(7) 0.010(5) 0.001(5) 0.003(5)
C17 0.064(7) 0.034(4) 0.033(6) 0.000(4) 0.026(6) -0.003(4)
C18 0.046(6) 0.035(4) 0.047(7) -0.005(4) 0.027(5) -0.004(4)
C19 0.027(5) 0.036(4) 0.041(6) -0.001(4) 0.010(5) -0.003(3)
C20 0.037(5) 0.033(4) 0.024(6) -0.003(3) 0.011(5) 0.003(4)
C21 0.066(8) 0.119(9) 0.045(8) 0.027(6) 0.004(7) 0.027(7)
C22 0.053(6) 0.051(5) 0.046(7) -0.004(4) 0.035(5) -0.009(4)
C23 0.047(6) 0.049(5) 0.051(7) -0.007(4) 0.025(5) -0.011(4)
C24 0.034(5) 0.046(5) 0.051(7) 0.009(4) 0.017(5) 0.005(4)
C25 0.046(5) 0.053(5) 0.047(7) 0.000(4) 0.033(5) 0.003(4)
C26 0.047(5) 0.046(5) 0.034(6) -0.004(4) 0.016(5) 0.003(4)
C27 0.036(5) 0.041(4) 0.028(6) 0.008(4) 0.016(5) 0.015(4)
C28 0.075(7) 0.067(6) 0.070(8) 0.010(5) 0.035(6) -0.028(5)
C29 0.053(7) 0.083(7) 0.054(8) 0.026(5) 0.007(6) -0.010(5)
C30 0.050(7) 0.067(6) 0.100(10) 0.031(6) 0.030(7) -0.004(5)
C31 0.031(6) 0.040(5) 0.119(10) 0.011(6) 0.020(7) 0.011(4)
C32 0.036(6) 0.045(5) 0.130(11) 0.015(6) -0.021(7) -0.003(5)
C33 0.049(6) 0.052(6) 0.071(8) 0.009(5) -0.004(6) 0.014(5)
C34 0.033(5) 0.040(5) 0.052(7) 0.002(4) 0.014(5) 0.008(4)
C35 0.050(7) 0.082(8) 0.149(12) 0.040(8) 0.005(8) -0.021(6)
C36 0.036(5) 0.046(5) 0.063(7) 0.000(4) 0.022(5) -0.006(4)
C37 0.030(5) 0.050(5) 0.095(9) 0.017(5) 0.002(6) -0.009(4)
C38 0.041(6) 0.040(5) 0.108(9) 0.024(5) 0.018(7) 0.006(5)
C39 0.044(6) 0.054(5) 0.094(9) -0.013(5) 0.010(6) 0.001(5)
C40 0.028(5) 0.054(5) 0.077(8) -0.004(5) 0.000(5) 0.009(4)
C41 0.032(5) 0.039(4) 0.039(6) 0.008(4) 0.012(5) -0.002(4)
C42 0.037(8) 0.079(9) 0.43(3) 0.009(13) -0.003(13) 0.007(7)
C43 0.027(5) 0.033(4) 0.045(6) -0.006(4) 0.017(5) -0.005(3)
C44 0.037(5) 0.039(4) 0.049(7) 0.001(4) 0.028(5) 0.000(4)
C45 0.037(5) 0.036(4) 0.032(6) 0.001(4) 0.017(5) 0.008(4)
C46 0.038(5) 0.064(5) 0.044(7) -0.007(5) 0.015(5) -0.011(4)
C47 0.044(6) 0.055(5) 0.051(7) -0.008(5) 0.026(6) -0.021(4)
C48 0.033(5) 0.035(4) 0.031(6) -0.006(4) 0.018(5) -0.002(4)
C49 0.085(8) 0.044(5) 0.065(8) 0.001(5) 0.029(7) -0.006(5)
C50 0.083(8) 0.054(6) 0.042(8) 0.006(5) 0.008(7) -0.010(5)
C51 0.122(10) 0.075(7) 0.028(7) -0.008(6) 0.012(7) -0.029(7)
C52 0.127(11) 0.047(6) 0.076(9) -0.004(6) 0.060(9) -0.024(6)
C53 0.107(9) 0.041(5) 0.067(8) -0.005(5) 0.060(7) -0.003(5)
C54 0.069(6) 0.039(5) 0.040(6) -0.011(4) 0.028(5) -0.006(4)
C55 0.049(6) 0.044(5) 0.021(6) -0.003(4) 0.010(5) -0.016(4)
C56 0.241(18) 0.068(8) 0.132(12) -0.028(8) 0.124(13) -0.003(9)
C57 0.039(6) 0.057(6) 0.081(8) 0.016(5) 0.014(6) -0.006(5)
C58 0.043(6) 0.082(7) 0.064(8) 0.002(6) 0.018(6) -0.016(5)
C59 0.059(7) 0.063(6) 0.066(8) -0.003(5) 0.010(7) 0.011(5)
C60 0.091(9) 0.132(10) 0.066(9) 0.042(7) 0.035(8) 0.044(8)
C61 0.089(9) 0.126(9) 0.055(8) 0.030(7) 0.029(7) 0.061(7)
C62 0.044(6) 0.054(5) 0.028(6) 0.003(4) -0.004(5) 0.002(4)
C63 0.082(9) 0.109(9) 0.142(13) -0.034(8) 0.051(9) 0.004(7)
C64 0.078(10) 0.142(11) 0.089(11) -0.056(8) 0.029(9) -0.005(8)
C65 0.099(11) 0.195(15) 0.110(13) -0.038(11) 0.051(10) -0.024(11)
C66 0.058(8) 0.128(10) 0.061(10) -0.026(7) 0.006(8) 0.007(7)
C67 0.112(11) 0.085(8) 0.071(10) 0.007(6) 0.047(9) 0.014(7)
C68 0.098(9) 0.066(6) 0.068(9) 0.000(6) 0.039(7) 0.001(6)
C69 0.030(6) 0.054(5) 0.066(8) -0.020(5) -0.010(6) 0.004(4)
C70 0.242(18) 0.085(9) 0.131(13) -0.025(8) 0.130(13) -0.031(10)
C71 0.076(7) 0.050(5) 0.054(7) 0.003(5) 0.035(6) -0.025(5)
C72 0.093(8) 0.061(6) 0.051(8) 0.002(5) 0.044(7) -0.025(5)
C73 0.090(8) 0.047(5) 0.041(7) -0.008(4) 0.040(6) -0.015(5)
C74 0.121(9) 0.067(6) 0.063(8) -0.015(5) 0.061(8) -0.031(6)
C75 0.104(8) 0.070(6) 0.056(8) -0.007(5) 0.056(7) -0.028(6)
C76 0.042(5) 0.052(5) 0.039(6) 0.010(4) 0.029(5) -0.002(4)
C77 0.163(12) 0.055(6) 0.039(7) -0.002(5) 0.034(8) -0.010(6)
C78 0.031(5) 0.042(4) 0.067(7) 0.000(4) 0.027(5) 0.006(4)
C79 0.029(5) 0.038(4) 0.072(7) -0.011(4) 0.019(5) -0.002(4)
C80 0.030(5) 0.038(4) 0.037(6) -0.002(4) 0.013(5) -0.004(4)
C81 0.039(5) 0.040(4) 0.054(6) 0.010(4) 0.023(5) 0.006(4)
C82 0.039(5) 0.032(4) 0.046(6) -0.001(4) 0.021(5) -0.005(4)
C83 0.030(5) 0.040(4) 0.036(6) 0.008(4) 0.017(4) 0.008(4)
C84 0.028(5) 0.047(5) 0.072(7) -0.001(4) 0.017(5) 0.004(4)
C85 0.049(6) 0.049(5) 0.064(8) 0.004(5) 0.032(6) -0.014(4)
C86 0.045(6) 0.059(6) 0.046(7) 0.000(5) 0.019(5) -0.015(4)
C87 0.045(6) 0.055(5) 0.059(8) -0.015(5) 0.028(6) -0.021(4)
C88 0.054(6) 0.067(6) 0.049(7) 0.002(5) 0.027(6) -0.014(5)
C89 0.049(6) 0.058(5) 0.040(6) 0.007(4) 0.023(5) 0.000(4)
C90 0.034(5) 0.062(5) 0.031(6) -0.003(4) 0.016(5) -0.004(4)
C91 0.121(10) 0.077(7) 0.060(8) -0.009(5) 0.057(7) -0.032(6)
C92 0.138(12) 0.102(9) 0.128(12) 0.018(8) 0.063(10) 0.085(9)
C93 0.135(13) 0.149(12) 0.076(11) 0.013(9) 0.049(10) 0.043(10)
C94 0.082(10) 0.098(8) 0.146(14) 0.027(9) 0.082(10) 0.026(7)
C95 0.048(9) 0.28(2) 0.174(18) 0.062(15) 0.040(10) 0.059(11)
C96 0.063(9) 0.195(14) 0.064(11) -0.001(8) 0.005(8) 0.033(9)
C97 0.059(7) 0.062(6) 0.057(8) 0.015(5) 0.032(6) 0.003(5)
C98 0.22(2) 0.185(18) 0.32(3) 0.029(16) 0.16(2) 0.134(16)
C99 0.045(6) 0.050(5) 0.050(7) -0.010(4) 0.023(5) -0.003(4)
C100 0.055(6) 0.048(5) 0.057(7) -0.002(4) 0.035(6) -0.001(4)
C101 0.044(6) 0.039(4) 0.046(7) -0.004(4) 0.015(5) 0.004(4)
C102 0.041(6) 0.055(5) 0.058(7) -0.012(5) 0.020(5) -0.014(4)
C103 0.045(6) 0.052(5) 0.069(8) -0.015(5) 0.033(6) -0.012(4)
C104 0.032(5) 0.044(4) 0.032(6) -0.006(4) 0.015(5) -0.004(4)
C105 0.081(7) 0.064(6) 0.054(7) -0.010(5) 0.034(6) 0.000(5)
C106 0.032(5) 0.043(5) 0.118(9) -0.008(5) 0.030(6) -0.002(4)
C107 0.038(6) 0.051(5) 0.177(12) -0.017(6) 0.036(7) -0.002(5)
C108 0.034(6) 0.039(5) 0.147(11) 0.002(6) 0.023(7) -0.007(4)
C109 0.031(5) 0.044(5) 0.095(8) 0.014(5) 0.024(6) -0.002(4)
C110 0.043(5) 0.030(4) 0.062(7) 0.000(4) 0.019(5) -0.004(4)
C111 0.031(5) 0.038(4) 0.043(6) 0.001(4) 0.020(5) -0.004(4)
C112 0.028(6) 0.033(5) 0.43(3) -0.004(9) 0.059(10) -0.002(5)
C113 0.046(6) 0.076(6) 0.055(7) -0.001(5) 0.026(6) -0.011(5)
C114 0.072(7) 0.110(8) 0.049(8) -0.014(6) 0.035(7) 0.005(6)
C115 0.089(8) 0.076(7) 0.068(9) -0.031(6) 0.046(7) -0.028(6)
C116 0.138(11) 0.078(7) 0.083(9) -0.025(6) 0.078(8) -0.035(7)
C117 0.080(7) 0.068(6) 0.068(8) -0.020(5) 0.055(6) -0.021(5)
C118 0.047(5) 0.039(4) 0.040(6) 0.002(4) 0.024(5) 0.001(4)
C119 0.162(13) 0.212(15) 0.092(11) -0.088(10) 0.099(11) -0.073(11)
C120 0.026(5) 0.047(5) 0.051(7) 0.007(4) 0.021(5) 0.006(4)
C121 0.032(5) 0.039(4) 0.047(7) 0.007(4) 0.013(5) 0.007(4)
C122 0.042(5) 0.038(4) 0.027(6) -0.003(4) 0.008(5) -0.004(4)
C123 0.041(5) 0.035(4) 0.047(7) -0.008(4) 0.020(5) 0.003(4)
C124 0.035(5) 0.039(4) 0.040(6) 0.004(4) 0.015(5) 0.001(4)
C125 0.024(4) 0.026(4) 0.031(5) -0.001(3) 0.006(4) -0.004(3)
C126 0.076(7) 0.060(6) 0.055(7) -0.001(5) 0.031(6) 0.002(5)
C127 0.195(17) 0.26(2) 0.139(15) -0.106(13) 0.110(14) -0.173(16)
C128 0.22(2) 0.36(3) 0.178(19) -0.124(18) 0.117(17) -0.22(2)
C129 0.153(16) 0.075(8) 0.206(19) -0.044(10) 0.115(15) -0.046(10)
C130 0.107(12) 0.105(11) 0.29(2) 0.059(13) 0.122(15) 0.030(9)
C131 0.099(10) 0.083(8) 0.235(17) 0.070(10) 0.086(11) 0.004(7)
C132 0.102(9) 0.043(5) 0.125(11) -0.020(6) 0.082(9) -0.006(5)
C133 0.167(16) 0.131(13) 0.38(3) 0.121(16) 0.188(18) 0.049(11)
C134 0.096(9) 0.069(6) 0.094(9) 0.000(6) 0.055(8) 0.019(6)
C135 0.138(12) 0.082(8) 0.096(11) 0.017(7) 0.084(10) 0.027(8)
C136 0.095(11) 0.078(8) 0.179(17) 0.027(9) 0.083(12) 0.018(8)
C137 0.143(16) 0.159(15) 0.25(2) -0.084(15) 0.005(15) 0.051(13)
C138 0.115(13) 0.141(13) 0.174(17) -0.081(12) 0.003(12) 0.027(11)
C139 0.099(8) 0.035(5) 0.071(8) -0.012(5) 0.059(7) -0.012(5)
C140 0.23(3) 0.22(2) 0.22(3) -0.04(2) 0.03(2) 0.03(2)
C141 0.037(5) 0.039(5) 0.062(7) 0.000(4) 0.014(5) 0.000(4)
C142 0.038(5) 0.030(4) 0.099(8) -0.003(5) 0.022(6) -0.004(4)
C143 0.031(5) 0.043(5) 0.071(7) -0.007(4) 0.015(5) 0.001(4)
C144 0.034(5) 0.035(4) 0.088(8) 0.003(4) 0.023(5) -0.009(4)
C145 0.038(5) 0.039(4) 0.069(7) 0.005(4) 0.017(5) 0.000(4)
C146 0.025(4) 0.038(4) 0.037(6) -0.007(4) 0.017(4) 0.001(3)
C147 0.024(5) 0.046(5) 0.169(12) -0.002(6) 0.008(7) 0.006(4)
C148 0.029(5) 0.059(5) 0.040(7) 0.010(4) 0.005(5) 0.000(4)
C149 0.022(5) 0.070(6) 0.037(7) 0.015(5) -0.002(5) -0.015(4)
C150 0.043(6) 0.045(5) 0.041(7) 0.001(4) 0.023(5) 0.012(4)
C151 0.042(5) 0.036(4) 0.044(6) -0.006(4) 0.016(5) -0.001(4)
C152 0.035(5) 0.037(4) 0.047(7) 0.001(4) 0.009(5) -0.008(4)
C153 0.033(5) 0.033(4) 0.037(6) -0.007(4) 0.012(5) 0.002(4)
C154 0.057(6) 0.056(5) 0.033(7) 0.002(4) 0.014(6) 0.009(5)
C155 0.117(11) 0.076(8) 0.094(11) -0.016(7) 0.010(9) -0.034(8)
C156 0.123(12) 0.075(8) 0.068(10) -0.016(7) 0.007(10) -0.010(7)
C157 0.063(9) 0.103(10) 0.090(13) 0.004(8) 0.032(9) 0.037(7)
C158 0.050(8) 0.203(15) 0.059(11) -0.005(10) 0.014(8) -0.001(9)
C159 0.040(7) 0.163(12) 0.063(10) -0.029(9) -0.001(8) -0.025(7)
C160 0.037(6) 0.089(7) 0.034(7) -0.012(5) -0.004(6) 0.021(5)
C161 0.187(18) 0.144(14) 0.146(15) 0.021(11) 0.085(14) 0.035(13)
C162 0.095(9) 0.104(8) 0.138(12) -0.050(7) 0.069(9) -0.043(6)
C163 0.115(9) 0.117(10) 0.163(13) -0.057(8) 0.076(9) -0.064(7)
C164 0.105(8) 0.135(10) 0.172(13) -0.067(8) 0.082(9) -0.069(8)
C165 0.086(8) 0.146(9) 0.179(11) -0.064(8) 0.088(8) -0.049(7)
C166 0.067(8) 0.117(7) 0.151(12) -0.073(7) 0.070(8) -0.040(6)
C167 0.060(6) 0.094(6) 0.137(11) -0.052(6) 0.058(7) -0.022(5)
C169 0.095(9) 0.104(8) 0.138(12) -0.050(7) 0.069(9) -0.043(6)
C170 0.115(9) 0.117(10) 0.163(13) -0.057(8) 0.076(9) -0.064(7)
C171 0.105(8) 0.135(10) 0.172(13) -0.067(8) 0.082(9) -0.069(8)
C172 0.086(8) 0.146(9) 0.179(11) -0.064(8) 0.088(8) -0.049(7)
C173 0.067(8) 0.117(7) 0.151(12) -0.073(7) 0.070(8) -0.040(6)
C174 0.060(6) 0.094(6) 0.137(11) -0.052(6) 0.058(7) -0.022(5)

loop_
_atom_type_symbol
_atom_type_description
_atom_type_scat_dispersion_real
_atom_type_scat_dispersion_imag
_atom_type_scat_source
C C 0.0033 0.0016 'International Tables Vol C Tables 4.2.6.8 and 6.1.1.4'
H H 0.0000 0.0000 'International Tables Vol C Tables 4.2.6.8 and 6.1.1.4'
O O 0.0106 0.0060 'International Tables Vol C Tables 4.2.6.8 and 6.1.1.4'
P P 0.1023 0.0942 'International Tables Vol C Tables 4.2.6.8 and 6.1.1.4'
Mn Mn 0.3368 0.7283 'International Tables Vol C Tables 4.2.6.8 and 6.1.1.4'
Cl Cl 0.1484 0.1585 'International Tables Vol C Tables 4.2.6.8 and 6.1.1.4'

loop_
_geom_angle_atom_site_label_1
_geom_angle_atom_site_label_2
_geom_angle_atom_site_label_3
_geom_angle
_geom_angle_site_symmetry_1
_geom_angle_site_symmetry_3
_geom_angle_publ_flag
O1 Mn1 O5 89.3(2) . . ?
O1 Mn1 O3 82.9(2) . . ?
O5 Mn1 O3 167.56(19) . . ?
O1 Mn1 O7 168.60(19) . . ?
O5 Mn1 O7 95.1(2) . . ?
O3 Mn1 O7 90.9(2) . . ?
O1 Mn1 O9 91.4(2) . . ?
O5 Mn1 O9 100.43(19) . . ?
O3 Mn1 O9 89.44(18) . . ?
O7 Mn1 O9 98.1(2) . . ?
O1 Mn1 O4 82.36(19) . . ?
O5 Mn1 O4 91.14(17) . . ?
O3 Mn1 O4 78.29(17) . . ?
O7 Mn1 O4 87.03(18) . . ?
O9 Mn1 O4 166.81(19) . . ?
O1 Mn1 Mn4 40.50(14) . . ?
O5 Mn1 Mn4 129.77(16) . . ?
O3 Mn1 Mn4 42.88(14) . . ?
O7 Mn1 Mn4 133.77(14) . . ?
O9 Mn1 Mn4 85.46(14) . . ?
O4 Mn1 Mn4 82.25(13) . . ?
O1 Mn1 Mn3 84.93(14) . . ?
O5 Mn1 Mn3 130.44(13) . . ?
O3 Mn1 Mn3 39.43(12) . . ?
O7 Mn1 Mn3 84.21(13) . . ?
O9 Mn1 Mn3 128.83(14) . . ?
O4 Mn1 Mn3 39.29(11) . . ?
Mn4 Mn1 Mn3 59.73(4) . . ?
O1 Mn1 Mn2 44.62(13) . . ?
O5 Mn1 Mn2 84.14(14) . . ?
O3 Mn1 Mn2 83.50(14) . . ?
O7 Mn1 Mn2 125.32(13) . . ?
O9 Mn1 Mn2 135.95(15) . . ?
O4 Mn1 Mn2 38.52(13) . . ?
Mn4 Mn1 Mn2 60.36(4) . . ?
Mn3 Mn1 Mn2 58.14(4) . . ?
O4 Mn2 O13 168.56(19) . . ?
O4 Mn2 O2 81.1(2) . . ?
O13 Mn2 O2 90.6(2) . . ?
O4 Mn2 O6 89.58(19) . . ?
O13 Mn2 O6 97.0(2) . . ?
O2 Mn2 O6 165.27(19) . . ?
O4 Mn2 O11 91.86(19) . . ?
O13 Mn2 O11 95.7(2) . . ?
O2 Mn2 O11 88.32(18) . . ?
O6 Mn2 O11 103.41(18) . . ?
O4 Mn2 O1 81.76(18) . . ?
O13 Mn2 O1 88.86(19) . . ?
O2 Mn2 O1 77.83(17) . . ?
O6 Mn2 O1 89.65(17) . . ?
O11 Mn2 O1 165.47(18) . . ?
O4 Mn2 Mn3 39.37(13) . . ?
O13 Mn2 Mn3 132.81(16) . . ?
O2 Mn2 Mn3 42.23(15) . . ?
O6 Mn2 Mn3 128.87(15) . . ?
O11 Mn2 Mn3 85.06(13) . . ?
O1 Mn2 Mn3 81.73(12) . . ?
O4 Mn2 Mn4 83.71(13) . . ?
O13 Mn2 Mn4 84.88(14) . . ?
O2 Mn2 Mn4 38.92(12) . . ?
O6 Mn2 Mn4 129.04(13) . . ?
O11 Mn2 Mn4 127.18(14) . . ?
O1 Mn2 Mn4 39.39(12) . . ?
Mn3 Mn2 Mn4 59.19(4) . . ?
O4 Mn2 Mn1 44.73(13) . . ?
O13 Mn2 Mn1 126.58(14) . . ?
O2 Mn2 Mn1 82.01(14) . . ?
O6 Mn2 Mn1 83.34(13) . . ?
O11 Mn2 Mn1 136.42(15) . . ?
O1 Mn2 Mn1 37.80(13) . . ?
Mn3 Mn2 Mn1 59.70(4) . . ?
Mn4 Mn2 Mn1 57.19(4) . . ?
O4 Mn3 O3 85.85(18) . . ?
O4 Mn3 O12 92.26(18) . . ?
O3 Mn3 O12 172.6(2) . . ?
O4 Mn3 O2 82.0(2) . . ?
O3 Mn3 O2 82.05(19) . . ?
O12 Mn3 O2 90.58(19) . . ?
O4 Mn3 O15 172.3(2) . . ?
O3 Mn3 O15 89.36(18) . . ?
O12 Mn3 O15 91.73(18) . . ?
O2 Mn3 O15 91.4(2) . . ?
O4 Mn3 O8 91.0(2) . . ?
O3 Mn3 O8 89.39(19) . . ?
O12 Mn3 O8 97.83(19) . . ?
O2 Mn3 O8 169.26(18) . . ?
O15 Mn3 O8 94.9(2) . . ?
O4 Mn3 Mn4 85.94(14) . . ?
O3 Mn3 Mn4 42.07(15) . . ?
O12 Mn3 Mn4 130.67(15) . . ?
O2 Mn3 Mn4 40.30(12) . . ?
O15 Mn3 Mn4 86.49(14) . . ?
O8 Mn3 Mn4 131.46(13) . . ?
O4 Mn3 Mn2 39.89(15) . . ?
O3 Mn3 Mn2 87.26(14) . . ?
O12 Mn3 Mn2 86.70(14) . . ?
O2 Mn3 Mn2 42.63(13) . . ?
O15 Mn3 Mn2 133.96(15) . . ?
O8 Mn3 Mn2 130.87(14) . . ?
Mn4 Mn3 Mn2 61.43(4) . . ?
O4 Mn3 Mn1 46.36(13) . . ?
O3 Mn3 Mn1 39.98(13) . . ?
O12 Mn3 Mn1 138.62(13) . . ?
O2 Mn3 Mn1 84.17(13) . . ?
O15 Mn3 Mn1 129.31(13) . . ?
O8 Mn3 Mn1 85.10(13) . . ?
Mn4 Mn3 Mn1 58.65(4) . . ?
Mn2 Mn3 Mn1 62.15(4) . . ?
O1 Mn4 O2 86.53(19) . . ?
O1 Mn4 O10 91.7(2) . . ?
O2 Mn4 O10 173.8(2) . . ?
O1 Mn4 O3 81.7(2) . . ?
O2 Mn4 O3 82.5(2) . . ?
O10 Mn4 O3 91.3(2) . . ?
O1 Mn4 O14 90.5(2) . . ?
O2 Mn4 O14 89.8(2) . . ?
O10 Mn4 O14 96.2(2) . . ?
O3 Mn4 O14 169.30(19) . . ?
O1 Mn4 O16 170.8(2) . . ?
O2 Mn4 O16 88.79(19) . . ?
O10 Mn4 O16 92.1(2) . . ?
O3 Mn4 O16 89.9(2) . . ?
O14 Mn4 O16 97.4(2) . . ?
O1 Mn4 Mn1 40.05(15) . . ?
O2 Mn4 Mn1 87.84(15) . . ?
O10 Mn4 Mn1 86.97(15) . . ?
O3 Mn4 Mn1 42.13(13) . . ?
O14 Mn4 Mn1 130.56(15) . . ?
O16 Mn4 Mn1 131.92(16) . . ?
O1 Mn4 Mn3 86.20(14) . . ?
O2 Mn4 Mn3 42.09(16) . . ?
O10 Mn4 Mn3 131.87(16) . . ?
O3 Mn4 Mn3 40.77(12) . . ?
O14 Mn4 Mn3 131.83(14) . . ?
O16 Mn4 Mn3 85.05(14) . . ?
Mn1 Mn4 Mn3 61.61(4) . . ?
O1 Mn4 Mn2 46.10(13) . . ?
O2 Mn4 Mn2 41.00(14) . . ?
O10 Mn4 Mn2 137.76(15) . . ?
O3 Mn4 Mn2 84.69(13) . . ?
O14 Mn4 Mn2 84.62(14) . . ?
O16 Mn4 Mn2 129.79(14) . . ?
Mn1 Mn4 Mn2 62.45(4) . . ?
Mn3 Mn4 Mn2 59.38(4) . . ?
O32 Mn5 O39 173.7(2) . . ?
O32 Mn5 O30 84.6(2) . . ?
O39 Mn5 O30 91.5(2) . . ?
O32 Mn5 O29 83.01(18) . . ?
O39 Mn5 O29 91.5(2) . . ?
O30 Mn5 O29 80.6(2) . . ?
O32 Mn5 O35 90.25(18) . . ?
O39 Mn5 O35 94.6(2) . . ?
O30 Mn5 O35 88.8(2) . . ?
O29 Mn5 O35 167.9(2) . . ?
O32 Mn5 O33 88.5(2) . . ?
O39 Mn5 O33 94.6(2) . . ?
O30 Mn5 O33 168.8(2) . . ?
O29 Mn5 O33 89.8(2) . . ?
O35 Mn5 O33 100.1(2) . . ?
O32 Mn5 Mn6 41.40(13) . . ?
O39 Mn5 Mn6 133.38(17) . . ?
O30 Mn5 Mn6 84.54(14) . . ?
O29 Mn5 Mn6 42.00(12) . . ?
O35 Mn5 Mn6 131.56(13) . . ?
O33 Mn5 Mn6 84.43(13) . . ?
O32 Mn5 Mn8 87.41(15) . . ?
O39 Mn5 Mn8 86.42(17) . . ?
O30 Mn5 Mn8 40.81(14) . . ?
O29 Mn5 Mn8 40.40(15) . . ?
O35 Mn5 Mn8 129.54(15) . . ?
O33 Mn5 Mn8 130.18(14) . . ?
Mn6 Mn5 Mn8 61.05(4) . . ?
O32 Mn5 Mn7 42.51(15) . . ?
O39 Mn5 Mn7 134.0(2) . . ?
O30 Mn5 Mn7 42.58(13) . . ?
O29 Mn5 Mn7 83.98(14) . . ?
O35 Mn5 Mn7 84.25(14) . . ?
O33 Mn5 Mn7 130.97(14) . . ?
Mn6 Mn5 Mn7 59.29(4) . . ?
Mn8 Mn5 Mn7 61.21(4) . . ?
O31 Mn6 O32 83.5(2) . . ?
O31 Mn6 O29 84.7(2) . . ?
O32 Mn6 O29 82.85(18) . . ?
O31 Mn6 O34 172.88(19) . . ?
O32 Mn6 O34 91.5(2) . . ?
O29 Mn6 O34 89.7(2) . . ?
O31 Mn6 O41 89.5(2) . . ?
O32 Mn6 O41 171.3(2) . . ?
O29 Mn6 O41 91.36(18) . . ?
O34 Mn6 O41 95.0(2) . . ?
O31 Mn6 O38 90.98(19) . . ?
O32 Mn6 O38 88.31(17) . . ?
O29 Mn6 O38 170.53(19) . . ?
O34 Mn6 O38 93.9(2) . . ?
O41 Mn6 O38 97.01(18) . . ?
O31 Mn6 Mn7 39.97(14) . . ?
O32 Mn6 Mn7 43.85(14) . . ?
O29 Mn6 Mn7 85.94(14) . . ?
O34 Mn6 Mn7 135.32(14) . . ?
O41 Mn6 Mn7 129.46(16) . . ?
O38 Mn6 Mn7 85.33(13) . . ?
O31 Mn6 Mn5 86.48(14) . . ?
O32 Mn6 Mn5 40.50(12) . . ?
O29 Mn6 Mn5 42.74(13) . . ?
O34 Mn6 Mn5 86.42(13) . . ?
O41 Mn6 Mn5 134.10(13) . . ?
O38 Mn6 Mn5 128.72(13) . . ?
Mn7 Mn6 Mn5 61.14(4) . . ?
O31 Mn6 Mn8 45.80(13) . . ?
O32 Mn6 Mn8 85.55(14) . . ?
O29 Mn6 Mn8 39.32(15) . . ?
O34 Mn6 Mn8 128.99(14) . . ?
O41 Mn6 Mn8 85.83(14) . . ?
O38 Mn6 Mn8 136.76(15) . . ?
Mn7 Mn6 Mn8 61.33(4) . . ?
Mn5 Mn6 Mn8 59.56(4) . . ?
O31 Mn7 O36 170.5(2) . . ?
O31 Mn7 O43 90.0(2) . . ?
O36 Mn7 O43 97.4(2) . . ?
O31 Mn7 O37 90.14(19) . . ?
O36 Mn7 O37 94.70(19) . . ?
O43 Mn7 O37 98.2(2) . . ?
O31 Mn7 O30 83.88(19) . . ?
O36 Mn7 O30 89.99(19) . . ?
O43 Mn7 O30 90.9(2) . . ?
O37 Mn7 O30 169.1(2) . . ?
O31 Mn7 O32 81.4(2) . . ?
O36 Mn7 O32 90.4(2) . . ?
O43 Mn7 O32 168.22(19) . . ?
O37 Mn7 O32 89.94(19) . . ?
O30 Mn7 O32 80.19(19) . . ?
O31 Mn7 Mn6 39.81(16) . . ?
O36 Mn7 Mn6 132.31(16) . . ?
O43 Mn7 Mn6 129.82(16) . . ?
O37 Mn7 Mn6 85.94(14) . . ?
O30 Mn7 Mn6 83.64(14) . . ?
O32 Mn7 Mn6 41.92(13) . . ?
O31 Mn7 Mn5 85.05(15) . . ?
O36 Mn7 Mn5 85.54(14) . . ?
O43 Mn7 Mn5 131.78(16) . . ?
O37 Mn7 Mn5 129.68(16) . . ?
O30 Mn7 Mn5 40.85(16) . . ?
O32 Mn7 Mn5 39.80(11) . . ?
Mn6 Mn7 Mn5 59.58(4) . . ?
O31 Mn7 Mn8 45.10(13) . . ?
O36 Mn7 Mn8 129.44(13) . . ?
O43 Mn7 Mn8 84.69(15) . . ?
O37 Mn7 Mn8 135.24(14) . . ?
O30 Mn7 Mn8 39.48(14) . . ?
O32 Mn7 Mn8 83.53(13) . . ?
Mn6 Mn7 Mn8 60.28(4) . . ?
Mn5 Mn7 Mn8 58.72(4) . . ?
O29 Mn8 O30 83.2(2) . . ?
O29 Mn8 O44 168.1(2) . . ?
O30 Mn8 O44 89.9(2) . . ?
O29 Mn8 O42 90.2(2) . . ?
O30 Mn8 O42 167.80(19) . . ?
O44 Mn8 O42 94.8(2) . . ?
O29 Mn8 O40 89.9(2) . . ?
O30 Mn8 O40 91.0(2) . . ?
O44 Mn8 O40 99.9(2) . . ?
O42 Mn8 O40 99.3(2) . . ?
O29 Mn8 O31 79.68(19) . . ?
O30 Mn8 O31 80.15(18) . . ?
O44 Mn8 O31 89.7(2) . . ?
O42 Mn8 O31 88.60(18) . . ?
O40 Mn8 O31 167.0(2) . . ?
O29 Mn8 Mn5 42.47(14) . . ?
O30 Mn8 Mn5 41.41(16) . . ?
O44 Mn8 Mn5 131.32(16) . . ?
O42 Mn8 Mn5 132.63(15) . . ?
O40 Mn8 Mn5 84.79(17) . . ?
O31 Mn8 Mn5 82.27(13) . . ?
O29 Mn8 Mn6 40.60(13) . . ?
O30 Mn8 Mn6 83.58(14) . . ?
O44 Mn8 Mn6 129.13(16) . . ?
O42 Mn8 Mn6 84.74(14) . . ?
O40 Mn8 Mn6 130.49(19) . . ?
O31 Mn8 Mn6 39.49(14) . . ?
Mn5 Mn8 Mn6 59.40(4) . . ?
O29 Mn8 Mn7 84.36(13) . . ?
O30 Mn8 Mn7 41.73(14) . . ?
O44 Mn8 Mn7 84.09(15) . . ?
O42 Mn8 Mn7 127.55(13) . . ?
O40 Mn8 Mn7 132.72(16) . . ?
O31 Mn8 Mn7 39.07(12) . . ?
Mn5 Mn8 Mn7 60.07(4) . . ?
Mn6 Mn8 Mn7 58.40(4) . . ?
O6 P1 O5 115.8(3) . . ?
O6 P1 C13 107.7(3) . . ?
O5 P1 C13 107.1(3) . . ?
O6 P1 C6 109.5(3) . . ?
O5 P1 C6 106.8(2) . . ?
C13 P1 C6 109.8(2) . . ?
O7 P2 O8 114.9(3) . . ?
O7 P2 C27 108.9(2) . . ?
O8 P2 C27 109.4(3) . . ?
O7 P2 C20 105.4(3) . . ?
O8 P2 C20 109.9(2) . . ?
C27 P2 C20 107.9(2) . . ?
O9 P3 O10 116.3(3) . . ?
O9 P3 C34 108.0(3) . . ?
O10 P3 C34 108.1(3) . . ?
O9 P3 C41 109.5(3) . . ?
O10 P3 C41 107.0(3) . . ?
C34 P3 C41 107.7(3) . . ?
O11 P4 O12 117.1(3) . . ?
O11 P4 C48 110.5(3) . . ?
O12 P4 C48 106.8(3) . . ?
O11 P4 C55 108.3(3) . . ?
O12 P4 C55 106.0(3) . . ?
C48 P4 C55 107.7(3) . . ?
O13 P5 O14 115.9(3) . . ?
O13 P5 C62 106.1(3) . . ?
O14 P5 C62 108.7(3) . . ?
O13 P5 C69 110.9(3) . . ?
O14 P5 C69 104.4(3) . . ?
C62 P5 C69 111.0(3) . . ?
O15 P6 O16 116.7(3) . . ?
O15 P6 C76 106.9(3) . . ?
O16 P6 C76 108.9(3) . . ?
O15 P6 C83 108.2(3) . . ?
O16 P6 C83 106.6(2) . . ?
C76 P6 C83 109.6(2) . . ?
O34 P7 O33 115.9(3) . . ?
O34 P7 C97 106.1(3) . . ?
O33 P7 C97 108.7(3) . . ?
O34 P7 C90 107.4(3) . . ?
O33 P7 C90 108.8(3) . . ?
C97 P7 C90 109.9(3) . . ?
O35 P8 O36 115.5(3) . . ?
O35 P8 C111 108.7(2) . . ?
O36 P8 C111 107.8(3) . . ?
O35 P8 C104 107.1(3) . . ?
O36 P8 C104 107.3(3) . . ?
C111 P8 C104 110.3(2) . . ?
O37 P9 O38 116.2(3) . . ?
O37 P9 C118 106.2(3) . . ?
O38 P9 C118 107.4(3) . . ?
O37 P9 C125 110.0(3) . . ?
O38 P9 C125 106.7(2) . . ?
C118 P9 C125 110.1(2) . . ?
O40 P10 O39 117.2(3) . . ?
O40 P10 C132 108.3(4) . . ?
O39 P10 C132 106.9(4) . . ?
O40 P10 C139 108.9(3) . . ?
O39 P10 C139 105.9(4) . . ?
C132 P10 C139 109.5(3) . . ?
O42 P11 O41 117.1(3) . . ?
O42 P11 C146 108.1(2) . . ?
O41 P11 C146 107.8(3) . . ?
O42 P11 C153 106.7(3) . . ?
O41 P11 C153 106.4(2) . . ?
C146 P11 C153 110.6(2) . . ?
O44 P12 O43 115.4(3) . . ?
O44 P12 C174 106.3(6) . . ?
O43 P12 C174 115.0(5) . . ?
O44 P12 C160 105.9(3) . . ?
O43 P12 C160 108.2(4) . . ?
C174 P12 C160 105.2(6) . . ?
O44 P12 C167 106.8(6) . . ?
O43 P12 C167 102.4(6) . . ?
C174 P12 C167 15.0(8) . . ?
C160 P12 C167 118.6(6) . . ?
Mn1 O1 Mn4 99.5(2) . . ?
Mn1 O1 Mn2 97.6(2) . . ?
Mn4 O1 Mn2 94.50(19) . . ?
Mn4 O2 Mn3 97.6(2) . . ?
Mn4 O2 Mn2 100.1(2) . . ?
Mn3 O2 Mn2 95.1(2) . . ?
Mn3 O3 Mn1 100.59(19) . . ?
Mn3 O3 Mn4 97.2(2) . . ?
Mn1 O3 Mn4 95.0(2) . . ?
Mn3 O4 Mn2 100.7(2) . . ?
Mn3 O4 Mn1 94.35(18) . . ?
Mn2 O4 Mn1 96.75(19) . . ?
P1 O5 Mn1 129.1(3) . . ?
P1 O6 Mn2 127.4(3) . . ?
P2 O7 Mn1 127.5(3) . . ?
P2 O8 Mn3 124.7(3) . . ?
P3 O9 Mn1 123.4(3) . . ?
P3 O10 Mn4 126.8(3) . . ?
P4 O11 Mn2 121.8(3) . . ?
P4 O12 Mn3 125.3(3) . . ?
P5 O13 Mn2 127.5(3) . . ?
P5 O14 Mn4 126.9(3) . . ?
P6 O15 Mn3 124.9(3) . . ?
P6 O16 Mn4 126.6(3) . . ?
C3 O17 C7 117.2(6) . . ?
C10 O18 C14 116.8(6) . . ?
C17 O19 C21 115.9(6) . . ?
C24 O20 C28 115.1(5) . . ?
C31 O21 C35 116.2(7) . . ?
C38 O22 C42 117.6(8) . . ?
C45 O23 C49 117.2(6) . . ?
C52 O24 C56 116.2(8) . . ?
C59 O25 C63 119.7(8) . . ?
C70 O26 C66 119.0(10) . . ?
C73 O27 C77 116.9(6) . . ?
C80 O28 C84 117.1(5) . . ?
Mn8 O29 Mn6 100.1(2) . . ?
Mn8 O29 Mn5 97.1(2) . . ?
Mn6 O29 Mn5 95.26(19) . . ?
Mn8 O30 Mn5 97.8(2) . . ?
Mn8 O30 Mn7 98.8(2) . . ?
Mn5 O30 Mn7 96.6(2) . . ?
Mn6 O31 Mn7 100.2(2) . . ?
Mn6 O31 Mn8 94.7(2) . . ?
Mn7 O31 Mn8 95.82(19) . . ?
Mn5 O32 Mn6 98.10(19) . . ?
Mn5 O32 Mn7 97.7(2) . . ?
Mn6 O32 Mn7 94.2(2) . . ?
P7 O33 Mn5 126.3(3) . . ?
P7 O34 Mn6 125.1(3) . . ?
P8 O35 Mn5 127.3(3) . . ?
P8 O36 Mn7 127.4(3) . . ?
P9 O37 Mn7 123.9(3) . . ?
P9 O38 Mn6 124.6(3) . . ?
P10 O39 Mn5 127.6(3) . . ?
P10 O40 Mn8 123.9(3) . . ?
P11 O41 Mn6 124.3(3) . . ?
P11 O42 Mn8 125.9(3) . . ?
P12 O43 Mn7 126.4(3) . . ?
P12 O44 Mn8 128.8(3) . . ?
C87 O45 C91 118.5(6) . . ?
C98 O46 C94 120.2(13) . . ?
C101 O47 C105 117.2(6) . . ?
C108 O48 C112 118.3(6) . . ?
C115 O49 C119 118.2(8) . . ?
C122 O50 C126 117.3(5) . . ?
C133 O51 C129 110.5(13) . . ?
C140 O52 C136 106.5(18) . . ?
C143 O53 C147 117.2(5) . . ?
C150 O54 C154 118.6(6) . . ?
C157 O55 C161 118.9(10) . . ?
C168 O56 C164 96.6(14) . . ?
C175 O57 C171 99.2(14) . . ?
C2 C1 C6 120.0 . . ?
C3 C2 C1 120.0 . . ?
O17 C3 C2 124.5(4) . . ?
O17 C3 C4 115.4(4) . . ?
C2 C3 C4 120.0 . . ?
C3 C4 C5 120.0 . . ?
C6 C5 C4 120.0 . . ?
C5 C6 C1 120.0 . . ?
C5 C6 P1 118.7(3) . . ?
C1 C6 P1 121.0(3) . . ?
C9 C8 C13 120.0 . . ?
C10 C9 C8 120.0 . . ?
O18 C10 C9 114.3(4) . . ?
O18 C10 C11 125.6(4) . . ?
C9 C10 C11 120.0 . . ?
C12 C11 C10 120.0 . . ?
C11 C12 C13 120.0 . . ?
C12 C13 C8 120.0 . . ?
C12 C13 P1 120.0(3) . . ?
C8 C13 P1 119.0(3) . . ?
C16 C15 C20 120.0 . . ?
C15 C16 C17 120.0 . . ?
O19 C17 C16 124.7(5) . . ?
O19 C17 C18 115.3(5) . . ?
C16 C17 C18 120.0 . . ?
C19 C18 C17 120.0 . . ?
C18 C19 C20 120.0 . . ?
C19 C20 C15 120.0 . . ?
C19 C20 P2 117.7(3) . . ?
C15 C20 P2 122.2(3) . . ?
C23 C22 C27 120.0 . . ?
C22 C23 C24 120.0 . . ?
O20 C24 C23 114.5(4) . . ?
O20 C24 C25 125.5(4) . . ?
C23 C24 C25 120.0 . . ?
C24 C25 C26 120.0 . . ?
C27 C26 C25 120.0 . . ?
C26 C27 C22 120.0 . . ?
C26 C27 P2 120.3(3) . . ?
C22 C27 P2 119.1(3) . . ?
C30 C29 C34 120.0 . . ?
C29 C30 C31 120.0 . . ?
O21 C31 C32 115.8(6) . . ?
O21 C31 C30 124.2(6) . . ?
C32 C31 C30 120.0 . . ?
C31 C32 C33 120.0 . . ?
C32 C33 C34 120.0 . . ?
C33 C34 C29 120.0 . . ?
C33 C34 P3 120.6(4) . . ?
C29 C34 P3 119.4(4) . . ?
C37 C36 C41 120.0 . . ?
C38 C37 C36 120.0 . . ?
O22 C38 C37 123.6(5) . . ?
O22 C38 C39 116.4(5) . . ?
C37 C38 C39 120.0 . . ?
C40 C39 C38 120.0 . . ?
C41 C40 C39 120.0 . . ?
C40 C41 C36 120.0 . . ?
C40 C41 P3 121.3(3) . . ?
C36 C41 P3 118.6(3) . . ?
C44 C43 C48 120.0 . . ?
C43 C44 C45 120.0 . . ?
O23 C45 C44 115.4(4) . . ?
O23 C45 C46 124.6(4) . . ?
C44 C45 C46 120.0 . . ?
C47 C46 C45 120.0 . . ?
C46 C47 C48 120.0 . . ?
C47 C48 C43 120.0 . . ?
C47 C48 P4 119.5(3) . . ?
C43 C48 P4 120.4(3) . . ?
C51 C50 C55 120.0 . . ?
C52 C51 C50 120.0 . . ?
C53 C52 C51 120.0 . . ?
C53 C52 O24 123.7(6) . . ?
C51 C52 O24 116.3(6) . . ?
C52 C53 C54 120.0 . . ?
C55 C54 C53 120.0 . . ?
C54 C55 C50 120.0 . . ?
C54 C55 P4 119.7(4) . . ?
C50 C55 P4 120.2(4) . . ?
C58 C57 C62 120.0 . . ?
C59 C58 C57 120.0 . . ?
C58 C59 C60 120.0 . . ?
C58 C59 O25 122.8(6) . . ?
C60 C59 O25 117.1(6) . . ?
C61 C60 C59 120.0 . . ?
C60 C61 C62 120.0 . . ?
C61 C62 C57 120.0 . . ?
C61 C62 P5 120.7(4) . . ?
C57 C62 P5 119.3(4) . . ?
C65 C64 C69 120.0 . . ?
C64 C65 C66 120.0 . . ?
O26 C66 C67 124.4(8) . . ?
O26 C66 C65 115.4(8) . . ?
C67 C66 C65 120.0 . . ?
C66 C67 C68 120.0 . . ?
C69 C68 C67 120.0 . . ?
C68 C69 C64 120.0 . . ?
C68 C69 P5 118.8(5) . . ?
C64 C69 P5 121.1(5) . . ?
C72 C71 C76 120.0 . . ?
C71 C72 C73 120.0 . . ?
O27 C73 C74 116.3(4) . . ?
O27 C73 C72 123.6(4) . . ?
C74 C73 C72 120.0 . . ?
C73 C74 C75 120.0 . . ?
C74 C75 C76 120.0 . . ?
C75 C76 C71 120.0 . . ?
C75 C76 P6 119.8(3) . . ?
C71 C76 P6 119.7(3) . . ?
C79 C78 C83 120.0 . . ?
C80 C79 C78 120.0 . . ?
O28 C80 C79 115.6(3) . . ?
O28 C80 C81 124.4(3) . . ?
C79 C80 C81 120.0 . . ?
C82 C81 C80 120.0 . . ?
C83 C82 C81 120.0 . . ?
C82 C83 C78 120.0 . . ?
C82 C83 P6 120.9(3) . . ?
C78 C83 P6 119.1(3) . . ?
C86 C85 C90 120.0 . . ?
C85 C86 C87 120.0 . . ?
O45 C87 C88 115.3(5) . . ?
O45 C87 C86 124.7(5) . . ?
C88 C87 C86 120.0 . . ?
C89 C88 C87 120.0 . . ?
C90 C89 C88 120.0 . . ?
C89 C90 C85 120.0 . . ?
C89 C90 P7 118.5(3) . . ?
C85 C90 P7 121.3(3) . . ?
C93 C92 C97 120.0 . . ?
C94 C93 C92 120.0 . . ?
C93 C94 C95 120.0 . . ?
C93 C94 O46 124.6(9) . . ?
C95 C94 O46 115.1(9) . . ?
C94 C95 C96 120.0 . . ?
C97 C96 C95 120.0 . . ?
C96 C97 C92 120.0 . . ?
C96 C97 P7 125.0(5) . . ?
C92 C97 P7 114.7(5) . . ?
C100 C99 C104 120.0 . . ?
C99 C100 C101 120.0 . . ?
O47 C101 C102 115.0(4) . . ?
O47 C101 C100 125.0(4) . . ?
C102 C101 C100 120.0 . . ?
C101 C102 C103 120.0 . . ?
C104 C103 C102 120.0 . . ?
C103 C104 C99 120.0 . . ?
C103 C104 P8 116.7(3) . . ?
C99 C104 P8 123.3(3) . . ?
C107 C106 C111 120.0 . . ?
C106 C107 C108 120.0 . . ?
O48 C108 C109 123.3(4) . . ?
O48 C108 C107 116.7(4) . . ?
C109 C108 C107 120.0 . . ?
C108 C109 C110 120.0 . . ?
C111 C110 C109 120.0 . . ?
C110 C111 C106 120.0 . . ?
C110 C111 P8 120.3(3) . . ?
C106 C111 P8 119.6(3) . . ?
C114 C113 C118 120.0 . . ?
C113 C114 C115 120.0 . . ?
O49 C115 C116 115.8(5) . . ?
O49 C115 C114 124.2(5) . . ?
C116 C115 C114 120.0 . . ?
C117 C116 C115 120.0 . . ?
C116 C117 C118 120.0 . . ?
C117 C118 C113 120.0 . . ?
C117 C118 P9 119.5(3) . . ?
C113 C118 P9 120.1(3) . . ?
C121 C120 C125 120.0 . . ?
C122 C121 C120 120.0 . . ?
O50 C122 C121 115.8(4) . . ?
O50 C122 C123 124.2(4) . . ?
C121 C122 C123 120.0 . . ?
C124 C123 C122 120.0 . . ?
C123 C124 C125 120.0 . . ?
C124 C125 C120 120.0 . . ?
C124 C125 P9 118.2(3) . . ?
C120 C125 P9 121.8(3) . . ?
C128 C127 C132 120.0 . . ?
C127 C128 C129 120.0 . . ?
C130 C129 C128 120.0 . . ?
C130 C129 O51 128.6(10) . . ?
C128 C129 O51 111.3(10) . . ?
C129 C130 C131 120.0 . . ?
C132 C131 C130 120.0 . . ?
C131 C132 C127 120.0 . . ?
C131 C132 P10 118.9(6) . . ?
C127 C132 P10 121.1(6) . . ?
C135 C134 C139 120.0 . . ?
C134 C135 C136 120.0 . . ?
C137 C136 C135 120.0 . . ?
C137 C136 O52 129.7(9) . . ?
C135 C136 O52 110.0(9) . . ?
C136 C137 C138 120.0 . . ?
C139 C138 C137 120.0 . . ?
C138 C139 C134 120.0 . . ?
C138 C139 P10 119.1(5) . . ?
C134 C139 P10 120.8(5) . . ?
C142 C141 C146 120.0 . . ?
C141 C142 C143 120.0 . . ?
O53 C143 C144 124.3(4) . . ?
O53 C143 C142 115.6(4) . . ?
C144 C143 C142 120.0 . . ?
C143 C144 C145 120.0 . . ?
C146 C145 C144 120.0 . . ?
C145 C146 C141 120.0 . . ?
C145 C146 P11 120.6(3) . . ?
C141 C146 P11 119.2(3) . . ?
C149 C148 C153 120.0 . . ?
C148 C149 C150 120.0 . . ?
O54 C150 C149 115.8(4) . . ?
O54 C150 C151 124.2(4) . . ?
C149 C150 C151 120.0 . . ?
C152 C151 C150 120.0 . . ?
C151 C152 C153 120.0 . . ?
C152 C153 C148 120.0 . . ?
C152 C153 P11 119.7(3) . . ?
C148 C153 P11 120.3(3) . . ?
C156 C155 C160 120.0 . . ?
C157 C156 C155 120.0 . . ?
O55 C157 C156 123.7(9) . . ?
O55 C157 C158 116.2(9) . . ?
C156 C157 C158 120.0 . . ?
C159 C158 C157 120.0 . . ?
C160 C159 C158 120.0 . . ?
C159 C160 C155 120.0 . . ?
C159 C160 P12 123.8(6) . . ?
C155 C160 P12 116.1(6) . . ?
C163 C162 C167 120.0 . . ?
C162 C163 C164 120.0 . . ?
C165 C164 C163 120.0 . . ?
C165 C164 O56 128.8(15) . . ?
C163 C164 O56 111.1(15) . . ?
C164 C165 C166 120.0 . . ?
C167 C166 C165 120.0 . . ?
C166 C167 C162 120.0 . . ?
C166 C167 P12 122.8(10) . . ?
C162 C167 P12 116.7(10) . . ?
C170 C169 C174 120.0 . . ?
C171 C170 C169 120.0 . . ?
C170 C171 C172 120.0 . . ?
C170 C171 O57 113.2(13) . . ?
C172 C171 O57 126.5(13) . . ?
C173 C172 C171 120.0 . . ?
C174 C173 C172 120.0 . . ?
C173 C174 C169 120.0 . . ?
C173 C174 P12 116.5(9) . . ?
C169 C174 P12 123.4(9) . . ?

loop_
_geom_bond_atom_site_label_1
_geom_bond_atom_site_label_2
_geom_bond_distance
_geom_bond_site_symmetry_2
_geom_bond_publ_flag
Mn1 O1 1.860(5) . ?
Mn1 O5 1.919(4) . ?
Mn1 O3 1.920(4) . ?
Mn1 O7 1.929(5) . ?
Mn1 O9 2.045(5) . ?
Mn1 O4 2.132(4) . ?
Mn1 Mn4 2.8514(18) . ?
Mn1 Mn3 2.9373(15) . ?
Mn1 Mn2 3.0080(16) . ?
Mn2 O4 1.886(5) . ?
Mn2 O13 1.931(5) . ?
Mn2 O2 1.965(5) . ?
Mn2 O6 1.978(4) . ?
Mn2 O11 2.054(5) . ?
Mn2 O1 2.131(4) . ?
Mn2 Mn3 2.8895(16) . ?
Mn2 Mn4 2.9489(15) . ?
Mn3 O4 1.866(4) . ?
Mn3 O3 1.898(4) . ?
Mn3 O12 1.931(4) . ?
Mn3 O2 1.950(5) . ?
Mn3 O15 1.960(4) . ?
Mn3 O8 1.978(5) . ?
Mn3 Mn4 2.8837(16) . ?
Mn4 O1 1.877(4) . ?
Mn4 O2 1.882(4) . ?
Mn4 O10 1.924(5) . ?
Mn4 O3 1.947(5) . ?
Mn4 O14 1.949(6) . ?
Mn4 O16 1.959(5) . ?
Mn5 O32 1.898(4) . ?
Mn5 O39 1.901(5) . ?
Mn5 O30 1.934(5) . ?
Mn5 O29 1.972(5) . ?
Mn5 O35 1.977(5) . ?
Mn5 O33 1.980(5) . ?
Mn5 Mn6 2.8928(15) . ?
Mn5 Mn8 2.8975(18) . ?
Mn5 Mn7 2.9381(17) . ?
Mn6 O31 1.876(5) . ?
Mn6 O32 1.932(4) . ?
Mn6 O29 1.944(4) . ?
Mn6 O34 1.949(5) . ?
Mn6 O41 1.973(4) . ?
Mn6 O38 1.979(4) . ?
Mn6 Mn7 2.8842(17) . ?
Mn6 Mn8 2.9408(17) . ?
Mn7 O31 1.883(5) . ?
Mn7 O36 1.936(5) . ?
Mn7 O43 1.958(6) . ?
Mn7 O37 1.993(5) . ?
Mn7 O30 2.001(5) . ?
Mn7 O32 2.003(5) . ?
Mn7 Mn8 2.9711(15) . ?
Mn8 O29 1.892(5) . ?
Mn8 O30 1.911(5) . ?
Mn8 O44 1.921(5) . ?
Mn8 O42 1.972(5) . ?
Mn8 O40 2.035(5) . ?
Mn8 O31 2.116(4) . ?
P1 O6 1.523(5) . ?
P1 O5 1.528(5) . ?
P1 C13 1.796(4) . ?
P1 C6 1.802(4) . ?
P2 O7 1.518(5) . ?
P2 O8 1.538(5) . ?
P2 C27 1.797(4) . ?
P2 C20 1.805(4) . ?
P3 O9 1.516(5) . ?
P3 O10 1.534(5) . ?
P3 C34 1.793(4) . ?
P3 C41 1.804(4) . ?
P4 O11 1.518(5) . ?
P4 O12 1.536(5) . ?
P4 C48 1.799(4) . ?
P4 C55 1.814(4) . ?
P5 O13 1.526(5) . ?
P5 O14 1.536(5) . ?
P5 C62 1.791(5) . ?
P5 C69 1.824(6) . ?
P6 O15 1.523(5) . ?
P6 O16 1.527(5) . ?
P6 C76 1.786(5) . ?
P6 C83 1.797(4) . ?
P7 O34 1.522(5) . ?
P7 O33 1.524(5) . ?
P7 C97 1.802(6) . ?
P7 C90 1.819(4) . ?
P8 O35 1.526(5) . ?
P8 O36 1.535(5) . ?
P8 C111 1.798(4) . ?
P8 C104 1.811(4) . ?
P9 O37 1.519(5) . ?
P9 O38 1.523(5) . ?
P9 C118 1.797(4) . ?
P9 C125 1.812(4) . ?
P10 O40 1.513(6) . ?
P10 O39 1.529(6) . ?
P10 C132 1.785(6) . ?
P10 C139 1.801(6) . ?
P11 O42 1.528(5) . ?
P11 O41 1.539(5) . ?
P11 C146 1.811(4) . ?
P11 C153 1.817(4) . ?
P12 O44 1.533(5) . ?
P12 O43 1.534(5) . ?
P12 C174 1.752(10) . ?
P12 C160 1.821(7) . ?
P12 C167 1.865(11) . ?
O17 C3 1.359(6) . ?
O17 C7 1.449(9) . ?
O18 C10 1.363(7) . ?
O18 C14 1.475(10) . ?
O19 C17 1.375(6) . ?
O19 C21 1.414(10) . ?
O20 C24 1.381(6) . ?
O20 C28 1.455(9) . ?
O21 C31 1.365(7) . ?
O21 C35 1.456(10) . ?
O22 C38 1.387(7) . ?
O22 C42 1.429(13) . ?
O23 C45 1.356(6) . ?
O23 C49 1.421(9) . ?
O24 C52 1.399(8) . ?
O24 C56 1.498(13) . ?
O25 C59 1.399(7) . ?
O25 C63 1.414(12) . ?
O26 C70 1.356(14) . ?
O26 C66 1.371(9) . ?
O27 C73 1.364(7) . ?
O27 C77 1.426(10) . ?
O28 C80 1.367(5) . ?
O28 C84 1.443(8) . ?
O45 C87 1.361(7) . ?
O45 C91 1.465(9) . ?
O46 C98 1.340(17) . ?
O46 C94 1.405(10) . ?
O47 C101 1.368(6) . ?
O47 C105 1.449(9) . ?
O48 C108 1.354(6) . ?
O48 C112 1.459(10) . ?
O49 C115 1.376(7) . ?
O49 C119 1.410(11) . ?
O50 C122 1.379(6) . ?
O50 C126 1.448(9) . ?
O51 C133 1.435(16) . ?
O51 C129 1.447(10) . ?
O52 C140 1.159(18) . ?
O52 C136 1.484(15) . ?
O53 C143 1.358(6) . ?
O53 C147 1.443(9) . ?
O54 C150 1.372(6) . ?
O54 C154 1.409(9) . ?
O55 C157 1.371(10) . ?
O55 C161 1.407(14) . ?
O56 C168 1.80(2) . ?
O56 C164 1.465(17) . ?
O57 C175 1.85(2) . ?
O57 C171 1.418(16) . ?
C1 C2 1.3900 . ?
C1 C6 1.3900 . ?
C2 C3 1.3900 . ?
C3 C4 1.3900 . ?
C4 C5 1.3900 . ?
C5 C6 1.3900 . ?
C8 C9 1.3900 . ?
C8 C13 1.3900 . ?
C9 C10 1.3900 . ?
C10 C11 1.3900 . ?
C11 C12 1.3900 . ?
C12 C13 1.3900 . ?
C15 C16 1.3900 . ?
C15 C20 1.3900 . ?
C16 C17 1.3900 . ?
C17 C18 1.3900 . ?
C18 C19 1.3900 . ?
C19 C20 1.3900 . ?
C22 C23 1.3900 . ?
C22 C27 1.3900 . ?
C23 C24 1.3900 . ?
C24 C25 1.3900 . ?
C25 C26 1.3900 . ?
C26 C27 1.3900 . ?
C29 C30 1.3900 . ?
C29 C34 1.3900 . ?
C30 C31 1.3900 . ?
C31 C32 1.3900 . ?
C32 C33 1.3900 . ?
C33 C34 1.3900 . ?
C36 C37 1.3900 . ?
C36 C41 1.3900 . ?
C37 C38 1.3900 . ?
C38 C39 1.3900 . ?
C39 C40 1.3900 . ?
C40 C41 1.3900 . ?
C43 C44 1.3900 . ?
C43 C48 1.3900 . ?
C44 C45 1.3900 . ?
C45 C46 1.3900 . ?
C46 C47 1.3900 . ?
C47 C48 1.3900 . ?
C50 C51 1.3900 . ?
C50 C55 1.3900 . ?
C51 C52 1.3900 . ?
C52 C53 1.3900 . ?
C53 C54 1.3900 . ?
C54 C55 1.3900 . ?
C57 C58 1.3900 . ?
C57 C62 1.3900 . ?
C58 C59 1.3900 . ?
C59 C60 1.3900 . ?
C60 C61 1.3900 . ?
C61 C62 1.3900 . ?
C64 C65 1.3900 . ?
C64 C69 1.3900 . ?
C65 C66 1.3900 . ?
C66 C67 1.3900 . ?
C67 C68 1.3900 . ?
C68 C69 1.3900 . ?
C71 C72 1.3900 . ?
C71 C76 1.3900 . ?
C72 C73 1.3900 . ?
C73 C74 1.3900 . ?
C74 C75 1.3900 . ?
C75 C76 1.3900 . ?
C78 C79 1.3900 . ?
C78 C83 1.3900 . ?
C79 C80 1.3900 . ?
C80 C81 1.3900 . ?
C81 C82 1.3900 . ?
C82 C83 1.3900 . ?
C85 C86 1.3900 . ?
C85 C90 1.3900 . ?
C86 C87 1.3900 . ?
C87 C88 1.3900 . ?
C88 C89 1.3900 . ?
C89 C90 1.3900 . ?
C92 C93 1.3900 . ?
C92 C97 1.3900 . ?
C93 C94 1.3900 . ?
C94 C95 1.3900 . ?
C95 C96 1.3900 . ?
C96 C97 1.3900 . ?
C99 C100 1.3900 . ?
C99 C104 1.3900 . ?
C100 C101 1.3900 . ?
C101 C102 1.3900 . ?
C102 C103 1.3900 . ?
C103 C104 1.3900 . ?
C106 C107 1.3900 . ?
C106 C111 1.3900 . ?
C107 C108 1.3900 . ?
C108 C109 1.3900 . ?
C109 C110 1.3900 . ?
C110 C111 1.3900 . ?
C113 C114 1.3900 . ?
C113 C118 1.3900 . ?
C114 C115 1.3900 . ?
C115 C116 1.3900 . ?
C116 C117 1.3900 . ?
C117 C118 1.3900 . ?
C120 C121 1.3900 . ?
C120 C125 1.3900 . ?
C121 C122 1.3900 . ?
C122 C123 1.3900 . ?
C123 C124 1.3900 . ?
C124 C125 1.3900 . ?
C127 C128 1.3900 . ?
C127 C132 1.3900 . ?
C128 C129 1.3900 . ?
C129 C130 1.3900 . ?
C130 C131 1.3900 . ?
C131 C132 1.3900 . ?
C134 C135 1.3900 . ?
C134 C139 1.3900 . ?
C135 C136 1.3900 . ?
C136 C137 1.3900 . ?
C137 C138 1.3900 . ?
C138 C139 1.3900 . ?
C141 C142 1.3900 . ?
C141 C146 1.3900 . ?
C142 C143 1.3900 . ?
C143 C144 1.3900 . ?
C144 C145 1.3900 . ?
C145 C146 1.3900 . ?
C148 C149 1.3900 . ?
C148 C153 1.3900 . ?
C149 C150 1.3900 . ?
C150 C151 1.3900 . ?
C151 C152 1.3900 . ?
C152 C153 1.3900 . ?
C155 C156 1.3900 . ?
C155 C160 1.3900 . ?
C156 C157 1.3900 . ?
C157 C158 1.3900 . ?
C158 C159 1.3900 . ?
C159 C160 1.3900 . ?
C162 C163 1.3900 . ?
C162 C167 1.3900 . ?
C163 C164 1.3900 . ?
C164 C165 1.3900 . ?
C165 C166 1.3900 . ?
C166 C167 1.3900 . ?
C169 C170 1.3900 . ?
C169 C174 1.3900 . ?
C170 C171 1.3900 . ?
C171 C172 1.3900 . ?
C172 C173 1.3900 . ?
C173 C174 1.3900 . ?

loop_
_geom_torsion_atom_site_label_1
_geom_torsion_atom_site_label_2
_geom_torsion_atom_site_label_3
_geom_torsion_atom_site_label_4
_geom_torsion
_geom_torsion_site_symmetry_1
_geom_torsion_site_symmetry_2
_geom_torsion_site_symmetry_3
_geom_torsion_site_symmetry_4
_geom_torsion_publ_flag
O1 Mn1 Mn2 O4 165.8(3) . . . . ?
O5 Mn1 Mn2 O4 -99.3(2) . . . . ?
O3 Mn1 Mn2 O4 79.4(2) . . . . ?
O7 Mn1 Mn2 O4 -7.2(2) . . . . ?
O9 Mn1 Mn2 O4 161.8(3) . . . . ?
Mn4 Mn1 Mn2 O4 117.75(18) . . . . ?
Mn3 Mn1 Mn2 O4 46.97(18) . . . . ?
O1 Mn1 Mn2 O13 -4.3(3) . . . . ?
O5 Mn1 Mn2 O13 90.6(2) . . . . ?
O3 Mn1 Mn2 O13 -90.7(2) . . . . ?
O7 Mn1 Mn2 O13 -177.3(3) . . . . ?
O9 Mn1 Mn2 O13 -8.3(3) . . . . ?
O4 Mn1 Mn2 O13 -170.1(3) . . . . ?
Mn4 Mn1 Mn2 O13 -52.4(2) . . . . ?
Mn3 Mn1 Mn2 O13 -123.1(2) . . . . ?
O1 Mn1 Mn2 O2 80.4(2) . . . . ?
O5 Mn1 Mn2 O2 175.4(2) . . . . ?
O3 Mn1 Mn2 O2 -5.99(19) . . . . ?
O7 Mn1 Mn2 O2 -92.5(2) . . . . ?
O9 Mn1 Mn2 O2 76.4(2) . . . . ?
O4 Mn1 Mn2 O2 -85.3(2) . . . . ?
Mn4 Mn1 Mn2 O2 32.41(14) . . . . ?
Mn3 Mn1 Mn2 O2 -38.37(14) . . . . ?
O1 Mn1 Mn2 O6 -98.1(2) . . . . ?
O5 Mn1 Mn2 O6 -3.1(2) . . . . ?
O3 Mn1 Mn2 O6 175.5(2) . . . . ?
O7 Mn1 Mn2 O6 89.0(2) . . . . ?
O9 Mn1 Mn2 O6 -102.1(2) . . . . ?
O4 Mn1 Mn2 O6 96.2(2) . . . . ?
Mn4 Mn1 Mn2 O6 -146.09(15) . . . . ?
Mn3 Mn1 Mn2 O6 143.13(15) . . . . ?
O1 Mn1 Mn2 O11 159.4(3) . . . . ?
O5 Mn1 Mn2 O11 -105.6(2) . . . . ?
O3 Mn1 Mn2 O11 73.0(2) . . . . ?
O7 Mn1 Mn2 O11 -13.5(3) . . . . ?
O9 Mn1 Mn2 O11 155.5(3) . . . . ?
O4 Mn1 Mn2 O11 -6.3(3) . . . . ?
Mn4 Mn1 Mn2 O11 111.4(2) . . . . ?
Mn3 Mn1 Mn2 O11 40.7(2) . . . . ?
O5 Mn1 Mn2 O1 95.0(2) . . . . ?
O3 Mn1 Mn2 O1 -86.4(2) . . . . ?
O7 Mn1 Mn2 O1 -172.9(3) . . . . ?
O9 Mn1 Mn2 O1 -4.0(3) . . . . ?
O4 Mn1 Mn2 O1 -165.8(3) . . . . ?
Mn4 Mn1 Mn2 O1 -48.01(19) . . . . ?
Mn3 Mn1 Mn2 O1 -118.8(2) . . . . ?
O1 Mn1 Mn2 Mn3 118.8(2) . . . . ?
O5 Mn1 Mn2 Mn3 -146.25(15) . . . . ?
O3 Mn1 Mn2 Mn3 32.38(13) . . . . ?
O7 Mn1 Mn2 Mn3 -54.14(17) . . . . ?
O9 Mn1 Mn2 Mn3 114.8(2) . . . . ?
O4 Mn1 Mn2 Mn3 -46.97(18) . . . . ?
Mn4 Mn1 Mn2 Mn3 70.78(4) . . . . ?
O1 Mn1 Mn2 Mn4 48.01(19) . . . . ?
O5 Mn1 Mn2 Mn4 142.97(15) . . . . ?
O3 Mn1 Mn2 Mn4 -38.40(13) . . . . ?
O7 Mn1 Mn2 Mn4 -124.92(18) . . . . ?
O9 Mn1 Mn2 Mn4 44.0(2) . . . . ?
O4 Mn1 Mn2 Mn4 -117.75(18) . . . . ?
Mn3 Mn1 Mn2 Mn4 -70.78(4) . . . . ?
O13 Mn2 Mn3 O4 167.8(3) . . . . ?
O2 Mn2 Mn3 O4 168.0(3) . . . . ?
O6 Mn2 Mn3 O4 4.3(3) . . . . ?
O11 Mn2 Mn3 O4 -99.0(2) . . . . ?
O1 Mn2 Mn3 O4 87.1(2) . . . . ?
Mn4 Mn2 Mn3 O4 121.7(2) . . . . ?
Mn1 Mn2 Mn3 O4 54.2(2) . . . . ?
O4 Mn2 Mn3 O3 -86.8(2) . . . . ?
O13 Mn2 Mn3 O3 80.9(2) . . . . ?
O2 Mn2 Mn3 O3 81.2(2) . . . . ?
O6 Mn2 Mn3 O3 -82.6(2) . . . . ?
O11 Mn2 Mn3 O3 174.2(2) . . . . ?
O1 Mn2 Mn3 O3 0.3(2) . . . . ?
Mn4 Mn2 Mn3 O3 34.91(14) . . . . ?
Mn1 Mn2 Mn3 O3 -32.61(14) . . . . ?
O4 Mn2 Mn3 O12 97.5(2) . . . . ?
O13 Mn2 Mn3 O12 -94.7(2) . . . . ?
O2 Mn2 Mn3 O12 -94.5(2) . . . . ?
O6 Mn2 Mn3 O12 101.8(2) . . . . ?
O11 Mn2 Mn3 O12 -1.5(2) . . . . ?
O1 Mn2 Mn3 O12 -175.42(19) . . . . ?
Mn4 Mn2 Mn3 O12 -140.77(14) . . . . ?
Mn1 Mn2 Mn3 O12 151.70(14) . . . . ?
O4 Mn2 Mn3 O2 -168.0(3) . . . . ?
O13 Mn2 Mn3 O2 -0.3(3) . . . . ?
O6 Mn2 Mn3 O2 -163.8(2) . . . . ?
O11 Mn2 Mn3 O2 93.0(2) . . . . ?
O1 Mn2 Mn3 O2 -81.0(2) . . . . ?
Mn4 Mn2 Mn3 O2 -46.32(18) . . . . ?
Mn1 Mn2 Mn3 O2 -113.84(18) . . . . ?
O4 Mn2 Mn3 O15 -173.3(3) . . . . ?
O13 Mn2 Mn3 O15 -5.5(3) . . . . ?
O2 Mn2 Mn3 O15 -5.2(3) . . . . ?
O6 Mn2 Mn3 O15 -169.0(2) . . . . ?
O11 Mn2 Mn3 O15 87.7(2) . . . . ?
O1 Mn2 Mn3 O15 -86.2(2) . . . . ?
Mn4 Mn2 Mn3 O15 -51.55(19) . . . . ?
Mn1 Mn2 Mn3 O15 -119.07(19) . . . . ?
O4 Mn2 Mn3 O8 0.0(3) . . . . ?
O13 Mn2 Mn3 O8 167.8(3) . . . . ?
O2 Mn2 Mn3 O8 168.0(2) . . . . ?
O6 Mn2 Mn3 O8 4.3(2) . . . . ?
O11 Mn2 Mn3 O8 -99.0(2) . . . . ?
O1 Mn2 Mn3 O8 87.1(2) . . . . ?
Mn4 Mn2 Mn3 O8 121.73(17) . . . . ?
Mn1 Mn2 Mn3 O8 54.20(17) . . . . ?
O4 Mn2 Mn3 Mn4 -121.7(2) . . . . ?
O13 Mn2 Mn3 Mn4 46.0(2) . . . . ?
O2 Mn2 Mn3 Mn4 46.32(18) . . . . ?
O6 Mn2 Mn3 Mn4 -117.47(17) . . . . ?
O11 Mn2 Mn3 Mn4 139.27(15) . . . . ?
O1 Mn2 Mn3 Mn4 -34.65(13) . . . . ?
Mn1 Mn2 Mn3 Mn4 -67.52(4) . . . . ?
O4 Mn2 Mn3 Mn1 -54.19(19) . . . . ?
O13 Mn2 Mn3 Mn1 113.6(2) . . . . ?
O2 Mn2 Mn3 Mn1 113.84(18) . . . . ?
O6 Mn2 Mn3 Mn1 -49.94(17) . . . . ?
O11 Mn2 Mn3 Mn1 -153.20(15) . . . . ?
O1 Mn2 Mn3 Mn1 32.87(13) . . . . ?
Mn4 Mn2 Mn3 Mn1 67.52(4) . . . . ?
O1 Mn1 Mn3 O4 -84.1(2) . . . . ?
O5 Mn1 Mn3 O4 0.6(3) . . . . ?
O3 Mn1 Mn3 O4 -169.0(3) . . . . ?
O7 Mn1 Mn3 O4 92.4(2) . . . . ?
O9 Mn1 Mn3 O4 -171.8(3) . . . . ?
Mn4 Mn1 Mn3 O4 -117.8(2) . . . . ?
Mn2 Mn1 Mn3 O4 -46.0(2) . . . . ?
O1 Mn1 Mn3 O3 84.9(3) . . . . ?
O5 Mn1 Mn3 O3 169.6(3) . . . . ?
O7 Mn1 Mn3 O3 -98.6(3) . . . . ?
O9 Mn1 Mn3 O3 -2.8(3) . . . . ?
O4 Mn1 Mn3 O3 169.0(3) . . . . ?
Mn4 Mn1 Mn3 O3 51.2(2) . . . . ?
Mn2 Mn1 Mn3 O3 123.1(2) . . . . ?
O1 Mn1 Mn3 O12 -83.9(3) . . . . ?
O5 Mn1 Mn3 O12 0.8(3) . . . . ?
O3 Mn1 Mn3 O12 -168.8(3) . . . . ?
O7 Mn1 Mn3 O12 92.6(3) . . . . ?
O9 Mn1 Mn3 O12 -171.6(3) . . . . ?
O4 Mn1 Mn3 O12 0.2(3) . . . . ?
Mn4 Mn1 Mn3 O12 -117.6(2) . . . . ?
Mn2 Mn1 Mn3 O12 -45.7(2) . . . . ?
O1 Mn1 Mn3 O2 0.35(18) . . . . ?
O5 Mn1 Mn3 O2 85.1(2) . . . . ?
O3 Mn1 Mn3 O2 -84.6(3) . . . . ?
O7 Mn1 Mn3 O2 176.86(18) . . . . ?
O9 Mn1 Mn3 O2 -87.4(2) . . . . ?
O4 Mn1 Mn3 O2 84.5(2) . . . . ?
Mn4 Mn1 Mn3 O2 -33.34(13) . . . . ?
Mn2 Mn1 Mn3 O2 38.52(13) . . . . ?
O1 Mn1 Mn3 O15 87.4(2) . . . . ?
O5 Mn1 Mn3 O15 172.2(3) . . . . ?
O3 Mn1 Mn3 O15 2.5(3) . . . . ?
O7 Mn1 Mn3 O15 -96.0(2) . . . . ?
O9 Mn1 Mn3 O15 -0.3(3) . . . . ?
O4 Mn1 Mn3 O15 171.6(3) . . . . ?
Mn4 Mn1 Mn3 O15 53.75(19) . . . . ?
Mn2 Mn1 Mn3 O15 125.6(2) . . . . ?
O1 Mn1 Mn3 O8 179.82(19) . . . . ?
O5 Mn1 Mn3 O8 -95.4(2) . . . . ?
O3 Mn1 Mn3 O8 94.9(3) . . . . ?
O7 Mn1 Mn3 O8 -3.66(18) . . . . ?
O9 Mn1 Mn3 O8 92.1(2) . . . . ?
O4 Mn1 Mn3 O8 -96.1(2) . . . . ?
Mn4 Mn1 Mn3 O8 146.14(14) . . . . ?
Mn2 Mn1 Mn3 O8 -142.01(14) . . . . ?
O1 Mn1 Mn3 Mn4 33.68(13) . . . . ?
O5 Mn1 Mn3 Mn4 118.4(2) . . . . ?
O3 Mn1 Mn3 Mn4 -51.2(2) . . . . ?
O7 Mn1 Mn3 Mn4 -149.80(14) . . . . ?
O9 Mn1 Mn3 Mn4 -54.0(2) . . . . ?
O4 Mn1 Mn3 Mn4 117.8(2) . . . . ?
Mn2 Mn1 Mn3 Mn4 71.86(4) . . . . ?
O1 Mn1 Mn3 Mn2 -38.17(13) . . . . ?
O5 Mn1 Mn3 Mn2 46.6(2) . . . . ?
O3 Mn1 Mn3 Mn2 -123.1(2) . . . . ?
O7 Mn1 Mn3 Mn2 138.35(14) . . . . ?
O9 Mn1 Mn3 Mn2 -125.9(2) . . . . ?
O4 Mn1 Mn3 Mn2 46.0(2) . . . . ?
Mn4 Mn1 Mn3 Mn2 -71.86(4) . . . . ?
O5 Mn1 Mn4 O1 2.3(3) . . . . ?
O3 Mn1 Mn4 O1 168.4(3) . . . . ?
O7 Mn1 Mn4 O1 165.6(3) . . . . ?
O9 Mn1 Mn4 O1 -97.5(2) . . . . ?
O4 Mn1 Mn4 O1 87.3(2) . . . . ?
Mn3 Mn1 Mn4 O1 121.7(2) . . . . ?
Mn2 Mn1 Mn4 O1 53.5(2) . . . . ?
O1 Mn1 Mn4 O2 -87.2(2) . . . . ?
O5 Mn1 Mn4 O2 -84.9(2) . . . . ?
O3 Mn1 Mn4 O2 81.2(2) . . . . ?
O7 Mn1 Mn4 O2 78.4(2) . . . . ?
O9 Mn1 Mn4 O2 175.3(2) . . . . ?
O4 Mn1 Mn4 O2 0.11(19) . . . . ?
Mn3 Mn1 Mn4 O2 34.54(15) . . . . ?
Mn2 Mn1 Mn4 O2 -33.68(15) . . . . ?
O1 Mn1 Mn4 O10 96.2(3) . . . . ?
O5 Mn1 Mn4 O10 98.5(2) . . . . ?
O3 Mn1 Mn4 O10 -95.3(2) . . . . ?
O7 Mn1 Mn4 O10 -98.2(2) . . . . ?
O9 Mn1 Mn4 O10 -1.3(2) . . . . ?
O4 Mn1 Mn4 O10 -176.5(2) . . . . ?
Mn3 Mn1 Mn4 O10 -142.04(15) . . . . ?
Mn2 Mn1 Mn4 O10 149.75(15) . . . . ?
O1 Mn1 Mn4 O3 -168.4(3) . . . . ?
O5 Mn1 Mn4 O3 -166.1(2) . . . . ?
O7 Mn1 Mn4 O3 -2.8(2) . . . . ?
O9 Mn1 Mn4 O3 94.1(2) . . . . ?
O4 Mn1 Mn4 O3 -81.1(2) . . . . ?
Mn3 Mn1 Mn4 O3 -46.69(18) . . . . ?
Mn2 Mn1 Mn4 O3 -114.91(18) . . . . ?
O1 Mn1 Mn4 O14 0.6(3) . . . . ?
O5 Mn1 Mn4 O14 2.9(3) . . . . ?
O3 Mn1 Mn4 O14 169.1(3) . . . . ?
O7 Mn1 Mn4 O14 166.2(3) . . . . ?
O9 Mn1 Mn4 O14 -96.9(2) . . . . ?
O4 Mn1 Mn4 O14 87.9(2) . . . . ?
Mn3 Mn1 Mn4 O14 122.37(19) . . . . ?
Mn2 Mn1 Mn4 O14 54.15(19) . . . . ?
O1 Mn1 Mn4 O16 -173.6(3) . . . . ?
O5 Mn1 Mn4 O16 -171.3(2) . . . . ?
O3 Mn1 Mn4 O16 -5.2(3) . . . . ?
O7 Mn1 Mn4 O16 -8.0(3) . . . . ?
O9 Mn1 Mn4 O16 88.9(2) . . . . ?
O4 Mn1 Mn4 O16 -86.3(2) . . . . ?
Mn3 Mn1 Mn4 O16 -51.90(19) . . . . ?
Mn2 Mn1 Mn4 O16 -120.11(19) . . . . ?
O1 Mn1 Mn4 Mn3 -121.7(2) . . . . ?
O5 Mn1 Mn4 Mn3 -119.43(17) . . . . ?
O3 Mn1 Mn4 Mn3 46.69(18) . . . . ?
O7 Mn1 Mn4 Mn3 43.88(18) . . . . ?
O9 Mn1 Mn4 Mn3 140.77(15) . . . . ?
O4 Mn1 Mn4 Mn3 -34.43(12) . . . . ?
Mn2 Mn1 Mn4 Mn3 -68.22(4) . . . . ?
O1 Mn1 Mn4 Mn2 -53.5(2) . . . . ?
O5 Mn1 Mn4 Mn2 -51.21(17) . . . . ?
O3 Mn1 Mn4 Mn2 114.91(18) . . . . ?
O7 Mn1 Mn4 Mn2 112.09(18) . . . . ?
O9 Mn1 Mn4 Mn2 -151.01(15) . . . . ?
O4 Mn1 Mn4 Mn2 33.79(12) . . . . ?
Mn3 Mn1 Mn4 Mn2 68.22(4) . . . . ?
O4 Mn3 Mn4 O1 6.7(2) . . . . ?
O3 Mn3 Mn4 O1 -81.6(2) . . . . ?
O12 Mn3 Mn4 O1 96.2(2) . . . . ?
O2 Mn3 Mn4 O1 89.0(3) . . . . ?
O15 Mn3 Mn4 O1 -174.6(2) . . . . ?
O8 Mn3 Mn4 O1 -81.1(2) . . . . ?
Mn2 Mn3 Mn4 O1 39.81(15) . . . . ?
Mn1 Mn3 Mn4 O1 -33.27(15) . . . . ?
O4 Mn3 Mn4 O2 -82.4(2) . . . . ?
O3 Mn3 Mn4 O2 -170.7(3) . . . . ?
O12 Mn3 Mn4 O2 7.1(3) . . . . ?
O15 Mn3 Mn4 O2 96.4(2) . . . . ?
O8 Mn3 Mn4 O2 -170.1(3) . . . . ?
Mn2 Mn3 Mn4 O2 -49.2(2) . . . . ?
Mn1 Mn3 Mn4 O2 -122.3(2) . . . . ?
O4 Mn3 Mn4 O10 95.5(2) . . . . ?
O3 Mn3 Mn4 O10 7.2(3) . . . . ?
O12 Mn3 Mn4 O10 -175.0(3) . . . . ?
O2 Mn3 Mn4 O10 177.9(3) . . . . ?
O15 Mn3 Mn4 O10 -85.7(2) . . . . ?
O8 Mn3 Mn4 O10 7.8(3) . . . . ?
Mn2 Mn3 Mn4 O10 128.7(2) . . . . ?
Mn1 Mn3 Mn4 O10 55.6(2) . . . . ?
O4 Mn3 Mn4 O3 88.3(2) . . . . ?
O12 Mn3 Mn4 O3 177.8(3) . . . . ?
O2 Mn3 Mn4 O3 170.7(3) . . . . ?
O15 Mn3 Mn4 O3 -92.9(2) . . . . ?
O8 Mn3 Mn4 O3 0.6(3) . . . . ?
Mn2 Mn3 Mn4 O3 121.5(2) . . . . ?
Mn1 Mn3 Mn4 O3 48.38(19) . . . . ?
O4 Mn3 Mn4 O14 -80.6(3) . . . . ?
O3 Mn3 Mn4 O14 -168.9(3) . . . . ?
O12 Mn3 Mn4 O14 8.9(3) . . . . ?
O2 Mn3 Mn4 O14 1.8(3) . . . . ?
O15 Mn3 Mn4 O14 98.1(2) . . . . ?
O8 Mn3 Mn4 O14 -168.3(3) . . . . ?
Mn2 Mn3 Mn4 O14 -47.5(2) . . . . ?
Mn1 Mn3 Mn4 O14 -120.5(2) . . . . ?
O4 Mn3 Mn4 O16 -176.1(2) . . . . ?
O3 Mn3 Mn4 O16 95.6(2) . . . . ?
O12 Mn3 Mn4 O16 -86.6(2) . . . . ?
O2 Mn3 Mn4 O16 -93.7(3) . . . . ?
O15 Mn3 Mn4 O16 2.7(2) . . . . ?
O8 Mn3 Mn4 O16 96.2(2) . . . . ?
Mn2 Mn3 Mn4 O16 -142.92(15) . . . . ?
Mn1 Mn3 Mn4 O16 144.01(15) . . . . ?
O4 Mn3 Mn4 Mn1 39.92(14) . . . . ?
O3 Mn3 Mn4 Mn1 -48.38(19) . . . . ?
O12 Mn3 Mn4 Mn1 129.42(18) . . . . ?
O2 Mn3 Mn4 Mn1 122.3(2) . . . . ?
O15 Mn3 Mn4 Mn1 -141.31(14) . . . . ?
O8 Mn3 Mn4 Mn1 -47.80(18) . . . . ?
Mn2 Mn3 Mn4 Mn1 73.08(4) . . . . ?
O4 Mn3 Mn4 Mn2 -33.16(14) . . . . ?
O3 Mn3 Mn4 Mn2 -121.5(2) . . . . ?
O12 Mn3 Mn4 Mn2 56.34(18) . . . . ?
O2 Mn3 Mn4 Mn2 49.2(2) . . . . ?
O15 Mn3 Mn4 Mn2 145.62(15) . . . . ?
O8 Mn3 Mn4 Mn2 -120.88(18) . . . . ?
Mn1 Mn3 Mn4 Mn2 -73.08(4) . . . . ?
O4 Mn2 Mn4 O1 -84.7(2) . . . . ?
O13 Mn2 Mn4 O1 94.5(3) . . . . ?
O2 Mn2 Mn4 O1 -168.2(3) . . . . ?
O6 Mn2 Mn4 O1 -0.4(3) . . . . ?
O11 Mn2 Mn4 O1 -172.2(3) . . . . ?
Mn3 Mn2 Mn4 O1 -117.6(2) . . . . ?
Mn1 Mn2 Mn4 O1 -45.9(2) . . . . ?
O4 Mn2 Mn4 O2 83.6(3) . . . . ?
O13 Mn2 Mn4 O2 -97.3(3) . . . . ?
O6 Mn2 Mn4 O2 167.9(3) . . . . ?
O11 Mn2 Mn4 O2 -4.0(3) . . . . ?
O1 Mn2 Mn4 O2 168.2(3) . . . . ?
Mn3 Mn2 Mn4 O2 50.7(2) . . . . ?
Mn1 Mn2 Mn4 O2 122.4(2) . . . . ?
O4 Mn2 Mn4 O10 -87.3(3) . . . . ?
O13 Mn2 Mn4 O10 91.9(3) . . . . ?
O2 Mn2 Mn4 O10 -170.8(3) . . . . ?
O6 Mn2 Mn4 O10 -2.9(3) . . . . ?
O11 Mn2 Mn4 O10 -174.8(3) . . . . ?
O1 Mn2 Mn4 O10 -2.6(3) . . . . ?
Mn3 Mn2 Mn4 O10 -120.1(2) . . . . ?
Mn1 Mn2 Mn4 O10 -48.5(2) . . . . ?
O4 Mn2 Mn4 O3 -1.14(18) . . . . ?
O13 Mn2 Mn4 O3 178.0(2) . . . . ?
O2 Mn2 Mn4 O3 -84.7(3) . . . . ?
O6 Mn2 Mn4 O3 83.2(2) . . . . ?
O11 Mn2 Mn4 O3 -88.7(2) . . . . ?
O1 Mn2 Mn4 O3 83.5(2) . . . . ?
Mn3 Mn2 Mn4 O3 -34.02(13) . . . . ?
Mn1 Mn2 Mn4 O3 37.66(13) . . . . ?
O4 Mn2 Mn4 O14 179.4(2) . . . . ?
O13 Mn2 Mn4 O14 -1.5(2) . . . . ?
O2 Mn2 Mn4 O14 95.8(3) . . . . ?
O6 Mn2 Mn4 O14 -96.3(2) . . . . ?
O11 Mn2 Mn4 O14 91.9(2) . . . . ?
O1 Mn2 Mn4 O14 -95.9(3) . . . . ?
Mn3 Mn2 Mn4 O14 146.53(15) . . . . ?
Mn1 Mn2 Mn4 O14 -141.79(15) . . . . ?
O4 Mn2 Mn4 O16 84.3(2) . . . . ?
O13 Mn2 Mn4 O16 -96.6(3) . . . . ?
O2 Mn2 Mn4 O16 0.7(3) . . . . ?
O6 Mn2 Mn4 O16 168.6(3) . . . . ?
O11 Mn2 Mn4 O16 -3.2(3) . . . . ?
O1 Mn2 Mn4 O16 169.0(3) . . . . ?
Mn3 Mn2 Mn4 O16 51.4(2) . . . . ?
Mn1 Mn2 Mn4 O16 123.1(2) . . . . ?
O4 Mn2 Mn4 Mn1 -38.80(13) . . . . ?
O13 Mn2 Mn4 Mn1 140.33(16) . . . . ?
O2 Mn2 Mn4 Mn1 -122.4(2) . . . . ?
O6 Mn2 Mn4 Mn1 45.5(2) . . . . ?
O11 Mn2 Mn4 Mn1 -126.35(19) . . . . ?
O1 Mn2 Mn4 Mn1 45.9(2) . . . . ?
Mn3 Mn2 Mn4 Mn1 -71.68(4) . . . . ?
O4 Mn2 Mn4 Mn3 32.88(13) . . . . ?
O13 Mn2 Mn4 Mn3 -147.99(16) . . . . ?
O2 Mn2 Mn4 Mn3 -50.7(2) . . . . ?
O6 Mn2 Mn4 Mn3 117.2(2) . . . . ?
O11 Mn2 Mn4 Mn3 -54.67(19) . . . . ?
O1 Mn2 Mn4 Mn3 117.6(2) . . . . ?
Mn1 Mn2 Mn4 Mn3 71.68(4) . . . . ?
O32 Mn5 Mn6 O31 -84.0(3) . . . . ?
O39 Mn5 Mn6 O31 90.9(3) . . . . ?
O30 Mn5 Mn6 O31 3.98(19) . . . . ?
O29 Mn5 Mn6 O31 86.0(3) . . . . ?
O35 Mn5 Mn6 O31 -79.5(2) . . . . ?
O33 Mn5 Mn6 O31 -178.07(19) . . . . ?
Mn8 Mn5 Mn6 O31 39.29(14) . . . . ?
Mn7 Mn5 Mn6 O31 -32.56(14) . . . . ?
O39 Mn5 Mn6 O32 174.9(4) . . . . ?
O30 Mn5 Mn6 O32 88.0(3) . . . . ?
O29 Mn5 Mn6 O32 170.0(3) . . . . ?
O35 Mn5 Mn6 O32 4.5(3) . . . . ?
O33 Mn5 Mn6 O32 -94.0(3) . . . . ?
Mn8 Mn5 Mn6 O32 123.3(2) . . . . ?
Mn7 Mn5 Mn6 O32 51.5(2) . . . . ?
O32 Mn5 Mn6 O29 -170.0(3) . . . . ?
O39 Mn5 Mn6 O29 4.9(4) . . . . ?
O30 Mn5 Mn6 O29 -82.0(3) . . . . ?
O35 Mn5 Mn6 O29 -165.5(3) . . . . ?
O33 Mn5 Mn6 O29 96.0(3) . . . . ?
Mn8 Mn5 Mn6 O29 -46.7(2) . . . . ?
Mn7 Mn5 Mn6 O29 -118.5(2) . . . . ?
O32 Mn5 Mn6 O34 96.5(3) . . . . ?
O39 Mn5 Mn6 O34 -88.6(3) . . . . ?
O30 Mn5 Mn6 O34 -175.5(2) . . . . ?
O29 Mn5 Mn6 O34 -93.5(3) . . . . ?
O35 Mn5 Mn6 O34 101.0(2) . . . . ?
O33 Mn5 Mn6 O34 2.47(19) . . . . ?
Mn8 Mn5 Mn6 O34 -140.17(15) . . . . ?
Mn7 Mn5 Mn6 O34 147.98(15) . . . . ?
O32 Mn5 Mn6 O41 -169.9(3) . . . . ?
O39 Mn5 Mn6 O41 5.0(4) . . . . ?
O30 Mn5 Mn6 O41 -81.9(3) . . . . ?
O29 Mn5 Mn6 O41 0.1(3) . . . . ?
O35 Mn5 Mn6 O41 -165.4(3) . . . . ?
O33 Mn5 Mn6 O41 96.0(3) . . . . ?
Mn8 Mn5 Mn6 O41 -46.6(2) . . . . ?
Mn7 Mn5 Mn6 O41 -118.5(2) . . . . ?
O32 Mn5 Mn6 O38 4.4(3) . . . . ?
O39 Mn5 Mn6 O38 179.3(3) . . . . ?
O30 Mn5 Mn6 O38 92.4(2) . . . . ?
O29 Mn5 Mn6 O38 174.4(3) . . . . ?
O35 Mn5 Mn6 O38 8.9(3) . . . . ?
O33 Mn5 Mn6 O38 -89.6(2) . . . . ?
Mn8 Mn5 Mn6 O38 127.7(2) . . . . ?
Mn7 Mn5 Mn6 O38 55.87(19) . . . . ?
O32 Mn5 Mn6 Mn7 -51.5(2) . . . . ?
O39 Mn5 Mn6 Mn7 123.4(3) . . . . ?
O30 Mn5 Mn6 Mn7 36.53(14) . . . . ?
O29 Mn5 Mn6 Mn7 118.5(2) . . . . ?
O35 Mn5 Mn6 Mn7 -47.0(2) . . . . ?
O33 Mn5 Mn6 Mn7 -145.51(14) . . . . ?
Mn8 Mn5 Mn6 Mn7 71.85(4) . . . . ?
O32 Mn5 Mn6 Mn8 -123.3(2) . . . . ?
O39 Mn5 Mn6 Mn8 51.6(3) . . . . ?
O30 Mn5 Mn6 Mn8 -35.31(14) . . . . ?
O29 Mn5 Mn6 Mn8 46.7(2) . . . . ?
O35 Mn5 Mn6 Mn8 -118.8(2) . . . . ?
O33 Mn5 Mn6 Mn8 142.64(14) . . . . ?
Mn7 Mn5 Mn6 Mn8 -71.85(4) . . . . ?
O32 Mn6 Mn7 O31 -170.4(3) . . . . ?
O29 Mn6 Mn7 O31 -86.5(2) . . . . ?
O34 Mn6 Mn7 O31 -172.1(3) . . . . ?
O41 Mn6 Mn7 O31 1.9(3) . . . . ?
O38 Mn6 Mn7 O31 97.1(2) . . . . ?
Mn5 Mn6 Mn7 O31 -123.3(2) . . . . ?
Mn8 Mn6 Mn7 O31 -54.2(2) . . . . ?
O31 Mn6 Mn7 O36 172.2(3) . . . . ?
O32 Mn6 Mn7 O36 1.8(2) . . . . ?
O29 Mn6 Mn7 O36 85.7(2) . . . . ?
O34 Mn6 Mn7 O36 0.2(3) . . . . ?
O41 Mn6 Mn7 O36 174.1(2) . . . . ?
O38 Mn6 Mn7 O36 -90.6(2) . . . . ?
Mn5 Mn6 Mn7 O36 48.98(18) . . . . ?
Mn8 Mn6 Mn7 O36 118.00(18) . . . . ?
O31 Mn6 Mn7 O43 2.2(3) . . . . ?
O32 Mn6 Mn7 O43 -168.3(3) . . . . ?
O29 Mn6 Mn7 O43 -84.4(3) . . . . ?
O34 Mn6 Mn7 O43 -169.9(3) . . . . ?
O41 Mn6 Mn7 O43 4.1(3) . . . . ?
O38 Mn6 Mn7 O43 99.3(3) . . . . ?
Mn5 Mn6 Mn7 O43 -121.1(2) . . . . ?
Mn8 Mn6 Mn7 O43 -52.1(2) . . . . ?
O31 Mn6 Mn7 O37 -95.1(2) . . . . ?
O32 Mn6 Mn7 O37 94.4(2) . . . . ?
O29 Mn6 Mn7 O37 178.4(2) . . . . ?
O34 Mn6 Mn7 O37 92.8(2) . . . . ?
O41 Mn6 Mn7 O37 -93.2(2) . . . . ?
O38 Mn6 Mn7 O37 2.0(2) . . . . ?
Mn5 Mn6 Mn7 O37 141.63(15) . . . . ?
Mn8 Mn6 Mn7 O37 -149.34(15) . . . . ?
O31 Mn6 Mn7 O30 88.1(3) . . . . ?
O32 Mn6 Mn7 O30 -82.4(2) . . . . ?
O29 Mn6 Mn7 O30 1.5(2) . . . . ?
O34 Mn6 Mn7 O30 -84.0(2) . . . . ?
O41 Mn6 Mn7 O30 89.9(2) . . . . ?
O38 Mn6 Mn7 O30 -174.8(2) . . . . ?
Mn5 Mn6 Mn7 O30 -35.19(15) . . . . ?
Mn8 Mn6 Mn7 O30 33.83(15) . . . . ?
O31 Mn6 Mn7 O32 170.4(3) . . . . ?
O29 Mn6 Mn7 O32 83.9(2) . . . . ?
O34 Mn6 Mn7 O32 -1.6(3) . . . . ?
O41 Mn6 Mn7 O32 172.3(2) . . . . ?
O38 Mn6 Mn7 O32 -92.4(2) . . . . ?
Mn5 Mn6 Mn7 O32 47.19(17) . . . . ?
Mn8 Mn6 Mn7 O32 116.21(17) . . . . ?
O31 Mn6 Mn7 Mn5 123.3(2) . . . . ?
O32 Mn6 Mn7 Mn5 -47.19(17) . . . . ?
O29 Mn6 Mn7 Mn5 36.72(15) . . . . ?
O34 Mn6 Mn7 Mn5 -48.8(2) . . . . ?
O41 Mn6 Mn7 Mn5 125.14(16) . . . . ?
O38 Mn6 Mn7 Mn5 -139.61(14) . . . . ?
Mn8 Mn6 Mn7 Mn5 69.02(4) . . . . ?
O31 Mn6 Mn7 Mn8 54.2(2) . . . . ?
O32 Mn6 Mn7 Mn8 -116.21(17) . . . . ?
O29 Mn6 Mn7 Mn8 -32.30(15) . . . . ?
O34 Mn6 Mn7 Mn8 -117.8(2) . . . . ?
O41 Mn6 Mn7 Mn8 56.12(16) . . . . ?
O38 Mn6 Mn7 Mn8 151.37(14) . . . . ?
Mn5 Mn6 Mn7 Mn8 -69.02(4) . . . . ?
O32 Mn5 Mn7 O31 82.5(2) . . . . ?
O39 Mn5 Mn7 O31 -90.0(3) . . . . ?
O30 Mn5 Mn7 O31 -86.4(2) . . . . ?
O29 Mn5 Mn7 O31 -3.7(2) . . . . ?
O35 Mn5 Mn7 O31 179.2(2) . . . . ?
O33 Mn5 Mn7 O31 80.8(2) . . . . ?
Mn6 Mn5 Mn7 O31 32.51(14) . . . . ?
Mn8 Mn5 Mn7 O31 -39.07(15) . . . . ?
O32 Mn5 Mn7 O36 -96.0(2) . . . . ?
O39 Mn5 Mn7 O36 91.6(3) . . . . ?
O30 Mn5 Mn7 O36 95.2(3) . . . . ?
O29 Mn5 Mn7 O36 177.8(2) . . . . ?
O35 Mn5 Mn7 O36 0.7(2) . . . . ?
O33 Mn5 Mn7 O36 -97.7(2) . . . . ?
Mn6 Mn5 Mn7 O36 -145.97(15) . . . . ?
Mn8 Mn5 Mn7 O36 142.45(15) . . . . ?
O32 Mn5 Mn7 O43 168.1(3) . . . . ?
O39 Mn5 Mn7 O43 -4.4(3) . . . . ?
O30 Mn5 Mn7 O43 -0.8(3) . . . . ?
O29 Mn5 Mn7 O43 81.9(3) . . . . ?
O35 Mn5 Mn7 O43 -95.2(3) . . . . ?
O33 Mn5 Mn7 O43 166.4(3) . . . . ?
Mn6 Mn5 Mn7 O43 118.1(2) . . . . ?
Mn8 Mn5 Mn7 O43 46.5(2) . . . . ?
O32 Mn5 Mn7 O37 -3.6(3) . . . . ?
O39 Mn5 Mn7 O37 -176.0(3) . . . . ?
O30 Mn5 Mn7 O37 -172.4(3) . . . . ?
O29 Mn5 Mn7 O37 -89.8(2) . . . . ?
O35 Mn5 Mn7 O37 93.1(2) . . . . ?
O33 Mn5 Mn7 O37 -5.3(3) . . . . ?
Mn6 Mn5 Mn7 O37 -53.56(18) . . . . ?
Mn8 Mn5 Mn7 O37 -125.14(18) . . . . ?
O32 Mn5 Mn7 O30 168.8(3) . . . . ?
O39 Mn5 Mn7 O30 -3.6(3) . . . . ?
O29 Mn5 Mn7 O30 82.6(2) . . . . ?
O35 Mn5 Mn7 O30 -94.5(2) . . . . ?
O33 Mn5 Mn7 O30 167.1(3) . . . . ?
Mn6 Mn5 Mn7 O30 118.9(2) . . . . ?
Mn8 Mn5 Mn7 O30 47.3(2) . . . . ?
O39 Mn5 Mn7 O32 -172.4(3) . . . . ?
O30 Mn5 Mn7 O32 -168.8(3) . . . . ?
O29 Mn5 Mn7 O32 -86.2(2) . . . . ?
O35 Mn5 Mn7 O32 96.7(2) . . . . ?
O33 Mn5 Mn7 O32 -1.7(3) . . . . ?
Mn6 Mn5 Mn7 O32 -49.97(19) . . . . ?
Mn8 Mn5 Mn7 O32 -121.5(2) . . . . ?
O32 Mn5 Mn7 Mn6 49.97(19) . . . . ?
O39 Mn5 Mn7 Mn6 -122.5(2) . . . . ?
O30 Mn5 Mn7 Mn6 -118.9(2) . . . . ?
O29 Mn5 Mn7 Mn6 -36.25(14) . . . . ?
O35 Mn5 Mn7 Mn6 146.65(14) . . . . ?
O33 Mn5 Mn7 Mn6 48.28(19) . . . . ?
Mn8 Mn5 Mn7 Mn6 -71.58(4) . . . . ?
O32 Mn5 Mn7 Mn8 121.5(2) . . . . ?
O39 Mn5 Mn7 Mn8 -50.9(2) . . . . ?
O30 Mn5 Mn7 Mn8 -47.3(2) . . . . ?
O29 Mn5 Mn7 Mn8 35.33(14) . . . . ?
O35 Mn5 Mn7 Mn8 -141.77(14) . . . . ?
O33 Mn5 Mn7 Mn8 119.86(19) . . . . ?
Mn6 Mn5 Mn7 Mn8 71.58(4) . . . . ?
O32 Mn5 Mn8 O29 82.3(2) . . . . ?
O39 Mn5 Mn8 O29 -96.5(3) . . . . ?
O30 Mn5 Mn8 O29 167.0(3) . . . . ?
O35 Mn5 Mn8 O29 170.4(3) . . . . ?
O33 Mn5 Mn8 O29 -3.6(2) . . . . ?
Mn6 Mn5 Mn8 O29 48.68(19) . . . . ?
Mn7 Mn5 Mn8 O29 117.46(19) . . . . ?
O32 Mn5 Mn8 O30 -84.7(2) . . . . ?
O39 Mn5 Mn8 O30 96.5(3) . . . . ?
O29 Mn5 Mn8 O30 -167.0(3) . . . . ?
O35 Mn5 Mn8 O30 3.4(3) . . . . ?
O33 Mn5 Mn8 O30 -170.5(3) . . . . ?
Mn6 Mn5 Mn8 O30 -118.3(2) . . . . ?
Mn7 Mn5 Mn8 O30 -49.5(2) . . . . ?
O32 Mn5 Mn8 O44 -83.6(3) . . . . ?
O39 Mn5 Mn8 O44 97.7(3) . . . . ?
O30 Mn5 Mn8 O44 1.2(3) . . . . ?
O29 Mn5 Mn8 O44 -165.8(3) . . . . ?
O35 Mn5 Mn8 O44 4.6(3) . . . . ?
O33 Mn5 Mn8 O44 -169.4(3) . . . . ?
Mn6 Mn5 Mn8 O44 -117.1(2) . . . . ?
Mn7 Mn5 Mn8 O44 -48.4(2) . . . . ?
O32 Mn5 Mn8 O42 80.0(2) . . . . ?
O39 Mn5 Mn8 O42 -98.8(3) . . . . ?
O30 Mn5 Mn8 O42 164.7(3) . . . . ?
O29 Mn5 Mn8 O42 -2.2(3) . . . . ?
O35 Mn5 Mn8 O42 168.2(2) . . . . ?
O33 Mn5 Mn8 O42 -5.8(3) . . . . ?
Mn6 Mn5 Mn8 O42 46.43(18) . . . . ?
Mn7 Mn5 Mn8 O42 115.21(18) . . . . ?
O32 Mn5 Mn8 O40 177.8(2) . . . . ?
O39 Mn5 Mn8 O40 -1.0(3) . . . . ?
O30 Mn5 Mn8 O40 -97.5(3) . . . . ?
O29 Mn5 Mn8 O40 95.6(3) . . . . ?
O35 Mn5 Mn8 O40 -94.0(2) . . . . ?
O33 Mn5 Mn8 O40 92.0(2) . . . . ?
Mn6 Mn5 Mn8 O40 144.23(18) . . . . ?
Mn7 Mn5 Mn8 O40 -146.99(18) . . . . ?
O32 Mn5 Mn8 O31 -0.88(19) . . . . ?
O39 Mn5 Mn8 O31 -179.7(2) . . . . ?
O30 Mn5 Mn8 O31 83.9(2) . . . . ?
O29 Mn5 Mn8 O31 -83.1(2) . . . . ?
O35 Mn5 Mn8 O31 87.3(2) . . . . ?
O33 Mn5 Mn8 O31 -86.7(2) . . . . ?
Mn6 Mn5 Mn8 O31 -34.45(13) . . . . ?
Mn7 Mn5 Mn8 O31 34.32(13) . . . . ?
O32 Mn5 Mn8 Mn6 33.57(14) . . . . ?
O39 Mn5 Mn8 Mn6 -145.2(2) . . . . ?
O30 Mn5 Mn8 Mn6 118.3(2) . . . . ?
O29 Mn5 Mn8 Mn6 -48.68(18) . . . . ?
O35 Mn5 Mn8 Mn6 121.76(17) . . . . ?
O33 Mn5 Mn8 Mn6 -52.23(18) . . . . ?
Mn7 Mn5 Mn8 Mn6 68.78(4) . . . . ?
O32 Mn5 Mn8 Mn7 -35.20(14) . . . . ?
O39 Mn5 Mn8 Mn7 146.0(2) . . . . ?
O30 Mn5 Mn8 Mn7 49.5(2) . . . . ?
O29 Mn5 Mn8 Mn7 -117.46(19) . . . . ?
O35 Mn5 Mn8 Mn7 52.98(17) . . . . ?
O33 Mn5 Mn8 Mn7 -121.01(18) . . . . ?
Mn6 Mn5 Mn8 Mn7 -68.78(4) . . . . ?
O31 Mn6 Mn8 O29 -169.4(3) . . . . ?
O32 Mn6 Mn8 O29 -84.2(2) . . . . ?
O34 Mn6 Mn8 O29 4.1(3) . . . . ?
O41 Mn6 Mn8 O29 97.3(3) . . . . ?
O38 Mn6 Mn8 O29 -166.9(3) . . . . ?
Mn7 Mn6 Mn8 O29 -122.7(2) . . . . ?
Mn5 Mn6 Mn8 O29 -51.2(2) . . . . ?
O31 Mn6 Mn8 O30 -82.3(3) . . . . ?
O32 Mn6 Mn8 O30 2.9(2) . . . . ?
O29 Mn6 Mn8 O30 87.1(3) . . . . ?
O34 Mn6 Mn8 O30 91.2(2) . . . . ?
O41 Mn6 Mn8 O30 -175.7(2) . . . . ?
O38 Mn6 Mn8 O30 -79.9(3) . . . . ?
Mn7 Mn6 Mn8 O30 -35.66(16) . . . . ?
Mn5 Mn6 Mn8 O30 35.88(16) . . . . ?
O31 Mn6 Mn8 O44 2.3(3) . . . . ?
O32 Mn6 Mn8 O44 87.5(2) . . . . ?
O29 Mn6 Mn8 O44 171.7(3) . . . . ?
O34 Mn6 Mn8 O44 175.8(3) . . . . ?
O41 Mn6 Mn8 O44 -91.0(3) . . . . ?
O38 Mn6 Mn8 O44 4.8(3) . . . . ?
Mn7 Mn6 Mn8 O44 49.0(2) . . . . ?
Mn5 Mn6 Mn8 O44 120.5(2) . . . . ?
O31 Mn6 Mn8 O42 94.2(2) . . . . ?
O32 Mn6 Mn8 O42 179.40(19) . . . . ?
O29 Mn6 Mn8 O42 -96.5(3) . . . . ?
O34 Mn6 Mn8 O42 -92.3(2) . . . . ?
O41 Mn6 Mn8 O42 0.82(19) . . . . ?
O38 Mn6 Mn8 O42 96.6(2) . . . . ?
Mn7 Mn6 Mn8 O42 140.83(15) . . . . ?
Mn5 Mn6 Mn8 O42 -147.63(15) . . . . ?
O31 Mn6 Mn8 O40 -168.1(3) . . . . ?
O32 Mn6 Mn8 O40 -82.9(3) . . . . ?
O29 Mn6 Mn8 O40 1.2(3) . . . . ?
O34 Mn6 Mn8 O40 5.4(3) . . . . ?
O41 Mn6 Mn8 O40 98.5(3) . . . . ?
O38 Mn6 Mn8 O40 -165.7(3) . . . . ?
Mn7 Mn6 Mn8 O40 -121.5(2) . . . . ?
Mn5 Mn6 Mn8 O40 -49.9(2) . . . . ?
O32 Mn6 Mn8 O31 85.2(2) . . . . ?
O29 Mn6 Mn8 O31 169.4(3) . . . . ?
O34 Mn6 Mn8 O31 173.5(3) . . . . ?
O41 Mn6 Mn8 O31 -93.4(2) . . . . ?
O38 Mn6 Mn8 O31 2.4(3) . . . . ?
Mn7 Mn6 Mn8 O31 46.63(19) . . . . ?
Mn5 Mn6 Mn8 O31 118.2(2) . . . . ?
O31 Mn6 Mn8 Mn5 -118.17(19) . . . . ?
O32 Mn6 Mn8 Mn5 -32.97(13) . . . . ?
O29 Mn6 Mn8 Mn5 51.2(2) . . . . ?
O34 Mn6 Mn8 Mn5 55.33(18) . . . . ?
O41 Mn6 Mn8 Mn5 148.45(14) . . . . ?
O38 Mn6 Mn8 Mn5 -115.7(2) . . . . ?
Mn7 Mn6 Mn8 Mn5 -71.54(4) . . . . ?
O31 Mn6 Mn8 Mn7 -46.63(19) . . . . ?
O32 Mn6 Mn8 Mn7 38.57(13) . . . . ?
O29 Mn6 Mn8 Mn7 122.7(2) . . . . ?
O34 Mn6 Mn8 Mn7 126.86(18) . . . . ?
O41 Mn6 Mn8 Mn7 -140.01(14) . . . . ?
O38 Mn6 Mn8 Mn7 -44.2(2) . . . . ?
Mn5 Mn6 Mn8 Mn7 71.54(4) . . . . ?
O31 Mn7 Mn8 O29 80.6(3) . . . . ?
O36 Mn7 Mn8 O29 -88.9(2) . . . . ?
O43 Mn7 Mn8 O29 175.9(2) . . . . ?
O37 Mn7 Mn8 O29 79.6(3) . . . . ?
O30 Mn7 Mn8 O29 -86.1(3) . . . . ?
O32 Mn7 Mn8 O29 -3.72(18) . . . . ?
Mn6 Mn7 Mn8 O29 33.38(14) . . . . ?
Mn5 Mn7 Mn8 O29 -37.02(14) . . . . ?
O31 Mn7 Mn8 O30 166.7(3) . . . . ?
O36 Mn7 Mn8 O30 -2.8(3) . . . . ?
O43 Mn7 Mn8 O30 -98.0(3) . . . . ?
O37 Mn7 Mn8 O30 165.8(3) . . . . ?
O32 Mn7 Mn8 O30 82.4(3) . . . . ?
Mn6 Mn7 Mn8 O30 119.5(2) . . . . ?
Mn5 Mn7 Mn8 O30 49.1(2) . . . . ?
O31 Mn7 Mn8 O44 -96.8(3) . . . . ?
O36 Mn7 Mn8 O44 93.8(3) . . . . ?
O43 Mn7 Mn8 O44 -1.4(2) . . . . ?
O37 Mn7 Mn8 O44 -97.7(3) . . . . ?
O30 Mn7 Mn8 O44 96.5(3) . . . . ?
O32 Mn7 Mn8 O44 178.9(2) . . . . ?
Mn6 Mn7 Mn8 O44 -143.96(17) . . . . ?
Mn5 Mn7 Mn8 O44 145.64(17) . . . . ?
O31 Mn7 Mn8 O42 -5.3(3) . . . . ?
O36 Mn7 Mn8 O42 -174.8(3) . . . . ?
O43 Mn7 Mn8 O42 90.0(3) . . . . ?
O37 Mn7 Mn8 O42 -6.2(3) . . . . ?
O30 Mn7 Mn8 O42 -172.0(3) . . . . ?
O32 Mn7 Mn8 O42 -89.6(2) . . . . ?
Mn6 Mn7 Mn8 O42 -52.49(19) . . . . ?
Mn5 Mn7 Mn8 O42 -122.9(2) . . . . ?
O31 Mn7 Mn8 O40 165.2(3) . . . . ?
O36 Mn7 Mn8 O40 -4.3(3) . . . . ?
O43 Mn7 Mn8 O40 -99.5(3) . . . . ?
O37 Mn7 Mn8 O40 164.3(3) . . . . ?
O30 Mn7 Mn8 O40 -1.5(3) . . . . ?
O32 Mn7 Mn8 O40 80.9(3) . . . . ?
Mn6 Mn7 Mn8 O40 118.0(3) . . . . ?
Mn5 Mn7 Mn8 O40 47.6(3) . . . . ?
O36 Mn7 Mn8 O31 -169.5(3) . . . . ?
O43 Mn7 Mn8 O31 95.4(3) . . . . ?
O37 Mn7 Mn8 O31 -0.9(3) . . . . ?
O30 Mn7 Mn8 O31 -166.7(3) . . . . ?
O32 Mn7 Mn8 O31 -84.3(2) . . . . ?
Mn6 Mn7 Mn8 O31 -47.2(2) . . . . ?
Mn5 Mn7 Mn8 O31 -117.6(2) . . . . ?
O31 Mn7 Mn8 Mn5 117.6(2) . . . . ?
O36 Mn7 Mn8 Mn5 -51.9(2) . . . . ?
O43 Mn7 Mn8 Mn5 -147.07(17) . . . . ?
O37 Mn7 Mn8 Mn5 116.6(2) . . . . ?
O30 Mn7 Mn8 Mn5 -49.1(2) . . . . ?
O32 Mn7 Mn8 Mn5 33.30(12) . . . . ?
Mn6 Mn7 Mn8 Mn5 70.40(4) . . . . ?
O31 Mn7 Mn8 Mn6 47.2(2) . . . . ?
O36 Mn7 Mn8 Mn6 -122.3(2) . . . . ?
O43 Mn7 Mn8 Mn6 142.53(17) . . . . ?
O37 Mn7 Mn8 Mn6 46.2(2) . . . . ?
O30 Mn7 Mn8 Mn6 -119.5(2) . . . . ?
O32 Mn7 Mn8 Mn6 -37.10(12) . . . . ?
Mn5 Mn7 Mn8 Mn6 -70.40(4) . . . . ?
O5 Mn1 O1 Mn4 -178.2(2) . . . . ?
O3 Mn1 O1 Mn4 -7.92(19) . . . . ?
O7 Mn1 O1 Mn4 -65.3(10) . . . . ?
O9 Mn1 O1 Mn4 81.3(2) . . . . ?
O4 Mn1 O1 Mn4 -86.99(19) . . . . ?
Mn3 Mn1 O1 Mn4 -47.52(15) . . . . ?
Mn2 Mn1 O1 Mn4 -95.9(2) . . . . ?
O5 Mn1 O1 Mn2 -82.36(19) . . . . ?
O3 Mn1 O1 Mn2 87.96(18) . . . . ?
O7 Mn1 O1 Mn2 30.5(11) . . . . ?
O9 Mn1 O1 Mn2 177.22(19) . . . . ?
O4 Mn1 O1 Mn2 8.89(17) . . . . ?
Mn4 Mn1 O1 Mn2 95.9(2) . . . . ?
Mn3 Mn1 O1 Mn2 48.36(13) . . . . ?
O2 Mn4 O1 Mn1 90.8(2) . . . . ?
O10 Mn4 O1 Mn1 -83.3(2) . . . . ?
O3 Mn4 O1 Mn1 7.83(19) . . . . ?
O14 Mn4 O1 Mn1 -179.5(2) . . . . ?
O16 Mn4 O1 Mn1 31.3(14) . . . . ?
Mn3 Mn4 O1 Mn1 48.59(15) . . . . ?
Mn2 Mn4 O1 Mn1 98.5(2) . . . . ?
O2 Mn4 O1 Mn2 -7.7(2) . . . . ?
O10 Mn4 O1 Mn2 178.3(2) . . . . ?
O3 Mn4 O1 Mn2 -90.64(19) . . . . ?
O14 Mn4 O1 Mn2 82.0(2) . . . . ?
O16 Mn4 O1 Mn2 -67.2(13) . . . . ?
Mn1 Mn4 O1 Mn2 -98.5(2) . . . . ?
Mn3 Mn4 O1 Mn2 -49.88(14) . . . . ?
O4 Mn2 O1 Mn1 -10.07(19) . . . . ?
O13 Mn2 O1 Mn1 176.5(2) . . . . ?
O2 Mn2 O1 Mn1 -92.6(2) . . . . ?
O6 Mn2 O1 Mn1 79.5(2) . . . . ?
O11 Mn2 O1 Mn1 -74.7(8) . . . . ?
Mn3 Mn2 O1 Mn1 -49.87(15) . . . . ?
Mn4 Mn2 O1 Mn1 -100.2(2) . . . . ?
O4 Mn2 O1 Mn4 90.1(2) . . . . ?
O13 Mn2 O1 Mn4 -83.3(2) . . . . ?
O2 Mn2 O1 Mn4 7.5(2) . . . . ?
O6 Mn2 O1 Mn4 179.7(2) . . . . ?
O11 Mn2 O1 Mn4 25.4(9) . . . . ?
Mn3 Mn2 O1 Mn4 50.30(15) . . . . ?
Mn1 Mn2 O1 Mn4 100.2(2) . . . . ?
O1 Mn4 O2 Mn3 -88.2(2) . . . . ?
O10 Mn4 O2 Mn3 -15(2) . . . . ?
O3 Mn4 O2 Mn3 -6.12(19) . . . . ?
O14 Mn4 O2 Mn3 -178.7(2) . . . . ?
O16 Mn4 O2 Mn3 83.9(2) . . . . ?
Mn1 Mn4 O2 Mn3 -48.09(15) . . . . ?
Mn2 Mn4 O2 Mn3 -96.6(3) . . . . ?
O1 Mn4 O2 Mn2 8.5(2) . . . . ?
O10 Mn4 O2 Mn2 81.9(19) . . . . ?
O3 Mn4 O2 Mn2 90.5(2) . . . . ?
O14 Mn4 O2 Mn2 -82.1(2) . . . . ?
O16 Mn4 O2 Mn2 -179.4(2) . . . . ?
Mn1 Mn4 O2 Mn2 48.54(18) . . . . ?
Mn3 Mn4 O2 Mn2 96.6(3) . . . . ?
O4 Mn3 O2 Mn4 93.2(2) . . . . ?
O3 Mn3 O2 Mn4 6.29(19) . . . . ?
O12 Mn3 O2 Mn4 -174.6(2) . . . . ?
O15 Mn3 O2 Mn4 -82.9(2) . . . . ?
O8 Mn3 O2 Mn4 43.7(11) . . . . ?
Mn2 Mn3 O2 Mn4 100.9(2) . . . . ?
Mn1 Mn3 O2 Mn4 46.52(15) . . . . ?
O4 Mn3 O2 Mn2 -7.72(18) . . . . ?
O3 Mn3 O2 Mn2 -94.61(19) . . . . ?
O12 Mn3 O2 Mn2 84.49(19) . . . . ?
O15 Mn3 O2 Mn2 176.24(18) . . . . ?
O8 Mn3 O2 Mn2 -57.2(10) . . . . ?
Mn4 Mn3 O2 Mn2 -100.9(2) . . . . ?
Mn1 Mn3 O2 Mn2 -54.39(13) . . . . ?
O4 Mn2 O2 Mn4 -91.0(2) . . . . ?
O13 Mn2 O2 Mn4 81.1(2) . . . . ?
O6 Mn2 O2 Mn4 -39.9(9) . . . . ?
O11 Mn2 O2 Mn4 176.8(2) . . . . ?
O1 Mn2 O2 Mn4 -7.6(2) . . . . ?
Mn3 Mn2 O2 Mn4 -98.7(2) . . . . ?
Mn1 Mn2 O2 Mn4 -45.80(18) . . . . ?
O4 Mn2 O2 Mn3 7.65(17) . . . . ?
O13 Mn2 O2 Mn3 179.79(19) . . . . ?
O6 Mn2 O2 Mn3 58.8(8) . . . . ?
O11 Mn2 O2 Mn3 -84.5(2) . . . . ?
O1 Mn2 O2 Mn3 91.1(2) . . . . ?
Mn4 Mn2 O2 Mn3 98.7(2) . . . . ?
Mn1 Mn2 O2 Mn3 52.89(13) . . . . ?
O4 Mn3 O3 Mn1 7.9(2) . . . . ?
O12 Mn3 O3 Mn1 83.4(15) . . . . ?
O2 Mn3 O3 Mn1 90.4(2) . . . . ?
O15 Mn3 O3 Mn1 -178.0(2) . . . . ?
O8 Mn3 O3 Mn1 -83.1(2) . . . . ?
Mn4 Mn3 O3 Mn1 96.5(2) . . . . ?
Mn2 Mn3 O3 Mn1 47.88(17) . . . . ?
O4 Mn3 O3 Mn4 -88.5(2) . . . . ?
O12 Mn3 O3 Mn4 -13.0(16) . . . . ?
O2 Mn3 O3 Mn4 -6.07(18) . . . . ?
O15 Mn3 O3 Mn4 85.5(2) . . . . ?
O8 Mn3 O3 Mn4 -179.6(2) . . . . ?
Mn2 Mn3 O3 Mn4 -48.60(14) . . . . ?
Mn1 Mn3 O3 Mn4 -96.5(2) . . . . ?
O1 Mn1 O3 Mn3 -90.7(2) . . . . ?
O5 Mn1 O3 Mn3 -39.4(10) . . . . ?
O7 Mn1 O3 Mn3 79.7(2) . . . . ?
O9 Mn1 O3 Mn3 177.8(2) . . . . ?
O4 Mn1 O3 Mn3 -7.1(2) . . . . ?
Mn4 Mn1 O3 Mn3 -98.3(2) . . . . ?
Mn2 Mn1 O3 Mn3 -45.75(17) . . . . ?
O1 Mn1 O3 Mn4 7.55(18) . . . . ?
O5 Mn1 O3 Mn4 58.8(10) . . . . ?
O7 Mn1 O3 Mn4 177.97(18) . . . . ?
O9 Mn1 O3 Mn4 -83.9(2) . . . . ?
O4 Mn1 O3 Mn4 91.19(19) . . . . ?
Mn3 Mn1 O3 Mn4 98.3(2) . . . . ?
Mn2 Mn1 O3 Mn4 52.51(13) . . . . ?
O1 Mn4 O3 Mn3 93.9(2) . . . . ?
O2 Mn4 O3 Mn3 6.29(19) . . . . ?
O10 Mn4 O3 Mn3 -174.6(2) . . . . ?
O14 Mn4 O3 Mn3 50.4(11) . . . . ?
O16 Mn4 O3 Mn3 -82.5(2) . . . . ?
Mn1 Mn4 O3 Mn3 101.4(2) . . . . ?
Mn2 Mn4 O3 Mn3 47.50(14) . . . . ?
O1 Mn4 O3 Mn1 -7.51(18) . . . . ?
O2 Mn4 O3 Mn1 -95.07(19) . . . . ?
O10 Mn4 O3 Mn1 84.0(2) . . . . ?
O14 Mn4 O3 Mn1 -50.9(11) . . . . ?
O16 Mn4 O3 Mn1 176.13(19) . . . . ?
Mn3 Mn4 O3 Mn1 -101.4(2) . . . . ?
Mn2 Mn4 O3 Mn1 -53.86(13) . . . . ?
O3 Mn3 O4 Mn2 90.7(2) . . . . ?
O12 Mn3 O4 Mn2 -82.1(2) . . . . ?
O2 Mn3 O4 Mn2 8.15(18) . . . . ?
O15 Mn3 O4 Mn2 39.3(16) . . . . ?
O8 Mn3 O4 Mn2 -179.99(19) . . . . ?
Mn4 Mn3 O4 Mn2 48.50(15) . . . . ?
Mn1 Mn3 O4 Mn2 97.7(2) . . . . ?
O3 Mn3 O4 Mn1 -7.0(2) . . . . ?
O12 Mn3 O4 Mn1 -179.8(2) . . . . ?
O2 Mn3 O4 Mn1 -89.58(19) . . . . ?
O15 Mn3 O4 Mn1 -58.4(16) . . . . ?
O8 Mn3 O4 Mn1 82.28(19) . . . . ?
Mn4 Mn3 O4 Mn1 -49.23(14) . . . . ?
Mn2 Mn3 O4 Mn1 -97.7(2) . . . . ?
O13 Mn2 O4 Mn3 -51.7(11) . . . . ?
O2 Mn2 O4 Mn3 -8.11(18) . . . . ?
O6 Mn2 O4 Mn3 -176.7(2) . . . . ?
O11 Mn2 O4 Mn3 79.9(2) . . . . ?
O1 Mn2 O4 Mn3 -86.99(19) . . . . ?
Mn4 Mn2 O4 Mn3 -47.31(15) . . . . ?
Mn1 Mn2 O4 Mn3 -95.7(2) . . . . ?
O13 Mn2 O4 Mn1 44.1(11) . . . . ?
O2 Mn2 O4 Mn1 87.64(18) . . . . ?
O6 Mn2 O4 Mn1 -80.94(18) . . . . ?
O11 Mn2 O4 Mn1 175.65(18) . . . . ?
O1 Mn2 O4 Mn1 8.76(17) . . . . ?
Mn3 Mn2 O4 Mn1 95.7(2) . . . . ?
Mn4 Mn2 O4 Mn1 48.44(12) . . . . ?
O1 Mn1 O4 Mn3 91.3(2) . . . . ?
O5 Mn1 O4 Mn3 -179.5(2) . . . . ?
O3 Mn1 O4 Mn3 7.1(2) . . . . ?
O7 Mn1 O4 Mn3 -84.5(2) . . . . ?
O9 Mn1 O4 Mn3 29.0(10) . . . . ?
Mn4 Mn1 O4 Mn3 50.44(15) . . . . ?
Mn2 Mn1 O4 Mn3 101.4(2) . . . . ?
O1 Mn1 O4 Mn2 -10.04(19) . . . . ?
O5 Mn1 O4 Mn2 79.1(2) . . . . ?
O3 Mn1 O4 Mn2 -94.3(2) . . . . ?
O7 Mn1 O4 Mn2 174.1(2) . . . . ?
O9 Mn1 O4 Mn2 -72.4(9) . . . . ?
Mn4 Mn1 O4 Mn2 -50.93(14) . . . . ?
Mn3 Mn1 O4 Mn2 -101.4(2) . . . . ?
O6 P1 O5 Mn1 -1.0(5) . . . . ?
C13 P1 O5 Mn1 119.2(4) . . . . ?
C6 P1 O5 Mn1 -123.3(4) . . . . ?
O1 Mn1 O5 P1 47.4(4) . . . . ?
O3 Mn1 O5 P1 -3.4(12) . . . . ?
O7 Mn1 O5 P1 -122.1(4) . . . . ?
O9 Mn1 O5 P1 138.7(4) . . . . ?
O4 Mn1 O5 P1 -35.0(4) . . . . ?
Mn4 Mn1 O5 P1 45.9(4) . . . . ?
Mn3 Mn1 O5 P1 -35.4(5) . . . . ?
Mn2 Mn1 O5 P1 2.9(3) . . . . ?
O5 P1 O6 Mn2 -3.5(5) . . . . ?
C13 P1 O6 Mn2 -123.4(3) . . . . ?
C6 P1 O6 Mn2 117.2(3) . . . . ?
O4 Mn2 O6 P1 48.6(4) . . . . ?
O13 Mn2 O6 P1 -122.0(4) . . . . ?
O2 Mn2 O6 P1 -1.7(11) . . . . ?
O11 Mn2 O6 P1 140.4(4) . . . . ?
O1 Mn2 O6 P1 -33.2(4) . . . . ?
Mn3 Mn2 O6 P1 45.9(4) . . . . ?
Mn4 Mn2 O6 P1 -32.9(5) . . . . ?
Mn1 Mn2 O6 P1 4.2(3) . . . . ?
O8 P2 O7 Mn1 -24.0(4) . . . . ?
C27 P2 O7 Mn1 99.2(3) . . . . ?
C20 P2 O7 Mn1 -145.2(3) . . . . ?
O1 Mn1 O7 P2 33.4(12) . . . . ?
O5 Mn1 O7 P2 145.8(3) . . . . ?
O3 Mn1 O7 P2 -23.3(3) . . . . ?
O9 Mn1 O7 P2 -112.9(3) . . . . ?
O4 Mn1 O7 P2 54.9(3) . . . . ?
Mn4 Mn1 O7 P2 -21.4(4) . . . . ?
Mn3 Mn1 O7 P2 15.6(3) . . . . ?
Mn2 Mn1 O7 P2 59.4(4) . . . . ?
O7 P2 O8 Mn3 18.0(4) . . . . ?
C27 P2 O8 Mn3 -104.9(3) . . . . ?
C20 P2 O8 Mn3 136.7(3) . . . . ?
O4 Mn3 O8 P2 -52.8(3) . . . . ?
O3 Mn3 O8 P2 33.0(3) . . . . ?
O12 Mn3 O8 P2 -145.3(3) . . . . ?
O2 Mn3 O8 P2 -4.0(12) . . . . ?
O15 Mn3 O8 P2 122.3(3) . . . . ?
Mn4 Mn3 O8 P2 32.6(4) . . . . ?
Mn2 Mn3 O8 P2 -52.8(4) . . . . ?
Mn1 Mn3 O8 P2 -6.8(3) . . . . ?
O10 P3 O9 Mn1 -12.6(5) . . . . ?
C34 P3 O9 Mn1 -134.2(3) . . . . ?
C41 P3 O9 Mn1 108.8(3) . . . . ?
O1 Mn1 O9 P3 -32.5(4) . . . . ?
O5 Mn1 O9 P3 -122.0(3) . . . . ?
O3 Mn1 O9 P3 50.4(4) . . . . ?
O7 Mn1 O9 P3 141.2(3) . . . . ?
O4 Mn1 O9 P3 28.9(11) . . . . ?
Mn4 Mn1 O9 P3 7.6(3) . . . . ?
Mn3 Mn1 O9 P3 52.1(4) . . . . ?
Mn2 Mn1 O9 P3 -29.7(5) . . . . ?
O9 P3 O10 Mn4 11.4(5) . . . . ?
C34 P3 O10 Mn4 132.9(3) . . . . ?
C41 P3 O10 Mn4 -111.4(4) . . . . ?
O1 Mn4 O10 P3 34.8(4) . . . . ?
O2 Mn4 O10 P3 -38(2) . . . . ?
O3 Mn4 O10 P3 -46.9(4) . . . . ?
O14 Mn4 O10 P3 125.5(4) . . . . ?
O16 Mn4 O10 P3 -136.8(4) . . . . ?
Mn1 Mn4 O10 P3 -5.0(3) . . . . ?
Mn3 Mn4 O10 P3 -51.6(4) . . . . ?
Mn2 Mn4 O10 P3 36.7(5) . . . . ?
O12 P4 O11 Mn2 -23.9(5) . . . . ?
C48 P4 O11 Mn2 98.6(3) . . . . ?
C55 P4 O11 Mn2 -143.6(3) . . . . ?
O4 Mn2 O11 P4 -25.4(3) . . . . ?
O13 Mn2 O11 P4 146.0(3) . . . . ?
O2 Mn2 O11 P4 55.6(3) . . . . ?
O6 Mn2 O11 P4 -115.4(3) . . . . ?
O1 Mn2 O11 P4 38.1(10) . . . . ?
Mn3 Mn2 O11 P4 13.4(3) . . . . ?
Mn4 Mn2 O11 P4 58.1(4) . . . . ?
Mn1 Mn2 O11 P4 -21.0(4) . . . . ?
O11 P4 O12 Mn3 22.7(5) . . . . ?
C48 P4 O12 Mn3 -101.7(3) . . . . ?
C55 P4 O12 Mn3 143.7(3) . . . . ?
O4 Mn3 O12 P4 29.1(4) . . . . ?
O3 Mn3 O12 P4 -46.0(17) . . . . ?
O2 Mn3 O12 P4 -52.9(4) . . . . ?
O15 Mn3 O12 P4 -144.4(4) . . . . ?
O8 Mn3 O12 P4 120.4(3) . . . . ?
Mn4 Mn3 O12 P4 -57.5(4) . . . . ?
Mn2 Mn3 O12 P4 -10.5(3) . . . . ?
Mn1 Mn3 O12 P4 28.9(5) . . . . ?
O14 P5 O13 Mn2 -6.1(5) . . . . ?
C62 P5 O13 Mn2 -126.7(4) . . . . ?
C69 P5 O13 Mn2 112.7(4) . . . . ?
O4 Mn2 O13 P5 8.7(13) . . . . ?
O2 Mn2 O13 P5 -34.2(4) . . . . ?
O6 Mn2 O13 P5 133.1(4) . . . . ?
O11 Mn2 O13 P5 -122.6(4) . . . . ?
O1 Mn2 O13 P5 43.6(4) . . . . ?
Mn3 Mn2 O13 P5 -34.0(5) . . . . ?
Mn4 Mn2 O13 P5 4.3(4) . . . . ?
Mn1 Mn2 O13 P5 46.3(5) . . . . ?
O13 P5 O14 Mn4 3.9(5) . . . . ?
C62 P5 O14 Mn4 123.2(4) . . . . ?
C69 P5 O14 Mn4 -118.3(4) . . . . ?
O1 Mn4 O14 P5 -46.8(4) . . . . ?
O2 Mn4 O14 P5 39.7(4) . . . . ?
O10 Mn4 O14 P5 -138.5(4) . . . . ?
O3 Mn4 O14 P5 -3.9(13) . . . . ?
O16 Mn4 O14 P5 128.5(4) . . . . ?
Mn1 Mn4 O14 P5 -47.2(4) . . . . ?
Mn3 Mn4 O14 P5 38.6(5) . . . . ?
Mn2 Mn4 O14 P5 -1.0(3) . . . . ?
O16 P6 O15 Mn3 5.9(5) . . . . ?
C76 P6 O15 Mn3 -116.1(3) . . . . ?
C83 P6 O15 Mn3 126.0(3) . . . . ?
O4 Mn3 O15 P6 4.1(17) . . . . ?
O3 Mn3 O15 P6 -47.1(4) . . . . ?
O12 Mn3 O15 P6 125.5(4) . . . . ?
O2 Mn3 O15 P6 34.9(4) . . . . ?
O8 Mn3 O15 P6 -136.5(3) . . . . ?
Mn4 Mn3 O15 P6 -5.1(3) . . . . ?
Mn2 Mn3 O15 P6 38.4(4) . . . . ?
Mn1 Mn3 O15 P6 -48.8(4) . . . . ?
O15 P6 O16 Mn4 -2.3(5) . . . . ?
C76 P6 O16 Mn4 118.7(3) . . . . ?
C83 P6 O16 Mn4 -123.2(3) . . . . ?
O1 Mn4 O16 P6 16.5(15) . . . . ?
O2 Mn4 O16 P6 -42.8(4) . . . . ?
O10 Mn4 O16 P6 131.0(4) . . . . ?
O3 Mn4 O16 P6 39.7(4) . . . . ?
O14 Mn4 O16 P6 -132.4(4) . . . . ?
Mn1 Mn4 O16 P6 43.2(4) . . . . ?
Mn3 Mn4 O16 P6 -0.8(3) . . . . ?
Mn2 Mn4 O16 P6 -43.3(5) . . . . ?
O30 Mn8 O29 Mn6 -88.0(2) . . . . ?
O44 Mn8 O29 Mn6 -33.1(12) . . . . ?
O42 Mn8 O29 Mn6 81.7(2) . . . . ?
O40 Mn8 O29 Mn6 -179.1(2) . . . . ?
O31 Mn8 O29 Mn6 -6.86(19) . . . . ?
Mn5 Mn8 O29 Mn6 -96.7(2) . . . . ?
Mn7 Mn8 O29 Mn6 -46.06(15) . . . . ?
O30 Mn8 O29 Mn5 8.63(19) . . . . ?
O44 Mn8 O29 Mn5 63.6(11) . . . . ?
O42 Mn8 O29 Mn5 178.35(19) . . . . ?
O40 Mn8 O29 Mn5 -82.4(2) . . . . ?
O31 Mn8 O29 Mn5 89.80(19) . . . . ?
Mn6 Mn8 O29 Mn5 96.7(2) . . . . ?
Mn7 Mn8 O29 Mn5 50.60(13) . . . . ?
O31 Mn6 O29 Mn8 7.6(2) . . . . ?
O32 Mn6 O29 Mn8 91.7(2) . . . . ?
O34 Mn6 O29 Mn8 -176.8(2) . . . . ?
O41 Mn6 O29 Mn8 -81.7(2) . . . . ?
O38 Mn6 O29 Mn8 70.6(14) . . . . ?
Mn7 Mn6 O29 Mn8 47.73(16) . . . . ?
Mn5 Mn6 O29 Mn8 98.2(2) . . . . ?
O31 Mn6 O29 Mn5 -90.6(2) . . . . ?
O32 Mn6 O29 Mn5 -6.5(2) . . . . ?
O34 Mn6 O29 Mn5 85.0(2) . . . . ?
O41 Mn6 O29 Mn5 -180.0(2) . . . . ?
O38 Mn6 O29 Mn5 -27.7(14) . . . . ?
Mn7 Mn6 O29 Mn5 -50.49(16) . . . . ?
Mn8 Mn6 O29 Mn5 -98.2(2) . . . . ?
O32 Mn5 O29 Mn8 -94.2(2) . . . . ?
O39 Mn5 O29 Mn8 82.7(2) . . . . ?
O30 Mn5 O29 Mn8 -8.58(18) . . . . ?
O35 Mn5 O29 Mn8 -37.6(10) . . . . ?
O33 Mn5 O29 Mn8 177.29(19) . . . . ?
Mn6 Mn5 O29 Mn8 -100.9(2) . . . . ?
Mn7 Mn5 O29 Mn8 -51.44(14) . . . . ?
O32 Mn5 O29 Mn6 6.6(2) . . . . ?
O39 Mn5 O29 Mn6 -176.4(3) . . . . ?
O30 Mn5 O29 Mn6 92.3(2) . . . . ?
O35 Mn5 O29 Mn6 63.3(10) . . . . ?
O33 Mn5 O29 Mn6 -81.8(2) . . . . ?
Mn8 Mn5 O29 Mn6 100.9(2) . . . . ?
Mn7 Mn5 O29 Mn6 49.43(16) . . . . ?
O29 Mn8 O30 Mn5 -8.81(19) . . . . ?
O44 Mn8 O30 Mn5 -179.1(2) . . . . ?
O42 Mn8 O30 Mn5 -66.5(11) . . . . ?
O40 Mn8 O30 Mn5 81.0(2) . . . . ?
O31 Mn8 O30 Mn5 -89.5(2) . . . . ?
Mn6 Mn8 O30 Mn5 -49.69(14) . . . . ?
Mn7 Mn8 O30 Mn5 -97.9(2) . . . . ?
O29 Mn8 O30 Mn7 89.1(2) . . . . ?
O44 Mn8 O30 Mn7 -81.2(2) . . . . ?
O42 Mn8 O30 Mn7 31.5(12) . . . . ?
O40 Mn8 O30 Mn7 178.9(3) . . . . ?
O31 Mn8 O30 Mn7 8.5(2) . . . . ?
Mn5 Mn8 O30 Mn7 97.9(2) . . . . ?
Mn6 Mn8 O30 Mn7 48.24(17) . . . . ?
O32 Mn5 O30 Mn8 92.3(2) . . . . ?
O39 Mn5 O30 Mn8 -82.7(2) . . . . ?
O29 Mn5 O30 Mn8 8.51(18) . . . . ?
O35 Mn5 O30 Mn8 -177.3(2) . . . . ?
O33 Mn5 O30 Mn8 40.2(11) . . . . ?
Mn6 Mn5 O30 Mn8 50.70(15) . . . . ?
Mn7 Mn5 O30 Mn8 99.8(2) . . . . ?
O32 Mn5 O30 Mn7 -7.55(19) . . . . ?
O39 Mn5 O30 Mn7 177.4(2) . . . . ?
O29 Mn5 O30 Mn7 -91.3(2) . . . . ?
O35 Mn5 O30 Mn7 82.8(2) . . . . ?
O33 Mn5 O30 Mn7 -59.7(11) . . . . ?
Mn6 Mn5 O30 Mn7 -49.14(15) . . . . ?
Mn8 Mn5 O30 Mn7 -99.8(2) . . . . ?
O31 Mn7 O30 Mn8 -9.4(2) . . . . ?
O36 Mn7 O30 Mn8 177.9(2) . . . . ?
O43 Mn7 O30 Mn8 80.5(2) . . . . ?
O37 Mn7 O30 Mn8 -66.5(12) . . . . ?
O32 Mn7 O30 Mn8 -91.7(2) . . . . ?
Mn6 Mn7 O30 Mn8 -49.50(18) . . . . ?
Mn5 Mn7 O30 Mn8 -99.0(3) . . . . ?
O31 Mn7 O30 Mn5 89.5(2) . . . . ?
O36 Mn7 O30 Mn5 -83.2(2) . . . . ?
O43 Mn7 O30 Mn5 179.4(2) . . . . ?
O37 Mn7 O30 Mn5 32.5(12) . . . . ?
O32 Mn7 O30 Mn5 7.22(18) . . . . ?
Mn6 Mn7 O30 Mn5 49.45(15) . . . . ?
Mn8 Mn7 O30 Mn5 99.0(3) . . . . ?
O32 Mn6 O31 Mn7 6.65(19) . . . . ?
O29 Mn6 O31 Mn7 90.0(2) . . . . ?
O34 Mn6 O31 Mn7 51.6(17) . . . . ?
O41 Mn6 O31 Mn7 -178.5(2) . . . . ?
O38 Mn6 O31 Mn7 -81.5(2) . . . . ?
Mn5 Mn6 O31 Mn7 47.20(15) . . . . ?
Mn8 Mn6 O31 Mn7 96.8(2) . . . . ?
O32 Mn6 O31 Mn8 -90.15(18) . . . . ?
O29 Mn6 O31 Mn8 -6.75(18) . . . . ?
O34 Mn6 O31 Mn8 -45.2(17) . . . . ?
O41 Mn6 O31 Mn8 84.66(18) . . . . ?
O38 Mn6 O31 Mn8 -178.33(18) . . . . ?
Mn7 Mn6 O31 Mn8 -96.8(2) . . . . ?
Mn5 Mn6 O31 Mn8 -49.59(13) . . . . ?
O36 Mn7 O31 Mn6 -37.2(13) . . . . ?
O43 Mn7 O31 Mn6 -178.3(2) . . . . ?
O37 Mn7 O31 Mn6 83.5(2) . . . . ?
O30 Mn7 O31 Mn6 -87.4(2) . . . . ?
O32 Mn7 O31 Mn6 -6.44(18) . . . . ?
Mn5 Mn7 O31 Mn6 -46.37(15) . . . . ?
Mn8 Mn7 O31 Mn6 -95.9(2) . . . . ?
O36 Mn7 O31 Mn8 58.7(13) . . . . ?
O43 Mn7 O31 Mn8 -82.5(2) . . . . ?
O37 Mn7 O31 Mn8 179.3(2) . . . . ?
O30 Mn7 O31 Mn8 8.5(2) . . . . ?
O32 Mn7 O31 Mn8 89.43(19) . . . . ?
Mn6 Mn7 O31 Mn8 95.9(2) . . . . ?
Mn5 Mn7 O31 Mn8 49.50(15) . . . . ?
O29 Mn8 O31 Mn6 7.02(19) . . . . ?
O30 Mn8 O31 Mn6 91.8(2) . . . . ?
O44 Mn8 O31 Mn6 -178.2(2) . . . . ?
O42 Mn8 O31 Mn6 -83.4(2) . . . . ?
O40 Mn8 O31 Mn6 44.2(10) . . . . ?
Mn5 Mn8 O31 Mn6 49.97(14) . . . . ?
Mn7 Mn8 O31 Mn6 100.8(2) . . . . ?
O29 Mn8 O31 Mn7 -93.8(2) . . . . ?
O30 Mn8 O31 Mn7 -9.0(2) . . . . ?
O44 Mn8 O31 Mn7 81.0(2) . . . . ?
O42 Mn8 O31 Mn7 175.8(2) . . . . ?
O40 Mn8 O31 Mn7 -56.6(10) . . . . ?
Mn5 Mn8 O31 Mn7 -50.83(16) . . . . ?
Mn6 Mn8 O31 Mn7 -100.8(2) . . . . ?
O39 Mn5 O32 Mn6 -36(2) . . . . ?
O30 Mn5 O32 Mn6 -87.9(2) . . . . ?
O29 Mn5 O32 Mn6 -6.7(2) . . . . ?
O35 Mn5 O32 Mn6 -176.6(2) . . . . ?
O33 Mn5 O32 Mn6 83.3(2) . . . . ?
Mn8 Mn5 O32 Mn6 -47.03(17) . . . . ?
Mn7 Mn5 O32 Mn6 -95.4(2) . . . . ?
O39 Mn5 O32 Mn7 60(2) . . . . ?
O30 Mn5 O32 Mn7 7.56(19) . . . . ?
O29 Mn5 O32 Mn7 88.7(2) . . . . ?
O35 Mn5 O32 Mn7 -81.2(2) . . . . ?
O33 Mn5 O32 Mn7 178.7(2) . . . . ?
Mn6 Mn5 O32 Mn7 95.4(2) . . . . ?
Mn8 Mn5 O32 Mn7 48.38(14) . . . . ?
O31 Mn6 O32 Mn5 92.2(2) . . . . ?
O29 Mn6 O32 Mn5 6.8(2) . . . . ?
O34 Mn6 O32 Mn5 -82.7(2) . . . . ?
O41 Mn6 O32 Mn5 55.7(13) . . . . ?
O38 Mn6 O32 Mn5 -176.6(2) . . . . ?
Mn7 Mn6 O32 Mn5 98.4(2) . . . . ?
Mn8 Mn6 O32 Mn5 46.26(17) . . . . ?
O31 Mn6 O32 Mn7 -6.16(17) . . . . ?
O29 Mn6 O32 Mn7 -91.6(2) . . . . ?
O34 Mn6 O32 Mn7 178.86(18) . . . . ?
O41 Mn6 O32 Mn7 -42.7(13) . . . . ?
O38 Mn6 O32 Mn7 85.02(19) . . . . ?
Mn5 Mn6 O32 Mn7 -98.4(2) . . . . ?
Mn8 Mn6 O32 Mn7 -52.14(12) . . . . ?
O31 Mn7 O32 Mn5 -92.6(2) . . . . ?
O36 Mn7 O32 Mn5 82.5(2) . . . . ?
O43 Mn7 O32 Mn5 -48.9(11) . . . . ?
O37 Mn7 O32 Mn5 177.2(2) . . . . ?
O30 Mn7 O32 Mn5 -7.38(19) . . . . ?
Mn6 Mn7 O32 Mn5 -98.8(2) . . . . ?
Mn8 Mn7 O32 Mn5 -47.14(14) . . . . ?
O31 Mn7 O32 Mn6 6.17(17) . . . . ?
O36 Mn7 O32 Mn6 -178.68(18) . . . . ?
O43 Mn7 O32 Mn6 49.8(10) . . . . ?
O37 Mn7 O32 Mn6 -83.98(19) . . . . ?
O30 Mn7 O32 Mn6 91.40(19) . . . . ?
Mn5 Mn7 O32 Mn6 98.8(2) . . . . ?
Mn8 Mn7 O32 Mn6 51.64(12) . . . . ?
O34 P7 O33 Mn5 -14.0(5) . . . . ?
C97 P7 O33 Mn5 -133.2(4) . . . . ?
C90 P7 O33 Mn5 107.1(4) . . . . ?
O32 Mn5 O33 P7 -35.8(4) . . . . ?
O39 Mn5 O33 P7 138.7(4) . . . . ?
O30 Mn5 O33 P7 16.0(12) . . . . ?
O29 Mn5 O33 P7 47.2(4) . . . . ?
O35 Mn5 O33 P7 -125.8(3) . . . . ?
Mn6 Mn5 O33 P7 5.5(3) . . . . ?
Mn8 Mn5 O33 P7 49.5(4) . . . . ?
Mn7 Mn5 O33 P7 -34.6(4) . . . . ?
O33 P7 O34 Mn6 17.2(5) . . . . ?
C97 P7 O34 Mn6 137.9(4) . . . . ?
C90 P7 O34 Mn6 -104.6(3) . . . . ?
O31 Mn6 O34 P7 -15.3(18) . . . . ?
O32 Mn6 O34 P7 29.3(4) . . . . ?
O29 Mn6 O34 P7 -53.6(4) . . . . ?
O41 Mn6 O34 P7 -144.9(3) . . . . ?
O38 Mn6 O34 P7 117.7(3) . . . . ?
Mn7 Mn6 O34 P7 30.4(5) . . . . ?
Mn5 Mn6 O34 P7 -10.9(3) . . . . ?
Mn8 Mn6 O34 P7 -56.2(4) . . . . ?
O36 P8 O35 Mn5 1.6(5) . . . . ?
C111 P8 O35 Mn5 123.0(3) . . . . ?
C104 P8 O35 Mn5 -117.8(3) . . . . ?
O32 Mn5 O35 P8 40.8(4) . . . . ?
O39 Mn5 O35 P8 -135.2(4) . . . . ?
O30 Mn5 O35 P8 -43.8(4) . . . . ?
O29 Mn5 O35 P8 -15.3(11) . . . . ?
O33 Mn5 O35 P8 129.3(3) . . . . ?
Mn6 Mn5 O35 P8 37.8(4) . . . . ?
Mn8 Mn5 O35 P8 -46.1(4) . . . . ?
Mn7 Mn5 O35 P8 -1.4(3) . . . . ?
O35 P8 O36 Mn7 -0.7(5) . . . . ?
C111 P8 O36 Mn7 -122.5(3) . . . . ?
C104 P8 O36 Mn7 118.7(3) . . . . ?
O31 Mn7 O36 P8 -9.4(15) . . . . ?
O43 Mn7 O36 P8 131.4(4) . . . . ?
O37 Mn7 O36 P8 -129.7(4) . . . . ?
O30 Mn7 O36 P8 40.5(4) . . . . ?
O32 Mn7 O36 P8 -39.7(4) . . . . ?
Mn6 Mn7 O36 P8 -40.9(4) . . . . ?
Mn5 Mn7 O36 P8 -0.2(3) . . . . ?
Mn8 Mn7 O36 P8 42.2(5) . . . . ?
O38 P9 O37 Mn7 -21.2(5) . . . . ?
C118 P9 O37 Mn7 -140.6(3) . . . . ?
C125 P9 O37 Mn7 100.2(4) . . . . ?
O31 Mn7 O37 P9 -30.1(4) . . . . ?
O36 Mn7 O37 P9 141.6(4) . . . . ?
O43 Mn7 O37 P9 -120.2(4) . . . . ?
O30 Mn7 O37 P9 26.4(13) . . . . ?
O32 Mn7 O37 P9 51.2(4) . . . . ?
Mn6 Mn7 O37 P9 9.5(3) . . . . ?
Mn5 Mn7 O37 P9 53.5(4) . . . . ?
Mn8 Mn7 O37 P9 -29.5(5) . . . . ?
O37 P9 O38 Mn6 24.1(5) . . . . ?
C118 P9 O38 Mn6 142.9(3) . . . . ?
C125 P9 O38 Mn6 -99.0(3) . . . . ?
O31 Mn6 O38 P9 25.5(3) . . . . ?
O32 Mn6 O38 P9 -57.9(3) . . . . ?
O29 Mn6 O38 P9 -36.9(15) . . . . ?
O34 Mn6 O38 P9 -149.3(3) . . . . ?
O41 Mn6 O38 P9 115.2(3) . . . . ?
Mn7 Mn6 O38 P9 -14.1(3) . . . . ?
Mn5 Mn6 O38 P9 -60.7(4) . . . . ?
Mn8 Mn6 O38 P9 23.8(4) . . . . ?
O40 P10 O39 Mn5 1.3(7) . . . . ?
C132 P10 O39 Mn5 -120.4(5) . . . . ?
C139 P10 O39 Mn5 122.9(5) . . . . ?
O32 Mn5 O39 P10 -11(3) . . . . ?
O30 Mn5 O39 P10 40.6(5) . . . . ?
O29 Mn5 O39 P10 -40.0(5) . . . . ?
O35 Mn5 O39 P10 129.5(5) . . . . ?
O33 Mn5 O39 P10 -130.0(5) . . . . ?
Mn6 Mn5 O39 P10 -43.3(6) . . . . ?
Mn8 Mn5 O39 P10 0.1(5) . . . . ?
Mn7 Mn5 O39 P10 43.1(6) . . . . ?
O39 P10 O40 Mn8 -2.5(6) . . . . ?
C132 P10 O40 Mn8 118.4(4) . . . . ?
C139 P10 O40 Mn8 -122.6(4) . . . . ?
O29 Mn8 O40 P10 44.3(4) . . . . ?
O30 Mn8 O40 P10 -39.0(4) . . . . ?
O44 Mn8 O40 P10 -129.0(4) . . . . ?
O42 Mn8 O40 P10 134.4(4) . . . . ?
O31 Mn8 O40 P10 7.8(13) . . . . ?
Mn5 Mn8 O40 P10 2.0(4) . . . . ?
Mn6 Mn8 O40 P10 43.4(5) . . . . ?
Mn7 Mn8 O40 P10 -38.0(6) . . . . ?
O42 P11 O41 Mn6 17.4(5) . . . . ?
C146 P11 O41 Mn6 -104.7(3) . . . . ?
C153 P11 O41 Mn6 136.5(3) . . . . ?
O31 Mn6 O41 P11 -55.3(4) . . . . ?
O32 Mn6 O41 P11 -19.0(15) . . . . ?
O29 Mn6 O41 P11 29.4(4) . . . . ?
O34 Mn6 O41 P11 119.2(3) . . . . ?
O38 Mn6 O41 P11 -146.2(3) . . . . ?
Mn7 Mn6 O41 P11 -56.5(4) . . . . ?
Mn5 Mn6 O41 P11 29.3(5) . . . . ?
Mn8 Mn6 O41 P11 -9.6(3) . . . . ?
O41 P11 O42 Mn8 -16.6(5) . . . . ?
C146 P11 O42 Mn8 105.4(3) . . . . ?
C153 P11 O42 Mn8 -135.6(3) . . . . ?
O29 Mn8 O42 P11 -32.3(4) . . . . ?
O30 Mn8 O42 P11 24.8(13) . . . . ?
O44 Mn8 O42 P11 136.9(4) . . . . ?
O40 Mn8 O42 P11 -122.2(4) . . . . ?
O31 Mn8 O42 P11 47.4(4) . . . . ?
Mn5 Mn8 O42 P11 -30.8(4) . . . . ?
Mn6 Mn8 O42 P11 8.0(3) . . . . ?
Mn7 Mn8 O42 P11 50.7(4) . . . . ?
O44 P12 O43 Mn7 -9.3(6) . . . . ?
C174 P12 O43 Mn7 115.1(7) . . . . ?
C160 P12 O43 Mn7 -127.7(4) . . . . ?
C167 P12 O43 Mn7 106.3(7) . . . . ?
O31 Mn7 O43 P12 50.9(4) . . . . ?
O36 Mn7 O43 P12 -123.1(4) . . . . ?
O37 Mn7 O43 P12 141.0(4) . . . . ?
O30 Mn7 O43 P12 -33.0(4) . . . . ?
O32 Mn7 O43 P12 7.8(13) . . . . ?
Mn6 Mn7 O43 P12 49.5(5) . . . . ?
Mn5 Mn7 O43 P12 -32.5(5) . . . . ?
Mn8 Mn7 O43 P12 6.0(4) . . . . ?
O43 P12 O44 Mn8 7.5(6) . . . . ?
C174 P12 O44 Mn8 -121.3(7) . . . . ?
C160 P12 O44 Mn8 127.2(5) . . . . ?
C167 P12 O44 Mn8 -105.6(6) . . . . ?
O29 Mn8 O44 P12 -15.9(14) . . . . ?
O30 Mn8 O44 P12 38.5(4) . . . . ?
O42 Mn8 O44 P12 -130.3(4) . . . . ?
O40 Mn8 O44 P12 129.5(4) . . . . ?
O31 Mn8 O44 P12 -41.7(4) . . . . ?
Mn5 Mn8 O44 P12 37.7(5) . . . . ?
Mn6 Mn8 O44 P12 -43.2(5) . . . . ?
Mn7 Mn8 O44 P12 -2.9(4) . . . . ?
C6 C1 C2 C3 0.0 . . . . ?
C7 O17 C3 C2 7.6(10) . . . . ?
C7 O17 C3 C4 -174.9(6) . . . . ?
C1 C2 C3 O17 177.4(6) . . . . ?
C1 C2 C3 C4 0.0 . . . . ?
O17 C3 C4 C5 -177.7(6) . . . . ?
C2 C3 C4 C5 0.0 . . . . ?
C3 C4 C5 C6 0.0 . . . . ?
C4 C5 C6 C1 0.0 . . . . ?
C4 C5 C6 P1 173.9(4) . . . . ?
C2 C1 C6 C5 0.0 . . . . ?
C2 C1 C6 P1 -173.7(4) . . . . ?
O6 P1 C6 C5 -109.8(3) . . . . ?
O5 P1 C6 C5 16.3(4) . . . . ?
C13 P1 C6 C5 132.0(3) . . . . ?
O6 P1 C6 C1 64.0(4) . . . . ?
O5 P1 C6 C1 -169.9(3) . . . . ?
C13 P1 C6 C1 -54.1(4) . . . . ?
C13 C8 C9 C10 0.0 . . . . ?
C14 O18 C10 C9 178.0(6) . . . . ?
C14 O18 C10 C11 0.6(8) . . . . ?
C8 C9 C10 O18 -177.6(5) . . . . ?
C8 C9 C10 C11 0.0 . . . . ?
O18 C10 C11 C12 177.3(6) . . . . ?
C9 C10 C11 C12 0.0 . . . . ?
C10 C11 C12 C13 0.0 . . . . ?
C11 C12 C13 C8 0.0 . . . . ?
C11 C12 C13 P1 -168.5(4) . . . . ?
C9 C8 C13 C12 0.0 . . . . ?
C9 C8 C13 P1 168.6(4) . . . . ?
O6 P1 C13 C12 -153.2(3) . . . . ?
O5 P1 C13 C12 81.5(4) . . . . ?
C6 P1 C13 C12 -34.0(4) . . . . ?
O6 P1 C13 C8 38.2(4) . . . . ?
O5 P1 C13 C8 -87.0(3) . . . . ?
C6 P1 C13 C8 157.4(3) . . . . ?
C20 C15 C16 C17 0.0 . . . . ?
C21 O19 C17 C16 1.6(8) . . . . ?
C21 O19 C17 C18 -178.8(6) . . . . ?
C15 C16 C17 O19 179.6(5) . . . . ?
C15 C16 C17 C18 0.0 . . . . ?
O19 C17 C18 C19 -179.6(5) . . . . ?
C16 C17 C18 C19 0.0 . . . . ?
C17 C18 C19 C20 0.0 . . . . ?
C18 C19 C20 C15 0.0 . . . . ?
C18 C19 C20 P2 177.0(3) . . . . ?
C16 C15 C20 C19 0.0 . . . . ?
C16 C15 C20 P2 -176.8(3) . . . . ?
O7 P2 C20 C19 38.2(3) . . . . ?
O8 P2 C20 C19 -86.2(3) . . . . ?
C27 P2 C20 C19 154.5(3) . . . . ?
O7 P2 C20 C15 -144.9(3) . . . . ?
O8 P2 C20 C15 90.7(3) . . . . ?
C27 P2 C20 C15 -28.6(3) . . . . ?
C27 C22 C23 C24 0.0 . . . . ?
C28 O20 C24 C23 -174.3(5) . . . . ?
C28 O20 C24 C25 4.3(8) . . . . ?
C22 C23 C24 O20 178.7(5) . . . . ?
C22 C23 C24 C25 0.0 . . . . ?
O20 C24 C25 C26 -178.6(5) . . . . ?
C23 C24 C25 C26 0.0 . . . . ?
C24 C25 C26 C27 0.0 . . . . ?
C25 C26 C27 C22 0.0 . . . . ?
C25 C26 C27 P2 171.5(4) . . . . ?
C23 C22 C27 C26 0.0 . . . . ?
C23 C22 C27 P2 -171.6(4) . . . . ?
O7 P2 C27 C26 -110.6(3) . . . . ?
O8 P2 C27 C26 15.8(4) . . . . ?
C20 P2 C27 C26 135.4(3) . . . . ?
O7 P2 C27 C22 61.0(4) . . . . ?
O8 P2 C27 C22 -172.6(3) . . . . ?
C20 P2 C27 C22 -53.0(3) . . . . ?
C34 C29 C30 C31 0.0 . . . . ?
C35 O21 C31 C32 -170.4(7) . . . . ?
C35 O21 C31 C30 8.2(11) . . . . ?
C29 C30 C31 O21 -178.5(7) . . . . ?
C29 C30 C31 C32 0.0 . . . . ?
O21 C31 C32 C33 178.6(6) . . . . ?
C30 C31 C32 C33 0.0 . . . . ?
C31 C32 C33 C34 0.0 . . . . ?
C32 C33 C34 C29 0.0 . . . . ?
C32 C33 C34 P3 -179.4(4) . . . . ?
C30 C29 C34 C33 0.0 . . . . ?
C30 C29 C34 P3 179.4(4) . . . . ?
O9 P3 C34 C33 9.7(4) . . . . ?
O10 P3 C34 C33 -116.9(4) . . . . ?
C41 P3 C34 C33 127.8(4) . . . . ?
O9 P3 C34 C29 -169.7(3) . . . . ?
O10 P3 C34 C29 63.7(4) . . . . ?
C41 P3 C34 C29 -51.6(4) . . . . ?
C41 C36 C37 C38 0.0 . . . . ?
C42 O22 C38 C37 -6.4(12) . . . . ?
C42 O22 C38 C39 175.1(9) . . . . ?
C36 C37 C38 O22 -178.4(7) . . . . ?
C36 C37 C38 C39 0.0 . . . . ?
O22 C38 C39 C40 178.5(6) . . . . ?
C37 C38 C39 C40 0.0 . . . . ?
C38 C39 C40 C41 0.0 . . . . ?
C39 C40 C41 C36 0.0 . . . . ?
C39 C40 C41 P3 -176.7(4) . . . . ?
C37 C36 C41 C40 0.0 . . . . ?
C37 C36 C41 P3 176.8(4) . . . . ?
O9 P3 C41 C40 83.3(4) . . . . ?
O10 P3 C41 C40 -149.8(3) . . . . ?
C34 P3 C41 C40 -33.8(4) . . . . ?
O9 P3 C41 C36 -93.4(4) . . . . ?
O10 P3 C41 C36 33.4(4) . . . . ?
C34 P3 C41 C36 149.4(3) . . . . ?
C48 C43 C44 C45 0.0 . . . . ?
C49 O23 C45 C44 174.0(5) . . . . ?
C49 O23 C45 C46 -7.8(7) . . . . ?
C43 C44 C45 O23 178.3(4) . . . . ?
C43 C44 C45 C46 0.0 . . . . ?
O23 C45 C46 C47 -178.2(5) . . . . ?
C44 C45 C46 C47 0.0 . . . . ?
C45 C46 C47 C48 0.0 . . . . ?
C46 C47 C48 C43 0.0 . . . . ?
C46 C47 C48 P4 176.5(3) . . . . ?
C44 C43 C48 C47 0.0 . . . . ?
C44 C43 C48 P4 -176.5(3) . . . . ?
O11 P4 C48 C47 -123.0(3) . . . . ?
O12 P4 C48 C47 5.3(3) . . . . ?
C55 P4 C48 C47 118.8(3) . . . . ?
O11 P4 C48 C43 53.5(3) . . . . ?
O12 P4 C48 C43 -178.2(3) . . . . ?
C55 P4 C48 C43 -64.6(3) . . . . ?
C55 C50 C51 C52 0.0 . . . . ?
C50 C51 C52 C53 0.0 . . . . ?
C50 C51 C52 O24 -179.4(6) . . . . ?
C56 O24 C52 C53 -5.1(10) . . . . ?
C56 O24 C52 C51 174.2(7) . . . . ?
C51 C52 C53 C54 0.0 . . . . ?
O24 C52 C53 C54 179.3(7) . . . . ?
C52 C53 C54 C55 0.0 . . . . ?
C53 C54 C55 C50 0.0 . . . . ?
C53 C54 C55 P4 -175.9(4) . . . . ?
C51 C50 C55 C54 0.0 . . . . ?
C51 C50 C55 P4 175.9(4) . . . . ?
O11 P4 C55 C54 -160.0(3) . . . . ?
O12 P4 C55 C54 73.5(4) . . . . ?
C48 P4 C55 C54 -40.5(4) . . . . ?
O11 P4 C55 C50 24.1(4) . . . . ?
O12 P4 C55 C50 -102.4(3) . . . . ?
C48 P4 C55 C50 143.6(3) . . . . ?
C62 C57 C58 C59 0.0 . . . . ?
C57 C58 C59 C60 0.0 . . . . ?
C57 C58 C59 O25 -178.5(6) . . . . ?
C63 O25 C59 C58 1.3(10) . . . . ?
C63 O25 C59 C60 -177.3(7) . . . . ?
C58 C59 C60 C61 0.0 . . . . ?
O25 C59 C60 C61 178.6(6) . . . . ?
C59 C60 C61 C62 0.0 . . . . ?
C60 C61 C62 C57 0.0 . . . . ?
C60 C61 C62 P5 -178.6(4) . . . . ?
C58 C57 C62 C61 0.0 . . . . ?
C58 C57 C62 P5 178.6(4) . . . . ?
O13 P5 C62 C61 -175.5(3) . . . . ?
O14 P5 C62 C61 59.3(4) . . . . ?
C69 P5 C62 C61 -55.0(4) . . . . ?
O13 P5 C62 C57 5.9(4) . . . . ?
O14 P5 C62 C57 -119.3(4) . . . . ?
C69 P5 C62 C57 126.4(4) . . . . ?
C69 C64 C65 C66 0.0 . . . . ?
C70 O26 C66 C67 -11.1(14) . . . . ?
C70 O26 C66 C65 173.9(9) . . . . ?
C64 C65 C66 O26 175.3(8) . . . . ?
C64 C65 C66 C67 0.0 . . . . ?
O26 C66 C67 C68 -174.8(8) . . . . ?
C65 C66 C67 C68 0.0 . . . . ?
C66 C67 C68 C69 0.0 . . . . ?
C67 C68 C69 C64 0.0 . . . . ?
C67 C68 C69 P5 175.4(5) . . . . ?
C65 C64 C69 C68 0.0 . . . . ?
C65 C64 C69 P5 -175.3(5) . . . . ?
O13 P5 C69 C68 -63.0(5) . . . . ?
O14 P5 C69 C68 62.4(4) . . . . ?
C62 P5 C69 C68 179.4(4) . . . . ?
O13 P5 C69 C64 112.4(4) . . . . ?
O14 P5 C69 C64 -122.2(4) . . . . ?
C62 P5 C69 C64 -5.2(5) . . . . ?
C76 C71 C72 C73 0.0 . . . . ?
C77 O27 C73 C74 179.5(7) . . . . ?
C77 O27 C73 C72 3.8(10) . . . . ?
C71 C72 C73 O27 175.5(7) . . . . ?
C71 C72 C73 C74 0.0 . . . . ?
O27 C73 C74 C75 -175.8(6) . . . . ?
C72 C73 C74 C75 0.0 . . . . ?
C73 C74 C75 C76 0.0 . . . . ?
C74 C75 C76 C71 0.0 . . . . ?
C74 C75 C76 P6 171.8(4) . . . . ?
C72 C71 C76 C75 0.0 . . . . ?
C72 C71 C76 P6 -171.9(4) . . . . ?
O15 P6 C76 C75 29.1(4) . . . . ?
O16 P6 C76 C75 -97.8(4) . . . . ?
C83 P6 C76 C75 146.1(3) . . . . ?
O15 P6 C76 C71 -159.1(3) . . . . ?
O16 P6 C76 C71 74.1(4) . . . . ?
C83 P6 C76 C71 -42.1(4) . . . . ?
C83 C78 C79 C80 0.0 . . . . ?
C84 O28 C80 C79 176.6(5) . . . . ?
C84 O28 C80 C81 -4.9(8) . . . . ?
C78 C79 C80 O28 178.6(5) . . . . ?
C78 C79 C80 C81 0.0 . . . . ?
O28 C80 C81 C82 -178.5(5) . . . . ?
C79 C80 C81 C82 0.0 . . . . ?
C80 C81 C82 C83 0.0 . . . . ?
C81 C82 C83 C78 0.0 . . . . ?
C81 C82 C83 P6 -176.6(4) . . . . ?
C79 C78 C83 C82 0.0 . . . . ?
C79 C78 C83 P6 176.7(4) . . . . ?
O15 P6 C83 C82 64.9(4) . . . . ?
O16 P6 C83 C82 -168.9(3) . . . . ?
C76 P6 C83 C82 -51.3(4) . . . . ?
O15 P6 C83 C78 -111.8(3) . . . . ?
O16 P6 C83 C78 14.5(4) . . . . ?
C76 P6 C83 C78 132.1(3) . . . . ?
C90 C85 C86 C87 0.0 . . . . ?
C91 O45 C87 C88 173.2(6) . . . . ?
C91 O45 C87 C86 -4.9(9) . . . . ?
C85 C86 C87 O45 178.0(6) . . . . ?
C85 C86 C87 C88 0.0 . . . . ?
O45 C87 C88 C89 -178.2(5) . . . . ?
C86 C87 C88 C89 0.0 . . . . ?
C87 C88 C89 C90 0.0 . . . . ?
C88 C89 C90 C85 0.0 . . . . ?
C88 C89 C90 P7 175.5(4) . . . . ?
C86 C85 C90 C89 0.0 . . . . ?
C86 C85 C90 P7 -175.3(4) . . . . ?
O34 P7 C90 C89 3.9(4) . . . . ?
O33 P7 C90 C89 -122.2(3) . . . . ?
C97 P7 C90 C89 118.9(3) . . . . ?
O34 P7 C90 C85 179.3(3) . . . . ?
O33 P7 C90 C85 53.2(4) . . . . ?
C97 P7 C90 C85 -65.7(4) . . . . ?
C97 C92 C93 C94 0.0 . . . . ?
C92 C93 C94 C95 0.0 . . . . ?
C92 C93 C94 O46 173.3(8) . . . . ?
C98 O46 C94 C93 5.3(16) . . . . ?
C98 O46 C94 C95 178.9(12) . . . . ?
C93 C94 C95 C96 0.0 . . . . ?
O46 C94 C95 C96 -173.9(7) . . . . ?
C94 C95 C96 C97 0.0 . . . . ?
C95 C96 C97 C92 0.0 . . . . ?
C95 C96 C97 P7 173.4(5) . . . . ?
C93 C92 C97 C96 0.0 . . . . ?
C93 C92 C97 P7 -174.0(5) . . . . ?
O34 P7 C97 C96 130.0(4) . . . . ?
O33 P7 C97 C96 -104.7(5) . . . . ?
C90 P7 C97 C96 14.2(5) . . . . ?
O34 P7 C97 C92 -56.3(4) . . . . ?
O33 P7 C97 C92 68.9(5) . . . . ?
C90 P7 C97 C92 -172.1(4) . . . . ?
C104 C99 C100 C101 0.0 . . . . ?
C105 O47 C101 C102 178.6(5) . . . . ?
C105 O47 C101 C100 -1.5(8) . . . . ?
C99 C100 C101 O47 -179.9(6) . . . . ?
C99 C100 C101 C102 0.0 . . . . ?
O47 C101 C102 C103 179.9(5) . . . . ?
C100 C101 C102 C103 0.0 . . . . ?
C101 C102 C103 C104 0.0 . . . . ?
C102 C103 C104 C99 0.0 . . . . ?
C102 C103 C104 P8 178.3(4) . . . . ?
C100 C99 C104 C103 0.0 . . . . ?
C100 C99 C104 P8 -178.2(4) . . . . ?
O35 P8 C104 C103 66.9(3) . . . . ?
O36 P8 C104 C103 -57.7(3) . . . . ?
C111 P8 C104 C103 -174.9(3) . . . . ?
O35 P8 C104 C99 -114.9(3) . . . . ?
O36 P8 C104 C99 120.5(3) . . . . ?
C111 P8 C104 C99 3.3(4) . . . . ?
C111 C106 C107 C108 0.0 . . . . ?
C112 O48 C108 C109 -3.7(14) . . . . ?
C112 O48 C108 C107 174.6(9) . . . . ?
C106 C107 C108 O48 -178.3(7) . . . . ?
C106 C107 C108 C109 0.0 . . . . ?
O48 C108 C109 C110 178.2(8) . . . . ?
C107 C108 C109 C110 0.0 . . . . ?
C108 C109 C110 C111 0.0 . . . . ?
C109 C110 C111 C106 0.0 . . . . ?
C109 C110 C111 P8 177.5(4) . . . . ?
C107 C106 C111 C110 0.0 . . . . ?
C107 C106 C111 P8 -177.6(4) . . . . ?
O35 P8 C111 C110 176.9(4) . . . . ?
O36 P8 C111 C110 -57.2(4) . . . . ?
C104 P8 C111 C110 59.7(4) . . . . ?
O35 P8 C111 C106 -5.6(4) . . . . ?
O36 P8 C111 C106 120.4(3) . . . . ?
C104 P8 C111 C106 -122.7(3) . . . . ?
C118 C113 C114 C115 0.0 . . . . ?
C119 O49 C115 C116 179.0(9) . . . . ?
C119 O49 C115 C114 -0.8(13) . . . . ?
C113 C114 C115 O49 179.7(8) . . . . ?
C113 C114 C115 C116 0.0 . . . . ?
O49 C115 C116 C117 -179.8(7) . . . . ?
C114 C115 C116 C117 0.0 . . . . ?
C115 C116 C117 C118 0.0 . . . . ?
C116 C117 C118 C113 0.0 . . . . ?
C116 C117 C118 P9 -173.4(4) . . . . ?
C114 C113 C118 C117 0.0 . . . . ?
C114 C113 C118 P9 173.4(4) . . . . ?
O37 P9 C118 C117 -161.6(3) . . . . ?
O38 P9 C118 C117 73.4(4) . . . . ?
C125 P9 C118 C117 -42.5(4) . . . . ?
O37 P9 C118 C113 25.0(4) . . . . ?
O38 P9 C118 C113 -100.1(4) . . . . ?
C125 P9 C118 C113 144.1(3) . . . . ?
C125 C120 C121 C122 0.0 . . . . ?
C126 O50 C122 C121 177.6(5) . . . . ?
C126 O50 C122 C123 -0.7(7) . . . . ?
C120 C121 C122 O50 -178.4(5) . . . . ?
C120 C121 C122 C123 0.0 . . . . ?
O50 C122 C123 C124 178.3(5) . . . . ?
C121 C122 C123 C124 0.0 . . . . ?
C122 C123 C124 C125 0.0 . . . . ?
C123 C124 C125 C120 0.0 . . . . ?
C123 C124 C125 P9 179.4(3) . . . . ?
C121 C120 C125 C124 0.0 . . . . ?
C121 C120 C125 P9 -179.4(3) . . . . ?
O37 P9 C125 C124 -113.4(3) . . . . ?
O38 P9 C125 C124 13.5(3) . . . . ?
C118 P9 C125 C124 129.8(3) . . . . ?
O37 P9 C125 C120 66.0(3) . . . . ?
O38 P9 C125 C120 -167.1(3) . . . . ?
C118 P9 C125 C120 -50.8(3) . . . . ?
C132 C127 C128 C129 0.0 . . . . ?
C127 C128 C129 C130 0.0 . . . . ?
C127 C128 C129 O51 175.7(9) . . . . ?
C133 O51 C129 C130 -21.1(16) . . . . ?
C133 O51 C129 C128 163.8(10) . . . . ?
C128 C129 C130 C131 0.0 . . . . ?
O51 C129 C130 C131 -174.8(10) . . . . ?
C129 C130 C131 C132 0.0 . . . . ?
C130 C131 C132 C127 0.0 . . . . ?
C130 C131 C132 P10 -178.8(5) . . . . ?
C128 C127 C132 C131 0.0 . . . . ?
C128 C127 C132 P10 178.8(5) . . . . ?
O40 P10 C132 C131 -166.7(5) . . . . ?
O39 P10 C132 C131 -39.5(6) . . . . ?
C139 P10 C132 C131 74.7(5) . . . . ?
O40 P10 C132 C127 14.5(6) . . . . ?
O39 P10 C132 C127 141.7(5) . . . . ?
C139 P10 C132 C127 -104.1(5) . . . . ?
C139 C134 C135 C136 0.0 . . . . ?
C134 C135 C136 C137 0.0 . . . . ?
C134 C135 C136 O52 -174.0(7) . . . . ?
C140 O52 C136 C137 0(2) . . . . ?
C140 O52 C136 C135 173.5(17) . . . . ?
C135 C136 C137 C138 0.0 . . . . ?
O52 C136 C137 C138 172.7(9) . . . . ?
C136 C137 C138 C139 0.0 . . . . ?
C137 C138 C139 C134 0.0 . . . . ?
C137 C138 C139 P10 -176.1(5) . . . . ?
C135 C134 C139 C138 0.0 . . . . ?
C135 C134 C139 P10 176.0(5) . . . . ?
O40 P10 C139 C138 115.2(5) . . . . ?
O39 P10 C139 C138 -11.7(5) . . . . ?
C132 P10 C139 C138 -126.6(5) . . . . ?
O40 P10 C139 C134 -60.9(5) . . . . ?
O39 P10 C139 C134 172.3(4) . . . . ?
C132 P10 C139 C134 57.4(6) . . . . ?
C146 C141 C142 C143 0.0 . . . . ?
C147 O53 C143 C144 -9.0(10) . . . . ?
C147 O53 C143 C142 173.8(7) . . . . ?
C141 C142 C143 O53 177.4(6) . . . . ?
C141 C142 C143 C144 0.0 . . . . ?
O53 C143 C144 C145 -177.1(6) . . . . ?
C142 C143 C144 C145 0.0 . . . . ?
C143 C144 C145 C146 0.0 . . . . ?
C144 C145 C146 C141 0.0 . . . . ?
C144 C145 C146 P11 175.0(4) . . . . ?
C142 C141 C146 C145 0.0 . . . . ?
C142 C141 C146 P11 -175.0(4) . . . . ?
O42 P11 C146 C145 178.0(3) . . . . ?
O41 P11 C146 C145 -54.5(4) . . . . ?
C153 P11 C146 C145 61.5(4) . . . . ?
O42 P11 C146 C141 -7.0(4) . . . . ?
O41 P11 C146 C141 120.5(3) . . . . ?
C153 P11 C146 C141 -123.5(3) . . . . ?
C153 C148 C149 C150 0.0 . . . . ?
C154 O54 C150 C149 174.8(5) . . . . ?
C154 O54 C150 C151 -5.1(7) . . . . ?
C148 C149 C150 O54 -179.9(5) . . . . ?
C148 C149 C150 C151 0.0 . . . . ?
O54 C150 C151 C152 179.9(5) . . . . ?
C149 C150 C151 C152 0.0 . . . . ?
C150 C151 C152 C153 0.0 . . . . ?
C151 C152 C153 C148 0.0 . . . . ?
C151 C152 C153 P11 178.6(3) . . . . ?
C149 C148 C153 C152 0.0 . . . . ?
C149 C148 C153 P11 -178.6(3) . . . . ?
O42 P11 C153 C152 -2.2(3) . . . . ?
O41 P11 C153 C152 -127.9(3) . . . . ?
C146 P11 C153 C152 115.2(3) . . . . ?
O42 P11 C153 C148 176.4(3) . . . . ?
O41 P11 C153 C148 50.7(4) . . . . ?
C146 P11 C153 C148 -66.2(3) . . . . ?
C160 C155 C156 C157 0.0 . . . . ?
C161 O55 C157 C156 9.0(12) . . . . ?
C161 O55 C157 C158 -172.5(9) . . . . ?
C155 C156 C157 O55 178.5(7) . . . . ?
C155 C156 C157 C158 0.0 . . . . ?
O55 C157 C158 C159 -178.6(7) . . . . ?
C156 C157 C158 C159 0.0 . . . . ?
C157 C158 C159 C160 0.0 . . . . ?
C158 C159 C160 C155 0.0 . . . . ?
C158 C159 C160 P12 -177.2(5) . . . . ?
C156 C155 C160 C159 0.0 . . . . ?
C156 C155 C160 P12 177.4(5) . . . . ?
O44 P12 C160 C159 100.2(4) . . . . ?
O43 P12 C160 C159 -135.6(4) . . . . ?
C174 P12 C160 C159 -12.2(7) . . . . ?
C167 P12 C160 C159 -19.7(7) . . . . ?
O44 P12 C160 C155 -77.2(4) . . . . ?
O43 P12 C160 C155 47.1(4) . . . . ?
C174 P12 C160 C155 170.5(6) . . . . ?
C167 P12 C160 C155 163.0(6) . . . . ?
C167 C162 C163 C164 0.0 . . . . ?
C162 C163 C164 C165 0.0 . . . . ?
C162 C163 C164 O56 -178.9(16) . . . . ?
C168 O56 C164 C165 40(2) . . . . ?
C168 O56 C164 C163 -141.5(15) . . . . ?
C163 C164 C165 C166 0.0 . . . . ?
O56 C164 C165 C166 178.7(19) . . . . ?
C164 C165 C166 C167 0.0 . . . . ?
C165 C166 C167 C162 0.0 . . . . ?
C165 C166 C167 P12 -172.0(12) . . . . ?
C163 C162 C167 C166 0.0 . . . . ?
C163 C162 C167 P12 172.5(11) . . . . ?
O44 P12 C167 C166 -163.6(7) . . . . ?
O43 P12 C167 C166 74.7(9) . . . . ?
C174 P12 C167 C166 -73(3) . . . . ?
C160 P12 C167 C166 -44.2(10) . . . . ?
O44 P12 C167 C162 24.2(9) . . . . ?
O43 P12 C167 C162 -97.5(8) . . . . ?
C174 P12 C167 C162 115(4) . . . . ?
C160 P12 C167 C162 143.5(7) . . . . ?
C174 C169 C170 C171 0.0 . . . . ?
C169 C170 C171 C172 0.0 . . . . ?
C169 C170 C171 O57 -174.2(16) . . . . ?
C175 O57 C171 C170 168.3(14) . . . . ?
C175 O57 C171 C172 -5(2) . . . . ?
C170 C171 C172 C173 0.0 . . . . ?
O57 C171 C172 C173 173.4(18) . . . . ?
C171 C172 C173 C174 0.0 . . . . ?
C172 C173 C174 C169 0.0 . . . . ?
C172 C173 C174 P12 -176.8(12) . . . . ?
C170 C169 C174 C173 0.0 . . . . ?
C170 C169 C174 P12 176.6(13) . . . . ?
O44 P12 C174 C173 131.5(8) . . . . ?
O43 P12 C174 C173 2.4(11) . . . . ?
C160 P12 C174 C173 -116.5(8) . . . . ?
C167 P12 C174 C173 37(3) . . . . ?
O44 P12 C174 C169 -45.2(10) . . . . ?
O43 P12 C174 C169 -174.3(8) . . . . ?
C160 P12 C174 C169 66.8(10) . . . . ?
C167 P12 C174 C169 -139(4) . . . . ?
